data_4512410
loop_
_publ_author_name
'Ghiassi, Kamran B.'
'Chen, Susanne Y.'
'Wescott, Joseph'
'Balch, Alan L.'
'Olmstead, Marilyn M.'

_publ_section_title
;
 New Insights into the Structural Complexity of C60&#x00B7;2S8: Two
 Crystal Morphologies, Two Phase Changes, Four Polymorphs
;
_journal_issue 1
_journal_name_full 'Crystal Growth &amp; Design'
_journal_page_first 404
_journal_paper_doi 10.1021/cg501486x
_journal_volume 15
_journal_year 2015
_chemical_formula_moiety 'C60, 2(S8)'
_chemical_formula_sum 'C60 S16'
_chemical_formula_weight 1233.56
_chemical_name_common 'C60 . 2 S8 (gamma, 293 K)'
_space_group_crystal_system monoclinic
_space_group_IT_number 14
_space_group_name_Hall '-P 2ybc'
_space_group_name_H-M_alt 'P 1 21/c 1'
_symmetry_space_group_name_Hall '-P 2ybc'
_symmetry_space_group_name_H-M 'P 1 21/c 1'
_atom_sites_solution_primary direct
_atom_sites_solution_secondary difmap
_audit_creation_method SHELXL-2014/7
_cell_angle_alpha 90
_cell_angle_beta 113.302(2)
_cell_angle_gamma 90
_cell_formula_units_Z 4
_cell_length_a 16.1733(9)
_cell_length_b 15.8931(9)
_cell_length_c 18.5781(10)
_cell_measurement_reflns_used 9588
_cell_measurement_temperature 293(2)
_cell_measurement_theta_max 25.74
_cell_measurement_theta_min 2.23
_cell_volume 4385.9(4)
_computing_cell_refinement 'SAINT (Bruker, 2014)'
_computing_data_collection 'Apex2 (Bruker, 2014)'
_computing_data_reduction 'SAINT (Bruker, 2014)'
_computing_publication_material 'SHELXL-2014 (Sheldrick, 2014)'
_computing_structure_refinement 'SHELXL-2014/7 (Sheldrick, 2014)'
_computing_structure_solution 'SHELXS-2008 (Sheldrick, 2008)'
_diffrn_ambient_temperature 293(2)
_diffrn_detector_area_resol_mean 8.3
_diffrn_measured_fraction_theta_full 0.999
_diffrn_measured_fraction_theta_max 0.999
_diffrn_measurement_device_type 'Bruker ApexII'
_diffrn_measurement_method \w
_diffrn_radiation_type MoK\a
_diffrn_radiation_wavelength 0.71073
_diffrn_reflns_av_R_equivalents 0.0276
_diffrn_reflns_av_unetI/netI 0.0193
_diffrn_reflns_Laue_measured_fraction_full 0.999
_diffrn_reflns_Laue_measured_fraction_max 0.999
_diffrn_reflns_limit_h_max 21
_diffrn_reflns_limit_h_min -21
_diffrn_reflns_limit_k_max 21
_diffrn_reflns_limit_k_min -21
_diffrn_reflns_limit_l_max 24
_diffrn_reflns_limit_l_min -24
_diffrn_reflns_number 60195
_diffrn_reflns_point_group_measured_fraction_full 0.999
_diffrn_reflns_point_group_measured_fraction_max 0.999
_diffrn_reflns_theta_full 25.242
_diffrn_reflns_theta_max 28.292
_diffrn_reflns_theta_min 2.234
_diffrn_source 'fine-focus sealed tube'
_exptl_absorpt_coefficient_mu 0.839
_exptl_absorpt_correction_T_max 0.7457
_exptl_absorpt_correction_T_min 0.6711
_exptl_absorpt_correction_type multi-scan
_exptl_absorpt_process_details 'SADABS (Sheldrick, 2014)'
_exptl_crystal_colour black
_exptl_crystal_density_diffrn 1.868
_exptl_crystal_description needle
_exptl_crystal_F_000 2464
_exptl_crystal_size_max 0.800
_exptl_crystal_size_mid 0.480
_exptl_crystal_size_min 0.480
_refine_diff_density_max 1.068
_refine_diff_density_min -0.606
_refine_diff_density_rms 0.094
_refine_ls_extinction_method none
_refine_ls_goodness_of_fit_ref 1.043
_refine_ls_hydrogen_treatment undef
_refine_ls_matrix_type full
_refine_ls_number_parameters 1722
_refine_ls_number_reflns 10897
_refine_ls_number_restraints 20035
_refine_ls_restrained_S_all 0.681
_refine_ls_R_factor_all 0.0860
_refine_ls_R_factor_gt 0.0702
_refine_ls_shift/su_max 0.001
_refine_ls_shift/su_mean 0.000
_refine_ls_structure_factor_coef Fsqd
_refine_ls_weighting_details 'w=1/[\s^2^(Fo^2^)+(0.1087P)^2^+9.9454P] where P=(Fo^2^+2Fc^2^)/3'
_refine_ls_weighting_scheme calc
_refine_ls_wR_factor_gt 0.1969
_refine_ls_wR_factor_ref 0.2123
_reflns_Friedel_coverage 0.000
_reflns_number_gt 8471
_reflns_number_total 10897
_reflns_threshold_expression 'I > 2\s(I)'
_cod_data_source_file cg501486x_si_001.cif
_cod_data_source_block kbg145
_cod_depositor_comments 'Adding full bibliography for 4512408--4512411.cif.'
_cod_database_code 4512410
_shelx_shelxl_version_number 2014/7
_shelx_space_group_comment
;
The symmetry employed for this shelxl refinement is uniquely defined
by the following loop, which should always be used as a source of
symmetry information in preference to the above space-group names.
They are only intended as comments.
;
_shelx_estimated_absorpt_t_min 0.553
_shelx_estimated_absorpt_t_max 0.689
_exptl_absorpt_special_details
;
 Several crystals were examined for single-crystal X-ray diffraction
 studies. During the course of investigation, it was observed that the
 crystals were highly twinned. Upon cutting of the crystals, intensity
 was lost with little improvement in regard to eliminating the twin.
 Therefore, we selected the best single crystal, however large. The
 experimental absorption coefficient is 0.839 mm^-1^, thereby negating
 concerns of absorption.

 This system undergoes a phase change. This structure was collected at
 room temperature (293 K).
;

loop_
_space_group_symop_operation_xyz
'x, y, z'
'-x, y+1/2, -z+1/2'
'-x, -y, -z'
'x, -y-1/2, z-1/2'

loop_
_atom_site_label
_atom_site_type_symbol
_atom_site_fract_x
_atom_site_fract_y
_atom_site_fract_z
_atom_site_U_iso_or_equiv
_atom_site_adp_type
_atom_site_occupancy
_atom_site_site_symmetry_order
_atom_site_calc_flag
_atom_site_refinement_flags_posn
_atom_site_refinement_flags_adp
_atom_site_refinement_flags_occupancy
_atom_site_disorder_assembly
_atom_site_disorder_group
S1 S 0.86018(11) 0.23550(8) 0.58869(10) 0.0724(4) Uani 1 1 d . . . . .
S2 S 0.74758(12) 0.22253(8) 0.61217(9) 0.0713(4) Uani 1 1 d . . . . .
S3 S 0.64000(9) 0.26086(8) 0.51446(8) 0.0628(3) Uani 1 1 d . . . . .
S4 S 0.60562(9) 0.37878(9) 0.53714(8) 0.0608(3) Uani 1 1 d . . . . .
S5 S 0.65871(9) 0.46302(9) 0.48384(7) 0.0608(3) Uani 1 1 d . . . . .
S6 S 0.78092(10) 0.50349(7) 0.56404(7) 0.0598(3) Uani 1 1 d . . . . .
S7 S 0.88101(9) 0.43493(8) 0.55091(8) 0.0607(3) Uani 1 1 d . . . . .
S8 S 0.92144(10) 0.34561(9) 0.63701(9) 0.0755(4) Uani 1 1 d . . . . .
S9 S 1.01873(8) 0.36306(11) 0.32342(9) 0.0726(4) Uani 1 1 d . . . . .
S10 S 0.93866(10) 0.26035(9) 0.31759(8) 0.0652(4) Uani 1 1 d . . . . .
S11 S 0.88660(7) 0.27807(7) 0.40033(7) 0.0512(3) Uani 1 1 d . . . . .
S12 S 0.75638(7) 0.31742(8) 0.34324(8) 0.0584(3) Uani 1 1 d . . . . .
S13 S 0.75492(7) 0.44582(7) 0.34483(7) 0.0492(3) Uani 1 1 d . . . . .
S14 S 0.75729(7) 0.48802(7) 0.24173(6) 0.0447(2) Uani 1 1 d . . . . .
S15 S 0.88464(8) 0.53057(8) 0.26872(7) 0.0532(3) Uani 1 1 d . . . . .
S16 S 0.94982(9) 0.44173(11) 0.23149(8) 0.0706(4) Uani 1 1 d . . . . .
C1_1 C 0.2816(5) 0.1723(3) 0.1963(4) 0.074(5) Uani 0.223(2) 1 d G U P A 1
C2_1 C 0.3740(5) 0.1735(3) 0.2143(4) 0.076(3) Uani 0.223(2) 1 d G U P A 1
C3_1 C 0.4324(5) 0.2291(4) 0.2754(4) 0.082(5) Uani 0.223(2) 1 d G U P A 1
C4_1 C 0.3970(5) 0.2804(4) 0.3169(3) 0.073(6) Uani 0.223(2) 1 d G U P A 1
C5_1 C 0.3015(5) 0.2787(5) 0.2993(3) 0.063(4) Uani 0.223(2) 1 d G U P A 1
C6_1 C 0.2440(5) 0.2264(4) 0.2406(4) 0.073(2) Uani 0.223(2) 1 d G U P A 1
C7_1 C 0.1581(4) 0.2569(4) 0.1860(4) 0.067(4) Uani 0.223(2) 1 d G U P A 1
C8_1 C 0.1399(4) 0.2228(4) 0.1090(4) 0.077(3) Uani 0.223(2) 1 d G U P A 1
C9_1 C 0.2168(5) 0.1700(3) 0.1158(4) 0.074(6) Uani 0.223(2) 1 d G U P A 1
C10_1 C 0.2472(5) 0.1692(3) 0.0555(4) 0.081(5) Uani 0.223(2) 1 d G U P A 1
C11_1 C 0.3429(5) 0.1704(3) 0.0732(4) 0.080(6) Uani 0.223(2) 1 d G U P A 1
C12_1 C 0.4048(5) 0.1725(3) 0.1511(5) 0.078(5) Uani 0.223(2) 1 d G U P A 1
C13_1 C 0.4831(4) 0.2270(4) 0.1734(5) 0.083(3) Uani 0.223(2) 1 d G U P A 1
C14_1 C 0.5009(4) 0.2619(4) 0.2500(4) 0.086(6) Uani 0.223(2) 1 d G U P A 1
C15_1 C 0.5303(3) 0.3442(5) 0.2680(4) 0.056(4) Uani 0.223(2) 1 d G U P A 1
C16_1 C 0.4942(4) 0.3970(5) 0.3120(3) 0.077(3) Uani 0.223(2) 1 d G U P A 1
C17_1 C 0.4285(5) 0.3666(5) 0.3358(2) 0.073(5) Uani 0.223(2) 1 d G U P A 1
C18_1 C 0.3525(5) 0.4179(5) 0.3295(3) 0.079(6) Uani 0.223(2) 1 d G U P A 1
C19_1 C 0.2733(5) 0.3640(5) 0.3069(3) 0.070(5) Uani 0.223(2) 1 d G U P A 1
C20_1 C 0.1903(5) 0.3930(5) 0.2545(4) 0.066(3) Uani 0.223(2) 1 d G U P A 1
C21_1 C 0.1308(4) 0.3390(5) 0.1937(4) 0.064(4) Uani 0.223(2) 1 d G U P A 1
C22_1 C 0.0856(3) 0.3892(5) 0.1239(5) 0.080(5) Uani 0.223(2) 1 d G U P A 1
C23_1 C 0.0688(3) 0.3575(5) 0.0500(4) 0.074(5) Uani 0.223(2) 1 d G U P A 1
C24_1 C 0.0976(3) 0.2710(4) 0.0423(4) 0.081(5) Uani 0.223(2) 1 d G U P A 1
C25_1 C 0.1293(4) 0.2702(4) -0.0197(3) 0.084(3) Uani 0.223(2) 1 d G U P A 1
C26_1 C 0.2025(5) 0.2208(4) -0.0138(4) 0.092(6) Uani 0.223(2) 1 d G U P A 1
C27_1 C 0.2705(5) 0.2530(4) -0.0389(3) 0.065(4) Uani 0.223(2) 1 d G U P A 1
C28_1 C 0.3576(5) 0.2234(4) 0.0149(4) 0.078(5) Uani 0.223(2) 1 d G U P A 1
C29_1 C 0.4327(5) 0.2742(5) 0.0368(4) 0.068(4) Uani 0.223(2) 1 d G U P A 1
C30_1 C 0.4973(4) 0.2764(4) 0.1173(5) 0.077(5) Uani 0.223(2) 1 d G U P A 1
C31_1 C 0.5285(3) 0.3621(5) 0.1363(5) 0.080(3) Uani 0.223(2) 1 d G U P A 1
C32_1 C 0.5449(3) 0.3958(5) 0.2091(4) 0.070(4) Uani 0.223(2) 1 d G U P A 1
C33_1 C 0.5162(3) 0.4805(4) 0.2170(4) 0.083(6) Uani 0.223(2) 1 d G U P A 1
C34_1 C 0.4853(4) 0.4819(4) 0.2796(3) 0.076(3) Uani 0.223(2) 1 d G U P A 1
C35_1 C 0.4122(5) 0.5315(4) 0.2740(4) 0.084(6) Uani 0.223(2) 1 d G U P A 1
C36_1 C 0.3434(5) 0.4994(4) 0.2988(3) 0.061(4) Uani 0.223(2) 1 d G U P A 1
C37_1 C 0.2573(5) 0.5293(4) 0.2451(4) 0.078(3) Uani 0.223(2) 1 d G U P A 1
C38_1 C 0.1814(4) 0.4778(5) 0.2231(4) 0.066(5) Uani 0.223(2) 1 d G U P A 1
C39_1 C 0.1178(4) 0.4765(4) 0.1423(5) 0.068(4) Uani 0.223(2) 1 d G U P A 1
C40_1 C 0.1311(4) 0.5248(4) 0.0866(5) 0.080(3) Uani 0.223(2) 1 d G U P A 1
C41_1 C 0.1142(4) 0.4907(4) 0.0096(4) 0.079(6) Uani 0.223(2) 1 d G U P A 1
C42_1 C 0.0836(3) 0.4084(5) -0.0082(4) 0.066(5) Uani 0.223(2) 1 d G U P A 1
C43_1 C 0.1204(4) 0.3544(5) -0.0517(3) 0.078(3) Uani 0.223(2) 1 d G U P A 1
C44_1 C 0.1858(5) 0.3864(5) -0.0758(2) 0.076(5) Uani 0.223(2) 1 d G U P A 1
C45_1 C 0.2628(5) 0.3348(5) -0.0693(3) 0.082(6) Uani 0.223(2) 1 d G U P A 1
C46_1 C 0.3412(5) 0.3880(5) -0.0465(3) 0.074(5) Uani 0.223(2) 1 d G U P A 1
C47_1 C 0.4239(5) 0.3590(5) 0.0052(4) 0.069(3) Uani 0.223(2) 1 d G U P A 1
C48_1 C 0.4836(4) 0.4136(5) 0.0668(4) 0.064(4) Uani 0.223(2) 1 d G U P A 1
C49_1 C 0.4562(4) 0.4949(4) 0.0737(4) 0.072(4) Uani 0.223(2) 1 d G U P A 1
C50_1 C 0.4733(4) 0.5289(4) 0.1500(4) 0.082(3) Uani 0.223(2) 1 d G U P A 1
C51_1 C 0.3971(5) 0.5806(3) 0.1436(4) 0.063(5) Uani 0.223(2) 1 d G U P A 1
C52_1 C 0.3675(5) 0.5816(3) 0.2041(4) 0.074(5) Uani 0.223(2) 1 d G U P A 1
C53_1 C 0.2716(5) 0.5801(3) 0.1865(4) 0.081(3) Uani 0.223(2) 1 d G U P A 1
C54_1 C 0.2090(5) 0.5784(3) 0.1092(5) 0.076(5) Uani 0.223(2) 1 d G U P A 1
C55_1 C 0.2410(5) 0.5778(3) 0.0462(4) 0.069(5) Uani 0.223(2) 1 d G U P A 1
C56_1 C 0.1823(4) 0.5230(4) -0.0149(4) 0.086(5) Uani 0.223(2) 1 d G U P A 1
C57_1 C 0.2172(5) 0.4720(4) -0.0568(3) 0.068(3) Uani 0.223(2) 1 d G U P A 1
C58_1 C 0.3125(5) 0.4733(5) -0.0389(3) 0.069(4) Uani 0.223(2) 1 d G U P A 1
C59_1 C 0.3696(5) 0.5251(4) 0.0200(4) 0.075(3) Uani 0.223(2) 1 d G U P A 1
C60_1 C 0.3325(5) 0.5787(3) 0.0632(4) 0.071(5) Uani 0.223(2) 1 d G U P A 1
C1_2 C 0.3478(5) 0.2876(4) 0.3181(3) 0.060(4) Uani 0.243(3) 1 d G U P B 2
C2_2 C 0.2999(5) 0.3598(5) 0.3209(3) 0.060(4) Uani 0.243(3) 1 d G U P B 2
C3_2 C 0.2053(5) 0.3671(5) 0.2697(4) 0.069(4) Uani 0.243(3) 1 d G U P B 2
C4_2 C 0.1616(4) 0.3022(5) 0.2186(4) 0.065(2) Uani 0.243(3) 1 d G U P B 2
C5_2 C 0.2104(5) 0.2268(4) 0.2161(4) 0.073(2) Uani 0.243(3) 1 d G U P B 2
C6_2 C 0.3014(5) 0.2184(4) 0.2641(4) 0.071(5) Uani 0.243(3) 1 d G U P B 2
C7_2 C 0.3638(5) 0.1845(3) 0.2338(4) 0.076(3) Uani 0.243(3) 1 d G U P B 2
C8_2 C 0.4483(4) 0.2294(4) 0.2677(4) 0.080(5) Uani 0.243(3) 1 d G U P B 2
C9_2 C 0.4381(4) 0.2932(4) 0.3204(3) 0.057(4) Uani 0.243(3) 1 d G U P B 2
C10_2 C 0.4776(4) 0.3718(4) 0.3251(3) 0.077(3) Uani 0.243(3) 1 d G U P B 2
C11_2 C 0.4287(4) 0.4473(4) 0.3280(3) 0.077(5) Uani 0.243(3) 1 d G U P B 2
C12_2 C 0.3417(5) 0.4412(5) 0.3260(3) 0.077(5) Uani 0.243(3) 1 d G U P B 2
C13_2 C 0.2726(5) 0.4995(4) 0.2784(4) 0.077(5) Uani 0.243(3) 1 d G U P B 2
C14_2 C 0.1881(4) 0.4545(5) 0.2437(4) 0.079(5) Uani 0.243(3) 1 d G U P B 2
C15_2 C 0.1278(4) 0.4720(4) 0.1678(5) 0.076(4) Uani 0.243(3) 1 d G U P B 2
C16_2 C 0.0817(3) 0.4044(4) 0.1152(5) 0.079(5) Uani 0.243(3) 1 d G U P B 2
C17_2 C 0.0981(3) 0.3209(4) 0.1392(4) 0.067(3) Uani 0.243(3) 1 d G U P B 2
C18_2 C 0.1082(3) 0.2575(4) 0.0879(4) 0.077(3) Uani 0.243(3) 1 d G U P B 2
C19_2 C 0.1778(4) 0.1986(3) 0.1350(4) 0.067(3) Uani 0.243(3) 1 d G U P B 2
C20_2 C 0.2379(4) 0.1656(3) 0.1060(4) 0.061(4) Uani 0.243(3) 1 d G U P B 2
C21_2 C 0.3321(4) 0.1569(3) 0.1557(4) 0.079(5) Uani 0.243(3) 1 d G U P B 2
C22_2 C 0.3842(4) 0.1751(3) 0.1095(4) 0.063(4) Uani 0.243(3) 1 d G U P B 2
C23_2 C 0.4648(4) 0.2189(4) 0.1412(5) 0.083(3) Uani 0.243(3) 1 d G U P B 2
C24_2 C 0.4978(3) 0.2475(4) 0.2234(4) 0.083(5) Uani 0.243(3) 1 d G U P B 2
C25_2 C 0.5383(3) 0.3289(4) 0.2283(4) 0.087(6) Uani 0.243(3) 1 d G U P B 2
C26_2 C 0.5286(3) 0.3902(4) 0.2777(4) 0.082(5) Uani 0.243(3) 1 d G U P B 2
C27_2 C 0.5116(3) 0.4768(4) 0.2521(4) 0.077(5) Uani 0.243(3) 1 d G U P B 2
C28_2 C 0.4491(4) 0.5125(4) 0.2818(3) 0.076(3) Uani 0.243(3) 1 d G U P B 2
C29_2 C 0.3831(4) 0.5679(3) 0.2375(4) 0.084(5) Uani 0.243(3) 1 d G U P B 2
C30_2 C 0.2929(5) 0.5621(3) 0.2354(4) 0.083(5) Uani 0.243(3) 1 d G U P B 2
C31_2 C 0.2297(4) 0.5805(3) 0.1564(4) 0.060(4) Uani 0.243(3) 1 d G U P B 2
C32_2 C 0.1494(4) 0.5374(4) 0.1229(5) 0.080(3) Uani 0.243(3) 1 d G U P B 2
C33_2 C 0.1170(3) 0.5086(4) 0.0425(4) 0.076(5) Uani 0.243(3) 1 d G U P B 2
C34_2 C 0.0754(3) 0.4276(4) 0.0371(4) 0.086(5) Uani 0.243(3) 1 d G U P B 2
C35_2 C 0.0847(3) 0.3660(4) -0.0125(4) 0.087(6) Uani 0.243(3) 1 d G U P B 2
C36_2 C 0.1022(3) 0.2790(4) 0.0130(4) 0.077(5) Uani 0.243(3) 1 d G U P B 2
C37_2 C 0.1640(4) 0.2441(4) -0.0170(3) 0.084(3) Uani 0.243(3) 1 d G U P B 2
C38_2 C 0.2308(4) 0.1880(3) 0.0280(4) 0.086(5) Uani 0.243(3) 1 d G U P B 2
C39_2 C 0.3206(5) 0.1950(4) 0.0293(4) 0.078(5) Uani 0.243(3) 1 d G U P B 2
C40_2 C 0.3413(5) 0.2565(4) -0.0128(4) 0.076(5) Uani 0.243(3) 1 d G U P B 2
C41_2 C 0.4255(4) 0.3026(5) 0.0213(4) 0.080(5) Uani 0.243(3) 1 d G U P B 2
C42_2 C 0.4859(4) 0.2839(4) 0.0969(5) 0.080(5) Uani 0.243(3) 1 d G U P B 2
C43_2 C 0.5319(3) 0.3518(4) 0.1508(5) 0.080(3) Uani 0.243(3) 1 d G U P B 2
C44_2 C 0.5152(3) 0.4352(4) 0.1253(4) 0.067(4) Uani 0.243(3) 1 d G U P B 2
C45_2 C 0.5047(3) 0.4994(4) 0.1769(4) 0.082(3) Uani 0.243(3) 1 d G U P B 2
C46_2 C 0.4356(4) 0.5572(3) 0.1304(4) 0.079(3) Uani 0.243(3) 1 d G U P B 2
C47_2 C 0.3761(4) 0.5906(3) 0.1594(4) 0.062(5) Uani 0.243(3) 1 d G U P B 2
C48_2 C 0.2809(4) 0.5988(3) 0.1091(4) 0.073(5) Uani 0.243(3) 1 d G U P B 2
C49_2 C 0.2502(5) 0.5717(3) 0.0319(4) 0.084(6) Uani 0.243(3) 1 d G U P B 2
C50_2 C 0.1668(4) 0.5264(4) -0.0020(4) 0.077(5) Uani 0.243(3) 1 d G U P B 2
C51_2 C 0.1768(4) 0.4629(4) -0.0536(3) 0.063(4) Uani 0.243(3) 1 d G U P B 2
C52_2 C 0.1369(4) 0.3848(4) -0.0585(3) 0.078(3) Uani 0.243(3) 1 d G U P B 2
C53_2 C 0.1858(4) 0.3089(4) -0.0612(3) 0.077(5) Uani 0.243(3) 1 d G U P B 2
C54_2 C 0.2724(5) 0.3141(5) -0.0596(3) 0.075(5) Uani 0.243(3) 1 d G U P B 2
C55_2 C 0.3134(5) 0.3965(5) -0.0548(3) 0.060(4) Uani 0.243(3) 1 d G U P B 2
C56_2 C 0.4079(5) 0.3888(5) -0.0044(4) 0.071(4) Uani 0.243(3) 1 d G U P B 2
C57_2 C 0.4520(4) 0.4537(5) 0.0465(4) 0.070(4) Uani 0.243(3) 1 d G U P B 2
C58_2 C 0.4031(5) 0.5287(4) 0.0494(4) 0.075(3) Uani 0.243(3) 1 d G U P B 2
C59_2 C 0.3123(5) 0.5364(4) 0.0016(4) 0.077(5) Uani 0.243(3) 1 d G U P B 2
C60_2 C 0.2668(5) 0.4686(5) -0.0518(3) 0.068(3) Uani 0.243(3) 1 d G U P B 2
C1_3 C 0.2539(8) 0.1990(6) 0.2185(6) 0.066(6) Uani 0.141(2) 1 d G U P C 3
C2_3 C 0.3479(8) 0.1960(6) 0.2520(6) 0.075(6) Uani 0.141(2) 1 d G U P C 3
C3_3 C 0.3983(8) 0.2606(7) 0.3073(5) 0.067(6) Uani 0.141(2) 1 d G U P C 3
C4_3 C 0.3535(8) 0.3250(8) 0.3278(4) 0.073(6) Uani 0.141(2) 1 d G U P C 3
C5_3 C 0.2563(8) 0.3279(8) 0.2942(5) 0.066(5) Uani 0.141(2) 1 d G U P C 3
C6_3 C 0.2063(8) 0.2671(7) 0.2406(6) 0.068(5) Uani 0.141(2) 1 d G U P C 3
C7_3 C 0.1297(6) 0.2906(7) 0.1710(7) 0.060(5) Uani 0.141(2) 1 d G U P C 3
C8_3 C 0.1270(6) 0.2388(7) 0.1062(7) 0.077(3) Uani 0.141(2) 1 d G U P C 3
C9_3 C 0.2042(7) 0.1817(5) 0.1360(7) 0.078(6) Uani 0.141(2) 1 d G U P C 3
C10_3 C 0.2509(8) 0.1619(5) 0.0895(7) 0.069(6) Uani 0.141(2) 1 d G U P C 3
C11_3 C 0.3483(8) 0.1586(5) 0.1234(7) 0.077(7) Uani 0.141(2) 1 d G U P C 3
C12_3 C 0.3957(8) 0.1753(5) 0.2031(7) 0.071(6) Uani 0.141(2) 1 d G U P C 3
C13_3 C 0.4765(6) 0.2266(6) 0.2285(7) 0.078(6) Uani 0.141(2) 1 d G U P C 3
C14_3 C 0.4790(7) 0.2792(7) 0.2929(6) 0.075(6) Uani 0.141(2) 1 d G U P C 3
C15_3 C 0.5104(6) 0.3613(7) 0.3003(5) 0.067(6) Uani 0.141(2) 1 d G U P C 3
C16_3 C 0.4644(7) 0.4278(7) 0.3227(4) 0.071(6) Uani 0.141(2) 1 d G U P C 3
C17_3 C 0.3872(8) 0.4109(8) 0.3359(4) 0.061(5) Uani 0.141(2) 1 d G U P C 3
C18_3 C 0.3107(8) 0.4666(8) 0.3068(5) 0.069(5) Uani 0.141(2) 1 d G U P C 3
C19_3 C 0.2291(8) 0.4158(8) 0.2808(6) 0.072(5) Uani 0.141(2) 1 d G U P C 3
C20_3 C 0.1550(7) 0.4382(8) 0.2140(7) 0.065(5) Uani 0.141(2) 1 d G U P C 3
C21_3 C 0.1033(6) 0.3753(8) 0.1585(7) 0.067(3) Uani 0.141(2) 1 d G U P C 3
C22_3 C 0.0747(4) 0.4101(7) 0.0802(7) 0.068(4) Uani 0.141(2) 1 d G U P C 3
C23_3 C 0.0729(4) 0.3612(7) 0.0178(6) 0.061(5) Uani 0.141(2) 1 d G U P C 3
C24_3 C 0.1005(5) 0.2722(7) 0.0315(6) 0.077(6) Uani 0.141(2) 1 d G U P C 3
C25_3 C 0.1490(6) 0.2518(7) -0.0164(5) 0.084(3) Uani 0.141(2) 1 d G U P C 3
C26_3 C 0.2228(7) 0.1982(6) 0.0115(6) 0.087(6) Uani 0.141(2) 1 d G U P C 3
C27_3 C 0.3027(8) 0.2164(7) -0.0026(6) 0.088(3) Uani 0.141(2) 1 d G U P C 3
C28_3 C 0.3808(8) 0.1933(6) 0.0664(7) 0.075(6) Uani 0.141(2) 1 d G U P C 3
C29_3 C 0.4581(7) 0.2413(7) 0.0915(8) 0.074(5) Uani 0.141(2) 1 d G U P C 3
C30_3 C 0.5076(6) 0.2585(7) 0.1739(8) 0.080(6) Uani 0.141(2) 1 d G U P C 3
C31_3 C 0.5409(4) 0.3440(8) 0.1820(7) 0.067(5) Uani 0.141(2) 1 d G U P C 3
C32_3 C 0.5427(4) 0.3946(7) 0.2430(6) 0.066(6) Uani 0.141(2) 1 d G U P C 3
C33_3 C 0.5149(5) 0.4818(7) 0.2298(6) 0.078(6) Uani 0.141(2) 1 d G U P C 3
C34_3 C 0.4673(7) 0.5028(7) 0.2782(6) 0.076(3) Uani 0.141(2) 1 d G U P C 3
C35_3 C 0.3935(7) 0.5568(6) 0.2506(6) 0.078(6) Uani 0.141(2) 1 d G U P C 3
C36_3 C 0.3128(8) 0.5387(6) 0.2643(6) 0.078(3) Uani 0.141(2) 1 d G U P C 3
C37_3 C 0.2358(8) 0.5620(6) 0.1956(7) 0.069(5) Uani 0.141(2) 1 d G U P C 3
C38_3 C 0.1576(7) 0.5133(7) 0.1704(7) 0.075(6) Uani 0.141(2) 1 d G U P C 3
C39_3 C 0.1092(6) 0.4968(7) 0.0876(7) 0.080(6) Uani 0.141(2) 1 d G U P C 3
C40_3 C 0.1394(6) 0.5279(6) 0.0334(7) 0.070(6) Uani 0.141(2) 1 d G U P C 3
C41_3 C 0.1379(6) 0.4758(7) -0.0313(5) 0.071(6) Uani 0.141(2) 1 d G U P C 3
C42_3 C 0.1052(6) 0.3940(7) -0.0388(5) 0.067(6) Uani 0.141(2) 1 d G U P C 3
C43_3 C 0.1519(7) 0.3263(7) -0.0604(4) 0.069(6) Uani 0.141(2) 1 d G U P C 3
C44_3 C 0.2288(8) 0.3447(8) -0.0741(4) 0.057(5) Uani 0.141(2) 1 d G U P C 3
C45_3 C 0.3063(8) 0.2887(8) -0.0446(5) 0.074(5) Uani 0.141(2) 1 d G U P C 3
C46_3 C 0.3869(8) 0.3389(8) -0.0185(6) 0.071(5) Uani 0.141(2) 1 d G U P C 3
C47_3 C 0.4610(7) 0.3164(8) 0.0477(7) 0.071(5) Uani 0.141(2) 1 d G U P C 3
C48_3 C 0.5126(5) 0.3801(8) 0.1038(7) 0.082(6) Uani 0.141(2) 1 d G U P C 3
C49_3 C 0.4863(6) 0.4638(8) 0.0907(7) 0.070(6) Uani 0.141(2) 1 d G U P C 3
C50_3 C 0.4880(6) 0.5154(7) 0.1547(7) 0.082(3) Uani 0.141(2) 1 d G U P C 3
C51_3 C 0.4114(7) 0.5714(5) 0.1255(7) 0.079(6) Uani 0.141(2) 1 d G U P C 3
C52_3 C 0.3655(8) 0.5914(5) 0.1723(7) 0.074(6) Uani 0.141(2) 1 d G U P C 3
C53_3 C 0.2677(8) 0.5945(4) 0.1386(7) 0.070(6) Uani 0.141(2) 1 d G U P C 3
C54_3 C 0.2197(7) 0.5784(5) 0.0592(7) 0.063(6) Uani 0.141(2) 1 d G U P C 3
C55_3 C 0.2687(8) 0.5580(6) 0.0106(6) 0.062(6) Uani 0.141(2) 1 d G U P C 3
C56_3 C 0.2179(8) 0.4943(7) -0.0449(5) 0.065(6) Uani 0.141(2) 1 d G U P C 3
C57_3 C 0.2622(8) 0.4301(8) -0.0660(4) 0.066(6) Uani 0.141(2) 1 d G U P C 3
C58_3 C 0.3593(8) 0.4268(8) -0.0320(5) 0.063(5) Uani 0.141(2) 1 d G U P C 3
C59_3 C 0.4087(7) 0.4874(8) 0.0217(6) 0.065(5) Uani 0.141(2) 1 d G U P C 3
C60_3 C 0.3619(8) 0.5546(6) 0.0431(6) 0.067(6) Uani 0.141(2) 1 d G U P C 3
C1_4 C 0.2302(5) 0.4758(5) -0.0585(3) 0.068(3) Uani 0.220(2) 1 d G U P D 4
C2_4 C 0.1488(4) 0.4527(5) -0.0544(3) 0.073(5) Uani 0.220(2) 1 d G U P D 4
C3_4 C 0.1195(4) 0.4943(4) 0.0011(4) 0.072(5) Uani 0.220(2) 1 d G U P D 4
C4_4 C 0.1713(5) 0.5579(4) 0.0495(4) 0.068(5) Uani 0.220(2) 1 d G U P D 4
C5_4 C 0.2550(5) 0.5829(3) 0.0449(4) 0.072(6) Uani 0.220(2) 1 d G U P D 4
C6_4 C 0.2850(5) 0.5436(4) -0.0074(4) 0.065(5) Uani 0.220(2) 1 d G U P D 4
C7_4 C 0.3782(5) 0.5199(4) 0.0167(4) 0.075(3) Uani 0.220(2) 1 d G U P D 4
C8_4 C 0.3837(5) 0.4400(5) -0.0184(4) 0.069(4) Uani 0.220(2) 1 d G U P D 4
C9_4 C 0.2914(5) 0.4130(5) -0.0654(3) 0.056(4) Uani 0.220(2) 1 d G U P D 4
C10_4 C 0.2689(5) 0.3284(5) -0.0677(3) 0.085(6) Uani 0.220(2) 1 d G U P D 4
C11_4 C 0.1848(5) 0.3034(5) -0.0635(3) 0.079(6) Uani 0.220(2) 1 d G U P D 4
C12_4 C 0.1260(4) 0.3646(5) -0.0570(3) 0.089(6) Uani 0.220(2) 1 d G U P D 4
C13_4 C 0.0816(3) 0.3514(5) -0.0036(4) 0.084(5) Uani 0.220(2) 1 d G U P D 4
C14_4 C 0.0769(3) 0.4311(5) 0.0323(4) 0.083(6) Uani 0.220(2) 1 d G U P D 4
C15_4 C 0.0884(3) 0.4354(5) 0.1103(5) 0.081(5) Uani 0.220(2) 1 d G U P D 4
C16_4 C 0.1414(4) 0.5021(4) 0.1602(5) 0.085(5) Uani 0.220(2) 1 d G U P D 4
C17_4 C 0.1828(5) 0.5622(4) 0.1312(5) 0.079(5) Uani 0.220(2) 1 d G U P D 4
C18_4 C 0.2736(5) 0.5894(3) 0.1768(5) 0.081(3) Uani 0.220(2) 1 d G U P D 4
C19_4 C 0.3191(5) 0.6024(3) 0.1238(5) 0.076(5) Uani 0.220(2) 1 d G U P D 4
C20_4 C 0.4088(5) 0.5800(3) 0.1467(5) 0.082(6) Uani 0.220(2) 1 d G U P D 4
C21_4 C 0.4399(5) 0.5393(4) 0.0927(5) 0.079(3) Uani 0.220(2) 1 d G U P D 4
C22_4 C 0.5079(4) 0.4779(5) 0.1356(5) 0.076(5) Uani 0.220(2) 1 d G U P D 4
C23_4 C 0.5131(4) 0.4008(5) 0.1028(5) 0.072(5) Uani 0.220(2) 1 d G U P D 4
C24_4 C 0.4481(5) 0.3810(5) 0.0228(4) 0.069(3) Uani 0.220(2) 1 d G U P D 4
C25_4 C 0.4246(5) 0.2936(5) 0.0204(4) 0.079(6) Uani 0.220(2) 1 d G U P D 4
C26_4 C 0.3371(5) 0.2672(5) -0.0235(4) 0.081(5) Uani 0.220(2) 1 d G U P D 4
C27_4 C 0.2947(5) 0.2047(4) 0.0072(4) 0.088(3) Uani 0.220(2) 1 d G U P D 4
C28_4 C 0.2010(5) 0.2268(4) -0.0161(4) 0.088(6) Uani 0.220(2) 1 d G U P D 4
C29_4 C 0.1577(4) 0.2149(4) 0.0338(4) 0.085(5) Uani 0.220(2) 1 d G U P D 4
C30_4 C 0.0965(3) 0.2778(5) 0.0406(4) 0.084(3) Uani 0.220(2) 1 d G U P D 4
C31_4 C 0.1080(4) 0.2824(5) 0.1218(5) 0.072(4) Uani 0.220(2) 1 d G U P D 4
C32_4 C 0.1042(4) 0.3582(5) 0.1564(5) 0.067(3) Uani 0.220(2) 1 d G U P D 4
C33_4 C 0.1683(5) 0.3783(5) 0.2347(4) 0.066(3) Uani 0.220(2) 1 d G U P D 4
C34_4 C 0.1913(5) 0.4659(5) 0.2377(4) 0.070(5) Uani 0.220(2) 1 d G U P D 4
C35_4 C 0.2788(5) 0.4927(5) 0.2818(4) 0.076(5) Uani 0.220(2) 1 d G U P D 4
C36_4 C 0.3219(5) 0.5553(4) 0.2511(4) 0.078(3) Uani 0.220(2) 1 d G U P D 4
C37_4 C 0.4149(5) 0.5328(4) 0.2748(4) 0.085(6) Uani 0.220(2) 1 d G U P D 4
C38_4 C 0.4586(4) 0.5450(4) 0.2242(4) 0.086(5) Uani 0.220(2) 1 d G U P D 4
C39_4 C 0.5194(4) 0.4812(5) 0.2183(4) 0.085(6) Uani 0.220(2) 1 d G U P D 4
C40_4 C 0.5344(3) 0.4084(5) 0.2614(4) 0.081(5) Uani 0.220(2) 1 d G U P D 4
C41_4 C 0.5388(3) 0.3279(5) 0.2262(4) 0.088(6) Uani 0.220(2) 1 d G U P D 4
C42_4 C 0.5283(3) 0.3244(5) 0.1483(5) 0.086(5) Uani 0.220(2) 1 d G U P D 4
C43_4 C 0.4740(4) 0.2579(5) 0.0973(5) 0.088(5) Uani 0.220(2) 1 d G U P D 4
C44_4 C 0.4337(5) 0.1976(4) 0.1277(5) 0.072(5) Uani 0.220(2) 1 d G U P D 4
C45_4 C 0.3419(5) 0.1703(3) 0.0818(5) 0.084(6) Uani 0.220(2) 1 d G U P D 4
C46_4 C 0.2968(5) 0.1579(3) 0.1341(5) 0.072(5) Uani 0.220(2) 1 d G U P D 4
C47_4 C 0.2073(5) 0.1795(3) 0.1112(5) 0.076(6) Uani 0.220(2) 1 d G U P D 4
C48_4 C 0.1763(4) 0.2211(4) 0.1659(5) 0.067(3) Uani 0.220(2) 1 d G U P D 4
C49_4 C 0.2378(5) 0.2397(4) 0.2411(4) 0.073(2) Uani 0.220(2) 1 d G U P D 4
C50_4 C 0.2332(5) 0.3192(5) 0.2760(4) 0.065(2) Uani 0.220(2) 1 d G U P D 4
C51_4 C 0.3243(5) 0.3464(5) 0.3220(3) 0.053(4) Uani 0.220(2) 1 d G U P D 4
C52_4 C 0.3463(5) 0.4309(5) 0.3246(3) 0.071(5) Uani 0.220(2) 1 d G U P D 4
C53_4 C 0.4305(5) 0.4562(5) 0.3201(3) 0.076(5) Uani 0.220(2) 1 d G U P D 4
C54_4 C 0.4899(4) 0.3959(5) 0.3140(3) 0.088(6) Uani 0.220(2) 1 d G U P D 4
C55_4 C 0.4662(4) 0.3074(5) 0.3117(3) 0.070(5) Uani 0.220(2) 1 d G U P D 4
C56_4 C 0.4963(4) 0.2659(4) 0.2570(4) 0.070(5) Uani 0.220(2) 1 d G U P D 4
C57_4 C 0.4451(4) 0.2021(4) 0.2088(4) 0.065(4) Uani 0.220(2) 1 d G U P D 4
C58_4 C 0.3612(5) 0.1776(3) 0.2130(4) 0.076(3) Uani 0.220(2) 1 d G U P D 4
C59_4 C 0.3314(5) 0.2173(4) 0.2650(4) 0.063(4) Uani 0.220(2) 1 d G U P D 4
C60_4 C 0.3856(5) 0.2836(5) 0.3155(3) 0.068(5) Uani 0.220(2) 1 d G U P D 4
C1_5 C 0.3595(6) 0.5777(4) 0.0772(6) 0.079(5) Uani 0.173(2) 1 d G U P E 5
C2_5 C 0.4357(6) 0.5620(5) 0.1454(6) 0.079(3) Uani 0.173(2) 1 d G U P E 5
C3_5 C 0.4981(5) 0.4959(6) 0.1463(6) 0.079(5) Uani 0.173(2) 1 d G U P E 5
C4_5 C 0.4831(5) 0.4487(6) 0.0793(6) 0.076(5) Uani 0.173(2) 1 d G U P E 5
C5_5 C 0.4050(6) 0.4652(6) 0.0081(5) 0.068(5) Uani 0.173(2) 1 d G U P E 5
C6_5 C 0.3438(6) 0.5279(5) 0.0059(5) 0.070(5) Uani 0.173(2) 1 d G U P E 5
C7_5 C 0.2482(6) 0.5132(5) -0.0322(4) 0.074(5) Uani 0.173(2) 1 d G U P E 5
C8_5 C 0.2033(6) 0.5531(5) 0.0123(5) 0.073(5) Uani 0.173(2) 1 d G U P E 5
C9_5 C 0.2728(6) 0.5934(4) 0.0802(6) 0.068(6) Uani 0.173(2) 1 d G U P E 5
C10_5 C 0.2653(6) 0.5927(4) 0.1521(6) 0.086(6) Uani 0.173(2) 1 d G U P E 5
C11_5 C 0.3436(6) 0.5765(4) 0.2235(5) 0.077(6) Uani 0.173(2) 1 d G U P E 5
C12_5 C 0.4271(6) 0.5616(4) 0.2200(5) 0.078(5) Uani 0.173(2) 1 d G U P E 5
C13_5 C 0.4850(5) 0.4954(5) 0.2676(5) 0.088(6) Uani 0.173(2) 1 d G U P E 5
C14_5 C 0.5293(4) 0.4548(6) 0.2229(5) 0.076(6) Uani 0.173(2) 1 d G U P E 5
C15_5 C 0.5441(4) 0.3686(6) 0.2279(5) 0.073(6) Uani 0.173(2) 1 d G U P E 5
C16_5 C 0.5296(4) 0.3198(6) 0.1582(6) 0.081(6) Uani 0.173(2) 1 d G U P E 5
C17_5 C 0.4992(5) 0.3583(6) 0.0850(6) 0.077(5) Uani 0.173(2) 1 d G U P E 5
C18_5 C 0.4308(6) 0.3192(6) 0.0177(5) 0.083(6) Uani 0.173(2) 1 d G U P E 5
C19_5 C 0.3720(6) 0.3851(6) -0.0305(4) 0.071(5) Uani 0.173(2) 1 d G U P E 5
C20_5 C 0.2800(6) 0.3713(6) -0.0675(4) 0.058(4) Uani 0.173(2) 1 d G U P E 5
C21_5 C 0.2166(6) 0.4361(6) -0.0698(3) 0.068(5) Uani 0.173(2) 1 d G U P E 5
C22_5 C 0.1395(5) 0.3967(6) -0.0623(4) 0.078(3) Uani 0.173(2) 1 d G U P E 5
C23_5 C 0.0966(4) 0.4340(6) -0.0190(4) 0.063(5) Uani 0.173(2) 1 d G U P E 5
C24_5 C 0.1302(5) 0.5151(5) 0.0201(5) 0.078(6) Uani 0.173(2) 1 d G U P E 5
C25_5 C 0.1227(5) 0.5143(5) 0.0946(5) 0.080(3) Uani 0.173(2) 1 d G U P E 5
C26_5 C 0.1885(6) 0.5518(5) 0.1596(5) 0.063(5) Uani 0.173(2) 1 d G U P E 5
C27_5 C 0.2196(6) 0.5113(5) 0.2354(5) 0.062(4) Uani 0.173(2) 1 d G U P E 5
C28_5 C 0.3154(7) 0.5250(5) 0.2751(5) 0.077(6) Uani 0.173(2) 1 d G U P E 5
C29_5 C 0.3715(6) 0.4630(6) 0.3205(4) 0.064(5) Uani 0.173(2) 1 d G U P E 5
C30_5 C 0.4581(5) 0.4474(6) 0.3174(4) 0.078(6) Uani 0.173(2) 1 d G U P E 5
C31_5 C 0.4741(5) 0.3576(6) 0.3228(4) 0.077(3) Uani 0.173(2) 1 d G U P E 5
C32_5 C 0.5158(4) 0.3185(6) 0.2799(5) 0.068(6) Uani 0.173(2) 1 d G U P E 5
C33_5 C 0.4827(5) 0.2391(5) 0.2408(5) 0.081(6) Uani 0.173(2) 1 d G U P E 5
C34_5 C 0.4909(5) 0.2392(5) 0.1666(6) 0.083(3) Uani 0.173(2) 1 d G U P E 5
C35_5 C 0.4253(6) 0.2014(5) 0.1014(6) 0.074(5) Uani 0.173(2) 1 d G U P E 5
C36_5 C 0.3935(6) 0.2420(6) 0.0251(5) 0.068(4) Uani 0.173(2) 1 d G U P E 5
C37_5 C 0.2984(7) 0.2278(5) -0.0138(5) 0.088(3) Uani 0.173(2) 1 d G U P E 5
C38_5 C 0.2418(6) 0.2907(6) -0.0598(4) 0.070(5) Uani 0.173(2) 1 d G U P E 5
C39_5 C 0.1555(6) 0.3052(6) -0.0557(4) 0.084(6) Uani 0.173(2) 1 d G U P E 5
C40_5 C 0.1285(5) 0.2584(5) -0.0067(5) 0.084(3) Uani 0.173(2) 1 d G U P E 5
C41_5 C 0.0844(4) 0.2982(6) 0.0389(5) 0.073(5) Uani 0.173(2) 1 d G U P E 5
C42_5 C 0.0689(4) 0.3845(6) 0.0327(5) 0.064(5) Uani 0.173(2) 1 d G U P E 5
C43_5 C 0.0844(4) 0.4343(6) 0.1028(5) 0.068(4) Uani 0.173(2) 1 d G U P E 5
C44_5 C 0.1142(5) 0.3944(6) 0.1757(5) 0.074(5) Uani 0.173(2) 1 d G U P E 5
C45_5 C 0.1834(6) 0.4335(6) 0.2438(5) 0.070(5) Uani 0.173(2) 1 d G U P E 5
C46_5 C 0.2418(6) 0.3686(6) 0.2911(4) 0.060(4) Uani 0.173(2) 1 d G U P E 5
C47_5 C 0.3333(6) 0.3824(6) 0.3285(3) 0.051(4) Uani 0.173(2) 1 d G U P E 5
C48_5 C 0.3971(6) 0.3169(6) 0.3302(4) 0.062(5) Uani 0.173(2) 1 d G U P E 5
C49_5 C 0.3651(6) 0.2406(5) 0.2933(4) 0.074(5) Uani 0.173(2) 1 d G U P E 5
C50_5 C 0.4089(6) 0.2010(4) 0.2483(5) 0.076(6) Uani 0.173(2) 1 d G U P E 5
C51_5 C 0.3404(6) 0.1617(4) 0.1809(6) 0.072(6) Uani 0.173(2) 1 d G U P E 5
C52_5 C 0.3485(6) 0.1620(4) 0.1095(6) 0.088(6) Uani 0.173(2) 1 d G U P E 5
C53_5 C 0.2701(7) 0.1786(4) 0.0378(5) 0.084(6) Uani 0.173(2) 1 d G U P E 5
C54_5 C 0.1865(6) 0.1932(4) 0.0403(6) 0.076(5) Uani 0.173(2) 1 d G U P E 5
C55_5 C 0.1787(6) 0.1921(4) 0.1157(6) 0.079(6) Uani 0.173(2) 1 d G U P E 5
C56_5 C 0.1159(5) 0.2575(5) 0.1144(6) 0.077(3) Uani 0.173(2) 1 d G U P E 5
C57_5 C 0.1302(5) 0.3046(6) 0.1813(6) 0.070(5) Uani 0.173(2) 1 d G U P E 5
C58_5 C 0.2085(6) 0.2885(6) 0.2522(5) 0.065(2) Uani 0.173(2) 1 d G U P E 5
C59_5 C 0.2695(6) 0.2263(5) 0.2539(5) 0.072(5) Uani 0.173(2) 1 d G U P E 5
C60_5 C 0.2537(6) 0.1769(4) 0.1839(6) 0.080(5) Uani 0.173(2) 1 d G U P E 5

loop_
_atom_site_aniso_label
_atom_site_aniso_U_11
_atom_site_aniso_U_22
_atom_site_aniso_U_33
_atom_site_aniso_U_23
_atom_site_aniso_U_13
_atom_site_aniso_U_12
S1 0.0751(9) 0.0448(6) 0.0949(11) 0.0006(6) 0.0312(8) 0.0036(6)
S2 0.0960(10) 0.0486(7) 0.0739(8) 0.0069(6) 0.0387(8) -0.0124(6)
S3 0.0655(7) 0.0585(7) 0.0700(8) -0.0219(6) 0.0327(6) -0.0245(6)
S4 0.0632(7) 0.0694(8) 0.0617(7) -0.0094(6) 0.0373(6) -0.0048(6)
S5 0.0664(7) 0.0629(7) 0.0503(6) 0.0111(5) 0.0201(6) 0.0051(6)
S6 0.0839(9) 0.0367(5) 0.0572(7) -0.0056(5) 0.0262(6) -0.0083(5)
S7 0.0621(7) 0.0591(7) 0.0605(7) 0.0027(5) 0.0238(6) -0.0139(5)
S8 0.0635(8) 0.0625(8) 0.0703(8) 0.0087(6) -0.0058(6) -0.0086(6)
S9 0.0367(5) 0.1076(11) 0.0756(8) 0.0316(8) 0.0244(6) 0.0220(6)
S10 0.0684(8) 0.0627(7) 0.0562(7) -0.0005(5) 0.0158(6) 0.0276(6)
S11 0.0431(5) 0.0519(6) 0.0515(6) 0.0161(5) 0.0112(4) 0.0056(4)
S12 0.0335(5) 0.0543(6) 0.0787(8) 0.0142(6) 0.0128(5) -0.0049(4)
S13 0.0446(5) 0.0572(6) 0.0503(6) 0.0070(5) 0.0237(4) 0.0102(4)
S14 0.0384(5) 0.0503(5) 0.0403(5) 0.0060(4) 0.0101(4) 0.0103(4)
S15 0.0514(6) 0.0531(6) 0.0558(6) 0.0015(5) 0.0217(5) -0.0075(5)
S16 0.0643(7) 0.1008(11) 0.0636(7) 0.0281(7) 0.0435(6) 0.0285(7)
C1_1 0.093(8) 0.032(7) 0.096(8) 0.029(7) 0.037(7) 0.000(7)
C2_1 0.099(5) 0.034(3) 0.080(5) 0.028(4) 0.020(5) 0.019(4)
C3_1 0.076(8) 0.061(8) 0.072(8) 0.043(7) -0.011(8) 0.020(8)
C4_1 0.082(9) 0.078(9) 0.043(8) 0.030(8) 0.006(8) 0.016(8)
C5_1 0.086(8) 0.072(8) 0.050(7) 0.037(6) 0.046(6) 0.002(7)
C6_1 0.076(5) 0.067(4) 0.090(5) 0.039(4) 0.048(4) -0.005(4)
C7_1 0.062(7) 0.066(8) 0.096(8) 0.001(7) 0.057(7) -0.020(7)
C8_1 0.053(4) 0.071(5) 0.107(5) -0.004(4) 0.031(4) -0.031(4)
C9_1 0.077(9) 0.034(8) 0.115(9) -0.007(8) 0.042(9) -0.011(8)
C10_1 0.102(9) 0.037(7) 0.091(9) -0.018(8) 0.024(8) -0.020(7)
C11_1 0.105(9) 0.040(8) 0.081(9) -0.017(8) 0.022(8) 0.021(8)
C12_1 0.081(8) 0.043(7) 0.091(9) 0.002(8) 0.015(8) 0.033(7)
C13_1 0.057(4) 0.077(5) 0.103(6) -0.006(5) 0.019(4) 0.046(4)
C14_1 0.059(9) 0.081(9) 0.083(9) 0.015(9) -0.010(8) 0.035(8)
C15_1 0.011(6) 0.080(9) 0.057(8) 0.013(8) -0.007(6) 0.013(7)
C16_1 0.058(5) 0.098(6) 0.039(4) 0.002(5) -0.018(4) -0.009(5)
C17_1 0.071(8) 0.101(8) 0.021(6) 0.001(7) -0.008(6) 0.015(8)
C18_1 0.095(9) 0.095(9) 0.038(8) -0.011(8) 0.018(8) 0.019(9)
C19_1 0.085(9) 0.096(9) 0.047(8) 0.016(8) 0.046(7) 0.022(8)
C20_1 0.065(5) 0.098(6) 0.067(6) 0.001(5) 0.059(4) 0.009(5)
C21_1 0.054(7) 0.075(9) 0.095(9) 0.019(8) 0.063(6) 0.012(7)
C22_1 0.034(7) 0.109(9) 0.103(9) 0.022(9) 0.033(8) 0.013(8)
C23_1 0.018(6) 0.100(8) 0.095(8) -0.001(8) 0.011(7) -0.003(7)
C24_1 0.039(7) 0.095(8) 0.094(9) -0.007(8) 0.011(8) -0.046(7)
C25_1 0.057(4) 0.093(4) 0.078(4) -0.040(3) 0.000(4) -0.027(4)
C26_1 0.091(9) 0.072(9) 0.076(9) -0.045(8) -0.008(8) -0.006(8)
C27_1 0.077(8) 0.070(8) 0.041(7) -0.039(6) 0.016(6) 0.025(7)
C28_1 0.079(9) 0.073(9) 0.080(9) -0.027(8) 0.030(8) 0.032(8)
C29_1 0.072(8) 0.080(9) 0.081(8) -0.004(8) 0.061(7) 0.030(8)
C30_1 0.048(7) 0.093(9) 0.100(9) -0.010(8) 0.041(7) 0.031(7)
C31_1 0.030(4) 0.110(7) 0.109(6) 0.022(6) 0.035(5) 0.019(5)
C32_1 0.010(5) 0.092(8) 0.099(8) 0.001(8) 0.010(6) 0.000(6)
C33_1 0.036(8) 0.094(9) 0.095(9) -0.003(8) 0.001(8) -0.047(8)
C34_1 0.047(5) 0.082(5) 0.073(5) -0.037(4) -0.004(4) -0.020(4)
C35_1 0.089(9) 0.058(8) 0.067(8) -0.050(7) -0.011(8) -0.016(8)
C36_1 0.077(8) 0.061(8) 0.036(7) -0.037(6) 0.013(6) 0.014(7)
C37_1 0.096(6) 0.061(5) 0.073(5) -0.034(5) 0.029(5) 0.012(5)
C38_1 0.078(8) 0.071(9) 0.072(8) -0.006(8) 0.053(7) 0.028(8)
C39_1 0.040(7) 0.087(8) 0.088(8) -0.016(7) 0.037(6) 0.029(7)
C40_1 0.056(4) 0.077(5) 0.096(6) -0.003(5) 0.017(4) 0.048(4)
C41_1 0.050(8) 0.085(9) 0.074(9) 0.018(8) -0.007(8) 0.043(8)
C42_1 0.020(6) 0.090(9) 0.063(8) 0.000(8) -0.010(7) 0.012(7)
C43_1 0.052(5) 0.105(6) 0.042(4) 0.001(5) -0.019(4) -0.005(5)
C44_1 0.071(8) 0.106(8) 0.023(6) -0.002(7) -0.009(7) 0.020(8)
C45_1 0.095(9) 0.101(9) 0.042(8) -0.015(8) 0.018(8) 0.026(8)
C46_1 0.081(9) 0.109(9) 0.053(8) 0.005(8) 0.050(7) 0.031(8)
C47_1 0.057(5) 0.102(7) 0.078(6) 0.004(5) 0.058(4) 0.015(5)
C48_1 0.044(7) 0.077(9) 0.104(8) 0.024(8) 0.064(6) 0.013(7)
C49_1 0.062(7) 0.074(8) 0.103(8) 0.018(8) 0.058(7) -0.018(7)
C50_1 0.046(5) 0.073(5) 0.117(5) 0.008(5) 0.020(4) -0.035(4)
C51_1 0.063(8) 0.024(7) 0.111(9) -0.007(7) 0.044(8) -0.027(7)
C52_1 0.095(9) 0.033(7) 0.079(8) -0.033(7) 0.021(8) -0.022(7)
C53_1 0.105(6) 0.037(5) 0.085(6) -0.019(5) 0.022(6) 0.020(5)
C54_1 0.077(8) 0.044(7) 0.093(8) 0.001(7) 0.020(8) 0.039(7)
C55_1 0.089(9) 0.037(8) 0.074(8) 0.032(7) 0.023(8) 0.023(8)
C56_1 0.077(8) 0.072(8) 0.072(8) 0.047(7) -0.011(8) 0.025(8)
C57_1 0.074(6) 0.082(5) 0.039(3) 0.030(4) 0.013(4) 0.016(5)
C58_1 0.087(8) 0.083(8) 0.052(7) 0.037(7) 0.041(6) 0.003(8)
C59_1 0.069(5) 0.076(4) 0.089(5) 0.040(4) 0.042(4) -0.011(4)
C60_1 0.088(8) 0.029(6) 0.092(8) 0.034(6) 0.032(7) -0.008(7)
C1_2 0.068(8) 0.070(8) 0.046(7) 0.025(7) 0.027(7) 0.001(8)
C2_2 0.067(8) 0.094(9) 0.039(7) 0.006(7) 0.043(6) 0.013(8)
C3_2 0.075(8) 0.088(9) 0.065(8) 0.009(8) 0.051(7) 0.008(8)
C4_2 0.074(5) 0.083(5) 0.062(5) 0.019(4) 0.055(4) -0.008(5)
C5_2 0.076(5) 0.067(4) 0.090(5) 0.039(4) 0.048(4) -0.005(4)
C6_2 0.073(9) 0.065(8) 0.074(8) 0.046(7) 0.028(7) -0.010(7)
C7_2 0.099(5) 0.034(3) 0.080(5) 0.028(4) 0.020(5) 0.019(4)
C8_2 0.073(8) 0.062(8) 0.074(8) 0.037(7) -0.004(8) 0.027(7)
C9_2 0.045(8) 0.084(8) 0.030(6) 0.035(6) 0.002(6) 0.012(7)
C10_2 0.058(5) 0.098(6) 0.039(4) 0.002(5) -0.018(4) -0.009(5)
C11_2 0.071(8) 0.102(9) 0.036(7) -0.025(8) -0.001(8) -0.008(8)
C12_2 0.094(9) 0.086(9) 0.044(8) -0.014(8) 0.021(8) 0.021(8)
C13_2 0.101(9) 0.077(9) 0.062(9) -0.020(8) 0.042(8) 0.026(8)
C14_2 0.093(9) 0.092(9) 0.074(9) -0.006(9) 0.055(8) 0.024(9)
C15_2 0.055(7) 0.091(8) 0.097(8) -0.005(8) 0.047(6) 0.021(7)
C16_2 0.036(7) 0.101(9) 0.106(9) 0.021(8) 0.033(7) 0.012(7)
C17_2 0.036(4) 0.091(6) 0.095(5) 0.000(5) 0.050(4) 0.004(5)
C18_2 0.053(4) 0.071(5) 0.107(5) -0.004(4) 0.031(4) -0.031(4)
C19_2 0.068(5) 0.052(6) 0.099(6) 0.005(5) 0.052(5) -0.034(5)
C20_2 0.066(8) 0.021(6) 0.110(8) -0.014(7) 0.048(7) -0.018(6)
C21_2 0.094(8) 0.029(7) 0.100(9) 0.014(7) 0.025(8) 0.017(7)
C22_2 0.051(8) 0.037(7) 0.094(9) -0.013(7) 0.021(7) 0.022(6)
C23_2 0.057(4) 0.077(5) 0.103(6) -0.006(5) 0.019(4) 0.046(4)
C24_2 0.064(8) 0.077(8) 0.084(9) 0.007(8) 0.004(8) 0.043(7)
C25_2 0.029(7) 0.105(9) 0.102(9) 0.000(9) -0.003(8) 0.023(8)
C26_2 0.033(7) 0.110(9) 0.076(8) -0.007(8) -0.006(7) -0.011(8)
C27_2 0.041(7) 0.099(8) 0.079(8) -0.031(8) 0.010(7) -0.029(7)
C28_2 0.047(5) 0.082(5) 0.073(5) -0.037(4) -0.004(4) -0.020(4)
C29_2 0.072(8) 0.046(8) 0.094(9) -0.033(8) -0.009(8) -0.002(7)
C30_2 0.093(9) 0.050(7) 0.080(8) -0.031(7) 0.008(8) 0.033(7)
C31_2 0.042(7) 0.038(7) 0.085(8) -0.013(7) 0.010(7) 0.023(6)
C32_2 0.056(4) 0.077(5) 0.096(6) -0.003(5) 0.017(4) 0.048(4)
C33_2 0.059(7) 0.091(8) 0.066(8) 0.009(8) 0.012(7) 0.048(7)
C34_2 0.032(7) 0.106(9) 0.097(9) 0.002(8) 0.001(8) 0.029(8)
C35_2 0.035(7) 0.115(9) 0.082(8) -0.012(8) -0.007(8) 0.002(8)
C36_2 0.039(7) 0.104(8) 0.082(8) -0.029(8) 0.016(7) -0.038(7)
C37_2 0.057(4) 0.093(4) 0.078(4) -0.040(3) 0.000(4) -0.027(4)
C38_2 0.085(8) 0.041(7) 0.095(8) -0.041(7) -0.003(8) 0.006(7)
C39_2 0.092(8) 0.050(7) 0.077(8) -0.040(7) 0.017(8) 0.024(7)
C40_2 0.102(9) 0.084(9) 0.056(8) -0.031(7) 0.046(7) 0.034(8)
C41_2 0.084(8) 0.105(9) 0.080(8) -0.004(8) 0.064(8) 0.031(8)
C42_2 0.052(7) 0.095(8) 0.108(8) -0.008(8) 0.047(7) 0.033(7)
C43_2 0.030(4) 0.110(7) 0.109(6) 0.022(6) 0.035(5) 0.019(5)
C44_2 0.026(6) 0.084(8) 0.115(8) -0.008(8) 0.052(6) -0.008(6)
C45_2 0.046(5) 0.073(5) 0.117(5) 0.008(5) 0.020(4) -0.035(4)
C46_2 0.068(5) 0.058(5) 0.111(5) 0.010(5) 0.036(5) -0.033(4)
C47_2 0.064(8) 0.018(6) 0.109(9) -0.016(7) 0.039(7) -0.015(6)
C48_2 0.090(8) 0.024(6) 0.095(8) 0.012(7) 0.025(8) 0.009(7)
C49_2 0.097(9) 0.048(8) 0.092(9) 0.041(8) 0.019(8) 0.016(8)
C50_2 0.069(8) 0.070(8) 0.070(8) 0.038(7) 0.002(7) 0.033(7)
C51_2 0.052(8) 0.093(8) 0.030(6) 0.036(6) 0.000(6) 0.021(7)
C52_2 0.052(5) 0.105(6) 0.042(4) 0.001(5) -0.019(4) -0.005(5)
C53_2 0.069(8) 0.111(9) 0.030(7) -0.033(7) -0.001(7) -0.011(8)
C54_2 0.096(8) 0.101(9) 0.027(7) -0.022(7) 0.025(7) 0.023(8)
C55_2 0.065(8) 0.104(9) 0.031(7) 0.020(7) 0.040(6) 0.009(8)
C56_2 0.073(8) 0.100(9) 0.070(8) 0.017(7) 0.062(6) 0.020(8)
C57_2 0.051(7) 0.095(8) 0.091(8) 0.027(8) 0.056(6) -0.002(7)
C58_2 0.069(5) 0.076(4) 0.089(5) 0.040(4) 0.042(4) -0.011(4)
C59_2 0.081(9) 0.070(8) 0.074(8) 0.053(7) 0.023(8) -0.009(8)
C60_2 0.074(6) 0.082(5) 0.039(3) 0.030(4) 0.013(4) 0.016(5)
C1_3 0.088(9) 0.043(9) 0.082(9) 0.021(8) 0.049(8) -0.009(8)
C2_3 0.086(9) 0.052(9) 0.083(9) 0.034(8) 0.030(9) 0.012(9)
C3_3 0.076(9) 0.062(9) 0.045(9) 0.034(8) 0.005(9) 0.016(9)
C4_3 0.084(10) 0.093(10) 0.041(8) 0.020(9) 0.025(9) 0.014(9)
C5_3 0.078(10) 0.085(10) 0.053(9) 0.016(9) 0.044(8) -0.005(9)
C6_3 0.084(9) 0.072(10) 0.073(9) 0.031(9) 0.057(8) -0.011(9)
C7_3 0.045(8) 0.079(9) 0.081(9) 0.009(9) 0.051(7) -0.021(8)
C8_3 0.053(4) 0.071(5) 0.107(5) -0.004(4) 0.031(4) -0.031(4)
C9_3 0.078(9) 0.041(9) 0.108(9) 0.005(9) 0.030(9) -0.027(9)
C10_3 0.089(9) 0.029(8) 0.089(9) -0.016(8) 0.034(9) -0.016(8)
C11_3 0.098(10) 0.037(9) 0.089(10) -0.004(9) 0.030(10) 0.023(9)
C12_3 0.078(9) 0.039(8) 0.086(9) 0.015(8) 0.022(9) 0.033(8)
C13_3 0.065(9) 0.059(9) 0.085(9) 0.015(9) 0.004(9) 0.035(9)
C14_3 0.059(8) 0.071(9) 0.059(9) 0.021(8) -0.015(8) 0.020(8)
C15_3 0.039(9) 0.082(10) 0.053(9) 0.003(9) -0.012(8) 0.012(9)
C16_3 0.053(9) 0.087(9) 0.042(8) -0.028(8) -0.013(8) 0.011(9)
C17_3 0.064(9) 0.089(9) 0.028(8) -0.013(8) 0.016(8) 0.008(9)
C18_3 0.085(9) 0.080(9) 0.047(8) -0.020(8) 0.032(8) 0.028(8)
C19_3 0.084(9) 0.096(9) 0.057(8) -0.010(9) 0.050(7) 0.022(9)
C20_3 0.057(8) 0.090(9) 0.074(9) -0.009(8) 0.054(7) 0.021(8)
C21_3 0.036(4) 0.091(6) 0.095(5) 0.000(5) 0.050(4) 0.004(5)
C22_3 0.028(5) 0.103(7) 0.083(7) 0.001(6) 0.033(5) 0.023(6)
C23_3 0.020(7) 0.104(9) 0.064(9) -0.009(9) 0.022(7) -0.003(8)
C24_3 0.041(9) 0.097(9) 0.087(9) -0.019(9) 0.017(9) -0.039(9)
C25_3 0.057(4) 0.093(4) 0.078(4) -0.040(3) 0.000(4) -0.027(4)
C26_3 0.089(10) 0.055(9) 0.086(9) -0.034(9) 0.000(9) -0.003(9)
C27_3 0.107(6) 0.070(5) 0.076(5) -0.038(5) 0.024(5) 0.013(5)
C28_3 0.085(9) 0.058(9) 0.083(9) -0.018(9) 0.035(9) 0.031(9)
C29_3 0.055(8) 0.079(9) 0.102(9) -0.014(9) 0.045(8) 0.039(8)
C30_3 0.043(8) 0.084(9) 0.105(9) 0.001(9) 0.022(8) 0.039(8)
C31_3 0.023(7) 0.102(9) 0.085(10) 0.001(9) 0.030(8) 0.020(8)
C32_3 0.021(8) 0.097(9) 0.074(9) -0.005(9) 0.013(8) -0.001(8)
C33_3 0.039(9) 0.095(10) 0.087(10) -0.015(9) 0.010(9) -0.036(9)
C34_3 0.047(5) 0.082(5) 0.073(5) -0.037(4) -0.004(4) -0.020(4)
C35_3 0.078(9) 0.048(9) 0.076(9) -0.034(9) -0.004(9) -0.005(9)
C36_3 0.096(6) 0.061(5) 0.073(5) -0.034(5) 0.029(5) 0.012(5)
C37_3 0.087(9) 0.048(9) 0.076(9) -0.021(8) 0.036(8) 0.032(8)
C38_3 0.065(9) 0.080(9) 0.093(9) -0.015(9) 0.044(8) 0.037(9)
C39_3 0.049(8) 0.087(9) 0.098(9) 0.007(9) 0.022(8) 0.039(8)
C40_3 0.051(9) 0.066(9) 0.075(9) 0.023(9) 0.006(9) 0.036(8)
C41_3 0.050(8) 0.079(9) 0.052(8) 0.019(8) -0.015(8) 0.024(8)
C42_3 0.031(9) 0.094(10) 0.055(9) -0.001(9) -0.005(8) 0.018(9)
C43_3 0.053(9) 0.096(9) 0.038(8) -0.033(8) -0.003(8) 0.010(9)
C44_3 0.059(9) 0.099(9) 0.018(7) -0.017(8) 0.021(7) 0.020(9)
C45_3 0.085(9) 0.090(9) 0.052(8) -0.028(8) 0.032(8) 0.035(8)
C46_3 0.077(9) 0.101(9) 0.060(8) -0.009(8) 0.052(7) 0.026(9)
C47_3 0.049(8) 0.101(9) 0.086(9) -0.008(9) 0.054(7) 0.026(8)
C48_3 0.043(9) 0.107(10) 0.108(10) 0.006(10) 0.043(9) 0.011(9)
C49_3 0.044(9) 0.088(10) 0.093(9) 0.013(9) 0.042(8) -0.012(9)
C50_3 0.046(5) 0.073(5) 0.117(5) 0.008(5) 0.020(4) -0.035(4)
C51_3 0.070(9) 0.049(9) 0.109(9) 0.014(9) 0.027(9) -0.030(9)
C52_3 0.089(9) 0.031(8) 0.091(9) -0.014(8) 0.023(9) -0.017(8)
C53_3 0.095(9) 0.028(8) 0.080(10) -0.007(8) 0.028(9) 0.024(8)
C54_3 0.072(9) 0.040(8) 0.076(9) 0.023(8) 0.026(9) 0.030(8)
C55_3 0.071(9) 0.049(8) 0.073(9) 0.039(8) 0.037(8) 0.018(8)
C56_3 0.074(9) 0.072(9) 0.035(8) 0.040(8) 0.006(8) 0.013(9)
C57_3 0.075(10) 0.096(10) 0.032(8) 0.021(9) 0.026(8) 0.015(9)
C58_3 0.066(9) 0.092(10) 0.058(9) 0.025(9) 0.053(8) -0.003(9)
C59_3 0.069(9) 0.081(10) 0.077(9) 0.020(9) 0.061(8) -0.003(9)
C60_3 0.077(9) 0.049(9) 0.085(9) 0.025(8) 0.044(8) -0.014(8)
C1_4 0.074(6) 0.082(5) 0.039(3) 0.030(4) 0.013(4) 0.016(5)
C2_4 0.056(8) 0.091(8) 0.047(7) 0.022(8) -0.006(7) 0.019(8)
C3_4 0.049(8) 0.086(9) 0.065(9) 0.017(8) 0.004(8) 0.046(8)
C4_4 0.061(8) 0.050(7) 0.080(8) 0.023(7) 0.014(7) 0.038(7)
C5_4 0.092(9) 0.032(8) 0.076(9) 0.024(8) 0.015(8) 0.007(8)
C6_4 0.068(8) 0.061(8) 0.071(8) 0.039(7) 0.033(7) 0.005(7)
C7_4 0.069(5) 0.076(4) 0.089(5) 0.040(4) 0.042(4) -0.011(4)
C8_4 0.069(8) 0.094(9) 0.064(8) 0.016(8) 0.049(7) -0.010(8)
C9_4 0.061(8) 0.087(9) 0.033(7) 0.017(7) 0.031(6) 0.023(8)
C10_4 0.097(9) 0.103(9) 0.044(8) -0.013(8) 0.017(8) 0.023(9)
C11_4 0.070(9) 0.111(9) 0.040(8) -0.029(8) 0.005(8) -0.003(8)
C12_4 0.066(8) 0.107(9) 0.053(8) -0.012(8) -0.020(8) 0.000(8)
C13_4 0.031(7) 0.108(9) 0.082(8) -0.011(8) -0.010(7) -0.002(8)
C14_4 0.031(8) 0.103(9) 0.092(9) 0.005(9) 0.000(8) 0.030(8)
C15_4 0.041(8) 0.105(9) 0.103(9) 0.002(8) 0.035(7) 0.030(8)
C16_4 0.070(8) 0.089(9) 0.099(9) -0.013(8) 0.039(8) 0.037(8)
C17_4 0.077(9) 0.061(8) 0.094(9) -0.002(8) 0.029(8) 0.044(8)
C18_4 0.105(6) 0.037(5) 0.085(6) -0.019(5) 0.022(6) 0.020(5)
C19_4 0.088(9) 0.025(7) 0.097(9) 0.002(7) 0.017(8) -0.009(7)
C20_4 0.073(9) 0.045(8) 0.120(9) -0.007(8) 0.030(9) -0.021(8)
C21_4 0.068(5) 0.058(5) 0.111(5) 0.010(5) 0.036(5) -0.033(4)
C22_4 0.042(7) 0.087(9) 0.115(9) -0.007(8) 0.048(7) -0.018(8)
C23_4 0.037(7) 0.088(9) 0.108(9) 0.002(9) 0.047(7) 0.008(8)
C24_4 0.057(5) 0.102(7) 0.078(6) 0.004(5) 0.058(4) 0.015(5)
C25_4 0.084(9) 0.098(9) 0.082(9) -0.008(9) 0.061(8) 0.025(9)
C26_4 0.100(9) 0.090(9) 0.061(8) -0.023(8) 0.041(8) 0.030(8)
C27_4 0.107(6) 0.070(5) 0.076(5) -0.038(5) 0.024(5) 0.013(5)
C28_4 0.088(9) 0.064(8) 0.071(8) -0.060(7) -0.013(8) -0.006(8)
C29_4 0.067(7) 0.055(7) 0.102(8) -0.026(7) -0.001(7) -0.041(7)
C30_4 0.057(4) 0.093(4) 0.078(4) -0.040(3) 0.000(4) -0.027(4)
C31_4 0.034(6) 0.093(9) 0.112(8) -0.005(8) 0.055(6) -0.021(7)
C32_4 0.036(4) 0.091(6) 0.095(5) 0.000(5) 0.050(4) 0.004(5)
C33_4 0.065(5) 0.098(6) 0.067(6) 0.001(5) 0.059(4) 0.009(5)
C34_4 0.084(8) 0.081(9) 0.074(8) -0.013(8) 0.063(7) 0.021(8)
C35_4 0.104(9) 0.080(9) 0.057(8) -0.026(8) 0.045(8) 0.028(8)
C36_4 0.096(6) 0.061(5) 0.073(5) -0.034(5) 0.029(5) 0.012(5)
C37_4 0.085(9) 0.063(8) 0.071(8) -0.042(8) -0.007(8) -0.015(8)
C38_4 0.069(8) 0.058(7) 0.100(8) -0.030(7) 0.001(7) -0.036(7)
C39_4 0.043(8) 0.094(9) 0.095(9) -0.002(9) 0.004(8) -0.041(8)
C40_4 0.028(7) 0.098(9) 0.082(8) -0.005(8) -0.015(7) -0.012(8)
C41_4 0.030(8) 0.105(9) 0.102(9) 0.000(9) -0.001(8) 0.022(8)
C42_4 0.041(8) 0.102(9) 0.115(9) 0.001(9) 0.030(8) 0.028(8)
C43_4 0.063(8) 0.096(9) 0.110(9) -0.008(8) 0.042(8) 0.035(8)
C44_4 0.066(8) 0.053(8) 0.095(9) -0.006(7) 0.029(7) 0.048(7)
C45_4 0.107(9) 0.035(8) 0.092(9) -0.021(8) 0.021(8) 0.026(8)
C46_4 0.086(9) 0.013(6) 0.100(9) 0.005(7) 0.020(8) 0.000(7)
C47_4 0.077(9) 0.032(7) 0.118(9) -0.003(8) 0.039(8) -0.036(7)
C48_4 0.068(5) 0.052(6) 0.099(6) 0.005(5) 0.052(5) -0.034(5)
C49_4 0.076(5) 0.067(4) 0.090(5) 0.039(4) 0.048(4) -0.005(4)
C50_4 0.074(5) 0.083(5) 0.062(5) 0.019(4) 0.055(4) -0.008(5)
C51_4 0.067(8) 0.083(9) 0.028(6) 0.022(6) 0.038(6) 0.026(8)
C52_4 0.095(9) 0.091(9) 0.026(7) -0.012(8) 0.024(7) 0.018(8)
C53_4 0.069(8) 0.100(9) 0.036(7) -0.036(8) -0.003(7) -0.008(8)
C54_4 0.064(8) 0.100(9) 0.052(8) -0.016(8) -0.027(8) -0.003(8)
C55_4 0.057(8) 0.085(8) 0.039(7) 0.027(7) -0.011(7) 0.014(8)
C56_4 0.048(8) 0.072(9) 0.063(8) 0.011(8) -0.007(8) 0.049(7)
C57_4 0.055(7) 0.038(7) 0.086(8) 0.023(7) 0.011(7) 0.038(6)
C58_4 0.099(5) 0.034(3) 0.080(5) 0.028(4) 0.020(5) 0.019(4)
C59_4 0.071(8) 0.049(7) 0.075(8) 0.050(7) 0.035(7) 0.008(7)
C60_4 0.087(9) 0.075(9) 0.036(7) 0.028(8) 0.017(8) 0.019(8)
C1_5 0.087(8) 0.046(8) 0.101(9) 0.027(8) 0.034(8) -0.017(8)
C2_5 0.068(5) 0.058(5) 0.111(5) 0.010(5) 0.036(5) -0.033(4)
C3_5 0.043(8) 0.081(9) 0.118(9) 0.003(8) 0.036(8) -0.026(8)
C4_5 0.052(8) 0.092(9) 0.103(9) 0.018(9) 0.048(8) -0.003(8)
C5_5 0.073(8) 0.085(9) 0.071(8) 0.021(8) 0.057(7) -0.021(8)
C6_5 0.066(9) 0.080(9) 0.071(8) 0.047(8) 0.034(7) -0.016(8)
C7_5 0.083(9) 0.070(8) 0.052(8) 0.049(7) 0.010(8) 0.007(8)
C8_5 0.069(8) 0.057(8) 0.067(8) 0.030(8) -0.002(8) 0.019(8)
C9_5 0.086(9) 0.013(7) 0.079(9) 0.024(7) 0.006(9) 0.009(8)
C10_5 0.100(9) 0.042(8) 0.096(9) -0.007(8) 0.017(9) 0.021(8)
C11_5 0.088(9) 0.046(8) 0.088(9) -0.034(8) 0.026(8) -0.003(8)
C12_5 0.064(8) 0.053(8) 0.099(8) -0.040(8) 0.013(8) -0.034(7)
C13_5 0.055(8) 0.093(9) 0.081(9) -0.031(8) -0.010(8) -0.027(8)
C14_5 0.024(8) 0.085(9) 0.099(9) -0.016(9) 0.001(8) -0.027(8)
C15_5 0.024(8) 0.087(9) 0.089(9) -0.004(9) 0.003(8) 0.009(8)
C16_5 0.036(8) 0.102(9) 0.108(9) 0.001(9) 0.030(8) 0.027(8)
C17_5 0.044(7) 0.107(9) 0.102(9) -0.003(9) 0.052(7) 0.017(8)
C18_5 0.079(9) 0.100(9) 0.086(9) 0.001(9) 0.048(8) 0.036(9)
C19_5 0.074(8) 0.102(9) 0.059(8) 0.009(8) 0.051(7) 0.028(8)
C20_5 0.076(8) 0.085(9) 0.025(7) 0.001(7) 0.035(7) -0.003(8)
C21_5 0.070(9) 0.087(9) 0.032(8) 0.019(8) 0.004(8) 0.005(9)
C22_5 0.052(5) 0.105(6) 0.042(4) 0.001(5) -0.019(4) -0.005(5)
C23_5 0.023(7) 0.086(9) 0.054(8) 0.019(8) -0.012(7) 0.019(8)
C24_5 0.056(9) 0.083(9) 0.074(9) 0.025(9) 0.004(8) 0.040(8)
C25_5 0.056(4) 0.077(5) 0.096(6) -0.003(5) 0.017(4) 0.048(4)
C26_5 0.067(9) 0.048(8) 0.080(9) -0.002(8) 0.035(8) 0.041(7)
C27_5 0.073(8) 0.068(8) 0.068(8) -0.022(7) 0.052(7) 0.024(7)
C28_5 0.106(9) 0.054(9) 0.061(9) -0.027(8) 0.021(9) 0.016(9)
C29_5 0.080(9) 0.075(9) 0.036(8) -0.038(8) 0.021(8) -0.001(9)
C30_5 0.061(9) 0.096(9) 0.045(8) -0.026(8) -0.013(8) -0.003(8)
C31_5 0.058(5) 0.098(6) 0.039(4) 0.002(5) -0.018(4) -0.009(5)
C32_5 0.034(8) 0.083(9) 0.059(8) 0.027(8) -0.013(7) 0.018(8)
C33_5 0.062(9) 0.071(9) 0.086(9) 0.023(9) 0.002(9) 0.037(9)
C34_5 0.057(4) 0.077(5) 0.103(6) -0.006(5) 0.019(4) 0.046(4)
C35_5 0.069(9) 0.059(9) 0.093(9) -0.009(8) 0.030(8) 0.044(8)
C36_5 0.073(8) 0.076(8) 0.076(8) -0.026(7) 0.053(7) 0.027(7)
C37_5 0.107(6) 0.070(5) 0.076(5) -0.038(5) 0.024(5) 0.013(5)
C38_5 0.078(9) 0.089(9) 0.041(8) -0.046(8) 0.020(8) 0.003(9)
C39_5 0.066(9) 0.109(9) 0.049(8) -0.024(8) -0.006(8) -0.003(8)
C40_5 0.057(4) 0.093(4) 0.078(4) -0.040(3) 0.000(4) -0.027(4)
C41_5 0.021(7) 0.093(9) 0.096(9) -0.019(9) 0.014(8) -0.018(8)
C42_5 0.020(7) 0.091(10) 0.077(9) -0.010(9) 0.014(7) 0.012(8)
C43_5 0.028(5) 0.103(7) 0.083(7) 0.001(6) 0.033(5) 0.023(6)
C44_5 0.055(8) 0.098(9) 0.085(9) -0.007(8) 0.045(7) 0.014(8)
C45_5 0.079(8) 0.083(9) 0.070(8) -0.004(8) 0.053(8) 0.032(8)
C46_5 0.072(8) 0.080(9) 0.050(8) 0.011(8) 0.050(7) 0.036(8)
C47_5 0.080(8) 0.067(9) 0.021(6) 0.001(7) 0.035(7) -0.009(8)
C48_5 0.070(9) 0.081(9) 0.029(7) 0.020(8) 0.012(8) 0.007(9)
C49_5 0.087(9) 0.062(8) 0.057(8) 0.034(8) 0.012(8) 0.010(8)
C50_5 0.074(9) 0.053(8) 0.076(8) 0.027(8) 0.002(8) 0.021(8)
C51_5 0.088(9) 0.013(7) 0.087(9) 0.023(8) 0.005(9) 0.013(8)
C52_5 0.103(9) 0.045(8) 0.099(9) -0.012(8) 0.022(9) 0.024(8)
C53_5 0.094(9) 0.050(8) 0.095(9) -0.037(8) 0.023(8) -0.003(8)
C54_5 0.069(8) 0.052(8) 0.098(8) -0.045(8) 0.022(8) -0.029(8)
C55_5 0.070(9) 0.048(8) 0.116(9) -0.005(8) 0.033(9) -0.027(8)
C56_5 0.053(4) 0.071(5) 0.107(5) -0.004(4) 0.031(4) -0.031(4)
C57_5 0.054(8) 0.084(9) 0.093(8) 0.007(8) 0.051(7) -0.006(8)
C58_5 0.074(5) 0.083(5) 0.062(5) 0.019(4) 0.055(4) -0.008(5)
C59_5 0.078(9) 0.068(9) 0.071(8) 0.046(8) 0.031(8) -0.009(8)
C60_5 0.095(9) 0.041(8) 0.101(9) 0.023(8) 0.035(8) -0.015(8)

loop_
_atom_type_symbol
_atom_type_description
_atom_type_scat_dispersion_real
_atom_type_scat_dispersion_imag
_atom_type_scat_source
C C 0.0033 0.0016 'International Tables Vol C Tables 4.2.6.8 and 6.1.1.4'
S S 0.1246 0.1234 'International Tables Vol C Tables 4.2.6.8 and 6.1.1.4'

loop_
_geom_angle_atom_site_label_1
_geom_angle_atom_site_label_2
_geom_angle_atom_site_label_3
_geom_angle
S8 S1 S2 108.16(10)
S1 S2 S3 107.28(9)
S4 S3 S2 107.14(8)
S5 S4 S3 107.43(7)
S4 S5 S6 108.78(8)
S7 S6 S5 109.09(8)
S8 S7 S6 107.47(9)
S1 S8 S7 107.63(9)
S16 S9 S10 108.41(9)
S11 S10 S9 106.79(8)
S10 S11 S12 107.35(7)
S13 S12 S11 108.27(7)
S12 S13 S14 108.05(7)
S15 S14 S13 105.71(6)
S14 S15 S16 107.17(8)
S15 S16 S9 108.83(8)
C2_1 C1_1 C9_1 121.1
C2_1 C1_1 C6_1 119.7
C9_1 C1_1 C6_1 107.6
C1_1 C2_1 C12_1 119.1
C1_1 C2_1 C3_1 119.9
C12_1 C2_1 C3_1 108.4
C4_1 C3_1 C2_1 120.4
C4_1 C3_1 C14_1 120.0
C2_1 C3_1 C14_1 107.8
C3_1 C4_1 C5_1 120.0
C3_1 C4_1 C17_1 120.3
C5_1 C4_1 C17_1 108.2
C6_1 C5_1 C4_1 120.7
C6_1 C5_1 C19_1 119.5
C4_1 C5_1 C19_1 108.0
C5_1 C6_1 C7_1 120.7
C5_1 C6_1 C1_1 119.3
C7_1 C6_1 C1_1 107.3
C21_1 C7_1 C6_1 119.6
C21_1 C7_1 C8_1 120.1
C6_1 C7_1 C8_1 109.4
C24_1 C8_1 C7_1 120.8
C24_1 C8_1 C9_1 119.8
C7_1 C8_1 C9_1 107.3
C10_1 C9_1 C1_1 119.4
C10_1 C9_1 C8_1 119.7
C1_1 C9_1 C8_1 108.5
C9_1 C10_1 C11_1 120.2
C9_1 C10_1 C26_1 119.9
C11_1 C10_1 C26_1 107.7
C12_1 C11_1 C10_1 120.0
C12_1 C11_1 C28_1 119.5
C10_1 C11_1 C28_1 108.2
C11_1 C12_1 C2_1 120.3
C11_1 C12_1 C13_1 119.8
C2_1 C12_1 C13_1 107.7
C30_1 C13_1 C14_1 119.5
C30_1 C13_1 C12_1 120.4
C14_1 C13_1 C12_1 108.6
C15_1 C14_1 C13_1 120.9
C15_1 C14_1 C3_1 119.4
C13_1 C14_1 C3_1 107.5
C14_1 C15_1 C16_1 120.4
C14_1 C15_1 C32_1 119.5
C16_1 C15_1 C32_1 108.6
C17_1 C16_1 C15_1 120.6
C17_1 C16_1 C34_1 119.3
C15_1 C16_1 C34_1 107.4
C16_1 C17_1 C18_1 120.8
C16_1 C17_1 C4_1 119.3
C18_1 C17_1 C4_1 107.9
C36_1 C18_1 C17_1 120.4
C36_1 C18_1 C19_1 119.2
C17_1 C18_1 C19_1 108.3
C20_1 C19_1 C5_1 119.7
C20_1 C19_1 C18_1 120.2
C5_1 C19_1 C18_1 107.6
C19_1 C20_1 C21_1 120.8
C19_1 C20_1 C38_1 120.2
C21_1 C20_1 C38_1 107.9
C7_1 C21_1 C20_1 119.6
C7_1 C21_1 C22_1 119.2
C20_1 C21_1 C22_1 108.5
C23_1 C22_1 C21_1 121.2
C23_1 C22_1 C39_1 119.0
C21_1 C22_1 C39_1 107.7
C22_1 C23_1 C42_1 120.8
C22_1 C23_1 C24_1 119.3
C42_1 C23_1 C24_1 107.4
C8_1 C24_1 C25_1 120.4
C8_1 C24_1 C23_1 119.5
C25_1 C24_1 C23_1 108.2
C26_1 C25_1 C24_1 120.4
C26_1 C25_1 C43_1 119.9
C24_1 C25_1 C43_1 108.2
C25_1 C26_1 C27_1 120.5
C25_1 C26_1 C10_1 119.8
C27_1 C26_1 C10_1 108.1
C45_1 C27_1 C28_1 119.1
C45_1 C27_1 C26_1 120.0
C28_1 C27_1 C26_1 108.6
C29_1 C28_1 C27_1 121.1
C29_1 C28_1 C11_1 120.1
C27_1 C28_1 C11_1 107.5
C28_1 C29_1 C30_1 120.7
C28_1 C29_1 C47_1 119.3
C30_1 C29_1 C47_1 108.1
C13_1 C30_1 C29_1 119.6
C13_1 C30_1 C31_1 119.5
C29_1 C30_1 C31_1 108.4
C32_1 C31_1 C30_1 121.2
C32_1 C31_1 C48_1 119.0
C30_1 C31_1 C48_1 108.0
C31_1 C32_1 C33_1 121.0
C31_1 C32_1 C15_1 119.4
C33_1 C32_1 C15_1 107.1
C50_1 C33_1 C34_1 120.3
C50_1 C33_1 C32_1 119.3
C34_1 C33_1 C32_1 108.9
C35_1 C34_1 C33_1 120.4
C35_1 C34_1 C16_1 119.7
C33_1 C34_1 C16_1 108.0
C34_1 C35_1 C52_1 119.0
C34_1 C35_1 C36_1 120.8
C52_1 C35_1 C36_1 107.7
C18_1 C36_1 C37_1 120.5
C18_1 C36_1 C35_1 119.0
C37_1 C36_1 C35_1 108.5
C38_1 C37_1 C36_1 120.5
C38_1 C37_1 C53_1 119.4
C36_1 C37_1 C53_1 108.0
C37_1 C38_1 C39_1 119.7
C37_1 C38_1 C20_1 119.4
C39_1 C38_1 C20_1 108.7
C40_1 C39_1 C38_1 121.0
C40_1 C39_1 C22_1 119.9
C38_1 C39_1 C22_1 107.1
C39_1 C40_1 C54_1 119.4
C39_1 C40_1 C41_1 120.6
C54_1 C40_1 C41_1 108.2
C42_1 C41_1 C56_1 120.3
C42_1 C41_1 C40_1 119.8
C56_1 C41_1 C40_1 107.9
C41_1 C42_1 C23_1 119.9
C41_1 C42_1 C43_1 120.0
C23_1 C42_1 C43_1 108.0
C44_1 C43_1 C25_1 120.2
C44_1 C43_1 C42_1 119.4
C25_1 C43_1 C42_1 108.2
C43_1 C44_1 C57_1 120.0
C43_1 C44_1 C45_1 120.0
C57_1 C44_1 C45_1 107.7
C27_1 C45_1 C46_1 119.9
C27_1 C45_1 C44_1 119.5
C46_1 C45_1 C44_1 108.5
C47_1 C46_1 C45_1 120.4
C47_1 C46_1 C58_1 120.0
C45_1 C46_1 C58_1 107.4
C46_1 C47_1 C29_1 120.1
C46_1 C47_1 C48_1 120.4
C29_1 C47_1 C48_1 107.8
C49_1 C48_1 C31_1 120.4
C49_1 C48_1 C47_1 119.4
C31_1 C48_1 C47_1 107.8
C48_1 C49_1 C50_1 119.8
C48_1 C49_1 C59_1 120.2
C50_1 C49_1 C59_1 108.2
C33_1 C50_1 C49_1 120.5
C33_1 C50_1 C51_1 119.6
C49_1 C50_1 C51_1 107.9
C52_1 C51_1 C60_1 119.9
C52_1 C51_1 C50_1 119.8
C60_1 C51_1 C50_1 108.5
C51_1 C52_1 C35_1 120.7
C51_1 C52_1 C53_1 119.9
C35_1 C52_1 C53_1 107.5
C54_1 C53_1 C37_1 120.0
C54_1 C53_1 C52_1 120.4
C37_1 C53_1 C52_1 108.4
C53_1 C54_1 C40_1 120.5
C53_1 C54_1 C55_1 119.1
C40_1 C54_1 C55_1 108.1
C60_1 C55_1 C56_1 119.7
C60_1 C55_1 C54_1 120.3
C56_1 C55_1 C54_1 107.6
C57_1 C56_1 C41_1 119.9
C57_1 C56_1 C55_1 120.3
C41_1 C56_1 C55_1 108.3
C56_1 C57_1 C58_1 119.8
C56_1 C57_1 C44_1 120.3
C58_1 C57_1 C44_1 108.0
C59_1 C58_1 C57_1 120.4
C59_1 C58_1 C46_1 119.4
C57_1 C58_1 C46_1 108.5
C58_1 C59_1 C49_1 120.5
C58_1 C59_1 C60_1 119.5
C49_1 C59_1 C60_1 108.2
C55_1 C60_1 C51_1 120.4
C55_1 C60_1 C59_1 120.3
C51_1 C60_1 C59_1 107.2
C2_2 C1_2 C9_2 121.0
C2_2 C1_2 C6_2 119.7
C9_2 C1_2 C6_2 107.6
C1_2 C2_2 C12_2 119.1
C1_2 C2_2 C3_2 119.9
C12_2 C2_2 C3_2 108.3
C4_2 C3_2 C2_2 120.4
C4_2 C3_2 C14_2 120.0
C2_2 C3_2 C14_2 107.8
C3_2 C4_2 C5_2 120.0
C3_2 C4_2 C17_2 120.3
C5_2 C4_2 C17_2 108.2
C6_2 C5_2 C4_2 120.7
C6_2 C5_2 C19_2 119.5
C4_2 C5_2 C19_2 108.0
C5_2 C6_2 C7_2 120.7
C5_2 C6_2 C1_2 119.3
C7_2 C6_2 C1_2 107.3
C21_2 C7_2 C6_2 119.6
C21_2 C7_2 C8_2 120.1
C6_2 C7_2 C8_2 109.4
C24_2 C8_2 C7_2 120.8
C24_2 C8_2 C9_2 119.8
C7_2 C8_2 C9_2 107.3
C10_2 C9_2 C1_2 119.4
C10_2 C9_2 C8_2 119.7
C1_2 C9_2 C8_2 108.5
C9_2 C10_2 C11_2 120.2
C9_2 C10_2 C26_2 119.9
C11_2 C10_2 C26_2 107.7
C12_2 C11_2 C10_2 120.0
C12_2 C11_2 C28_2 119.5
C10_2 C11_2 C28_2 108.2
C11_2 C12_2 C2_2 120.3
C11_2 C12_2 C13_2 119.8
C2_2 C12_2 C13_2 107.7
C30_2 C13_2 C14_2 119.5
C30_2 C13_2 C12_2 120.4
C14_2 C13_2 C12_2 108.6
C15_2 C14_2 C13_2 120.9
C15_2 C14_2 C3_2 119.4
C13_2 C14_2 C3_2 107.4
C14_2 C15_2 C16_2 120.4
C14_2 C15_2 C32_2 119.5
C16_2 C15_2 C32_2 108.6
C17_2 C16_2 C15_2 120.6
C17_2 C16_2 C34_2 119.3
C15_2 C16_2 C34_2 107.4
C16_2 C17_2 C18_2 120.8
C16_2 C17_2 C4_2 119.3
C18_2 C17_2 C4_2 107.9
C36_2 C18_2 C17_2 120.4
C36_2 C18_2 C19_2 119.2
C17_2 C18_2 C19_2 108.3
C20_2 C19_2 C5_2 119.7
C20_2 C19_2 C18_2 120.2
C5_2 C19_2 C18_2 107.6
C19_2 C20_2 C21_2 120.8
C19_2 C20_2 C38_2 120.3
C21_2 C20_2 C38_2 107.9
C7_2 C21_2 C20_2 119.6
C7_2 C21_2 C22_2 119.2
C20_2 C21_2 C22_2 108.5
C23_2 C22_2 C21_2 121.2
C23_2 C22_2 C39_2 119.0
C21_2 C22_2 C39_2 107.7
C22_2 C23_2 C42_2 120.8
C22_2 C23_2 C24_2 119.3
C42_2 C23_2 C24_2 107.4
C8_2 C24_2 C25_2 120.4
C8_2 C24_2 C23_2 119.5
C25_2 C24_2 C23_2 108.2
C26_2 C25_2 C24_2 120.4
C26_2 C25_2 C43_2 119.8
C24_2 C25_2 C43_2 108.2
C25_2 C26_2 C27_2 120.5
C25_2 C26_2 C10_2 119.9
C27_2 C26_2 C10_2 108.1
C45_2 C27_2 C28_2 119.1
C45_2 C27_2 C26_2 120.1
C28_2 C27_2 C26_2 108.6
C29_2 C28_2 C27_2 121.1
C29_2 C28_2 C11_2 120.1
C27_2 C28_2 C11_2 107.4
C28_2 C29_2 C30_2 120.7
C28_2 C29_2 C47_2 119.3
C30_2 C29_2 C47_2 108.1
C13_2 C30_2 C29_2 119.6
C13_2 C30_2 C31_2 119.5
C29_2 C30_2 C31_2 108.4
C32_2 C31_2 C30_2 121.2
C32_2 C31_2 C48_2 119.1
C30_2 C31_2 C48_2 108.0
C31_2 C32_2 C33_2 121.0
C31_2 C32_2 C15_2 119.4
C33_2 C32_2 C15_2 107.1
C50_2 C33_2 C34_2 120.3
C50_2 C33_2 C32_2 119.3
C34_2 C33_2 C32_2 108.9
C35_2 C34_2 C33_2 120.5
C35_2 C34_2 C16_2 119.7
C33_2 C34_2 C16_2 108.0
C34_2 C35_2 C52_2 119.0
C34_2 C35_2 C36_2 120.8
C52_2 C35_2 C36_2 107.7
C18_2 C36_2 C37_2 120.5
C18_2 C36_2 C35_2 119.0
C37_2 C36_2 C35_2 108.5
C38_2 C37_2 C36_2 120.5
C38_2 C37_2 C53_2 119.4
C36_2 C37_2 C53_2 108.0
C37_2 C38_2 C39_2 119.7
C37_2 C38_2 C20_2 119.4
C39_2 C38_2 C20_2 108.7
C40_2 C39_2 C38_2 121.0
C40_2 C39_2 C22_2 119.9
C38_2 C39_2 C22_2 107.1
C39_2 C40_2 C54_2 119.4
C39_2 C40_2 C41_2 120.6
C54_2 C40_2 C41_2 108.2
C42_2 C41_2 C56_2 120.3
C42_2 C41_2 C40_2 119.8
C56_2 C41_2 C40_2 107.9
C41_2 C42_2 C23_2 119.9
C41_2 C42_2 C43_2 120.0
C23_2 C42_2 C43_2 108.0
C44_2 C43_2 C25_2 120.2
C44_2 C43_2 C42_2 119.4
C25_2 C43_2 C42_2 108.2
C43_2 C44_2 C57_2 120.0
C43_2 C44_2 C45_2 120.0
C57_2 C44_2 C45_2 107.7
C27_2 C45_2 C46_2 119.8
C27_2 C45_2 C44_2 119.5
C46_2 C45_2 C44_2 108.5
C47_2 C46_2 C45_2 120.4
C47_2 C46_2 C58_2 120.0
C45_2 C46_2 C58_2 107.4
C46_2 C47_2 C29_2 120.1
C46_2 C47_2 C48_2 120.4
C29_2 C47_2 C48_2 107.8
C49_2 C48_2 C31_2 120.4
C49_2 C48_2 C47_2 119.4
C31_2 C48_2 C47_2 107.8
C48_2 C49_2 C50_2 119.8
C48_2 C49_2 C59_2 120.2
C50_2 C49_2 C59_2 108.2
C33_2 C50_2 C49_2 120.4
C33_2 C50_2 C51_2 119.6
C49_2 C50_2 C51_2 107.9
C52_2 C51_2 C60_2 119.9
C52_2 C51_2 C50_2 119.8
C60_2 C51_2 C50_2 108.5
C51_2 C52_2 C35_2 120.7
C51_2 C52_2 C53_2 119.9
C35_2 C52_2 C53_2 107.5
C54_2 C53_2 C37_2 120.0
C54_2 C53_2 C52_2 120.4
C37_2 C53_2 C52_2 108.4
C53_2 C54_2 C40_2 120.5
C53_2 C54_2 C55_2 119.1
C40_2 C54_2 C55_2 108.1
C60_2 C55_2 C56_2 119.7
C60_2 C55_2 C54_2 120.3
C56_2 C55_2 C54_2 107.6
C57_2 C56_2 C41_2 119.9
C57_2 C56_2 C55_2 120.3
C41_2 C56_2 C55_2 108.3
C56_2 C57_2 C58_2 119.8
C56_2 C57_2 C44_2 120.3
C58_2 C57_2 C44_2 108.0
C59_2 C58_2 C57_2 120.4
C59_2 C58_2 C46_2 119.4
C57_2 C58_2 C46_2 108.5
C58_2 C59_2 C49_2 120.5
C58_2 C59_2 C60_2 119.5
C49_2 C59_2 C60_2 108.2
C55_2 C60_2 C51_2 120.4
C55_2 C60_2 C59_2 120.3
C51_2 C60_2 C59_2 107.2
C2_3 C1_3 C9_3 121.1
C2_3 C1_3 C6_3 119.7
C9_3 C1_3 C6_3 107.6
C1_3 C2_3 C12_3 119.1
C1_3 C2_3 C3_3 119.9
C12_3 C2_3 C3_3 108.4
C4_3 C3_3 C2_3 120.4
C4_3 C3_3 C14_3 120.0
C2_3 C3_3 C14_3 107.8
C3_3 C4_3 C5_3 120.0
C3_3 C4_3 C17_3 120.3
C5_3 C4_3 C17_3 108.2
C6_3 C5_3 C4_3 120.7
C6_3 C5_3 C19_3 119.5
C4_3 C5_3 C19_3 108.0
C5_3 C6_3 C7_3 120.7
C5_3 C6_3 C1_3 119.3
C7_3 C6_3 C1_3 107.3
C21_3 C7_3 C6_3 119.6
C21_3 C7_3 C8_3 120.1
C6_3 C7_3 C8_3 109.4
C24_3 C8_3 C7_3 120.8
C24_3 C8_3 C9_3 119.8
C7_3 C8_3 C9_3 107.3
C10_3 C9_3 C1_3 119.4
C10_3 C9_3 C8_3 119.7
C1_3 C9_3 C8_3 108.5
C9_3 C10_3 C11_3 120.2
C9_3 C10_3 C26_3 119.9
C11_3 C10_3 C26_3 107.7
C12_3 C11_3 C10_3 120.0
C12_3 C11_3 C28_3 119.5
C10_3 C11_3 C28_3 108.2
C11_3 C12_3 C2_3 120.3
C11_3 C12_3 C13_3 119.8
C2_3 C12_3 C13_3 107.7
C30_3 C13_3 C14_3 119.5
C30_3 C13_3 C12_3 120.4
C14_3 C13_3 C12_3 108.7
C15_3 C14_3 C13_3 120.9
C15_3 C14_3 C3_3 119.4
C13_3 C14_3 C3_3 107.4
C14_3 C15_3 C16_3 120.4
C14_3 C15_3 C32_3 119.5
C16_3 C15_3 C32_3 108.6
C17_3 C16_3 C15_3 120.6
C17_3 C16_3 C34_3 119.3
C15_3 C16_3 C34_3 107.4
C16_3 C17_3 C18_3 120.8
C16_3 C17_3 C4_3 119.3
C18_3 C17_3 C4_3 107.9
C36_3 C18_3 C17_3 120.4
C36_3 C18_3 C19_3 119.2
C17_3 C18_3 C19_3 108.3
C20_3 C19_3 C5_3 119.7
C20_3 C19_3 C18_3 120.2
C5_3 C19_3 C18_3 107.6
C19_3 C20_3 C21_3 120.9
C19_3 C20_3 C38_3 120.3
C21_3 C20_3 C38_3 107.9
C7_3 C21_3 C20_3 119.6
C7_3 C21_3 C22_3 119.2
C20_3 C21_3 C22_3 108.5
C23_3 C22_3 C21_3 121.2
C23_3 C22_3 C39_3 119.0
C21_3 C22_3 C39_3 107.7
C22_3 C23_3 C42_3 120.8
C22_3 C23_3 C24_3 119.3
C42_3 C23_3 C24_3 107.4
C8_3 C24_3 C25_3 120.4
C8_3 C24_3 C23_3 119.5
C25_3 C24_3 C23_3 108.2
C26_3 C25_3 C24_3 120.4
C26_3 C25_3 C43_3 119.8
C24_3 C25_3 C43_3 108.2
C25_3 C26_3 C27_3 120.5
C25_3 C26_3 C10_3 119.9
C27_3 C26_3 C10_3 108.1
C45_3 C27_3 C28_3 119.1
C45_3 C27_3 C26_3 120.1
C28_3 C27_3 C26_3 108.6
C29_3 C28_3 C27_3 121.1
C29_3 C28_3 C11_3 120.1
C27_3 C28_3 C11_3 107.4
C28_3 C29_3 C30_3 120.7
C28_3 C29_3 C47_3 119.3
C30_3 C29_3 C47_3 108.1
C13_3 C30_3 C29_3 119.6
C13_3 C30_3 C31_3 119.5
C29_3 C30_3 C31_3 108.4
C32_3 C31_3 C30_3 121.2
C32_3 C31_3 C48_3 119.1
C30_3 C31_3 C48_3 108.0
C31_3 C32_3 C33_3 121.0
C31_3 C32_3 C15_3 119.4
C33_3 C32_3 C15_3 107.1
C50_3 C33_3 C34_3 120.4
C50_3 C33_3 C32_3 119.3
C34_3 C33_3 C32_3 108.9
C35_3 C34_3 C33_3 120.5
C35_3 C34_3 C16_3 119.7
C33_3 C34_3 C16_3 108.0
C34_3 C35_3 C52_3 119.0
C34_3 C35_3 C36_3 120.8
C52_3 C35_3 C36_3 107.7
C18_3 C36_3 C37_3 120.5
C18_3 C36_3 C35_3 119.0
C37_3 C36_3 C35_3 108.5
C38_3 C37_3 C36_3 120.5
C38_3 C37_3 C53_3 119.4
C36_3 C37_3 C53_3 108.0
C37_3 C38_3 C39_3 119.7
C37_3 C38_3 C20_3 119.4
C39_3 C38_3 C20_3 108.7
C40_3 C39_3 C38_3 121.0
C40_3 C39_3 C22_3 119.9
C38_3 C39_3 C22_3 107.1
C39_3 C40_3 C54_3 119.5
C39_3 C40_3 C41_3 120.6
C54_3 C40_3 C41_3 108.2
C42_3 C41_3 C56_3 120.3
C42_3 C41_3 C40_3 119.8
C56_3 C41_3 C40_3 107.9
C41_3 C42_3 C23_3 119.9
C41_3 C42_3 C43_3 119.9
C23_3 C42_3 C43_3 108.0
C44_3 C43_3 C25_3 120.2
C44_3 C43_3 C42_3 119.4
C25_3 C43_3 C42_3 108.2
C43_3 C44_3 C57_3 120.0
C43_3 C44_3 C45_3 119.9
C57_3 C44_3 C45_3 107.7
C27_3 C45_3 C46_3 119.9
C27_3 C45_3 C44_3 119.5
C46_3 C45_3 C44_3 108.5
C47_3 C46_3 C45_3 120.4
C47_3 C46_3 C58_3 120.0
C45_3 C46_3 C58_3 107.4
C46_3 C47_3 C29_3 120.1
C46_3 C47_3 C48_3 120.4
C29_3 C47_3 C48_3 107.8
C49_3 C48_3 C31_3 120.4
C49_3 C48_3 C47_3 119.4
C31_3 C48_3 C47_3 107.8
C48_3 C49_3 C50_3 119.8
C48_3 C49_3 C59_3 120.2
C50_3 C49_3 C59_3 108.2
C33_3 C50_3 C49_3 120.5
C33_3 C50_3 C51_3 119.6
C49_3 C50_3 C51_3 107.9
C52_3 C51_3 C60_3 119.9
C52_3 C51_3 C50_3 119.9
C60_3 C51_3 C50_3 108.5
C51_3 C52_3 C35_3 120.7
C51_3 C52_3 C53_3 119.9
C35_3 C52_3 C53_3 107.4
C54_3 C53_3 C37_3 120.0
C54_3 C53_3 C52_3 120.4
C37_3 C53_3 C52_3 108.4
C53_3 C54_3 C40_3 120.5
C53_3 C54_3 C55_3 119.1
C40_3 C54_3 C55_3 108.1
C60_3 C55_3 C56_3 119.7
C60_3 C55_3 C54_3 120.3
C56_3 C55_3 C54_3 107.6
C57_3 C56_3 C41_3 119.9
C57_3 C56_3 C55_3 120.3
C41_3 C56_3 C55_3 108.3
C56_3 C57_3 C58_3 119.8
C56_3 C57_3 C44_3 120.3
C58_3 C57_3 C44_3 107.9
C59_3 C58_3 C57_3 120.4
C59_3 C58_3 C46_3 119.4
C57_3 C58_3 C46_3 108.5
C58_3 C59_3 C49_3 120.5
C58_3 C59_3 C60_3 119.5
C49_3 C59_3 C60_3 108.2
C55_3 C60_3 C51_3 120.4
C55_3 C60_3 C59_3 120.3
C51_3 C60_3 C59_3 107.2
C2_4 C1_4 C9_4 121.1
C2_4 C1_4 C6_4 119.7
C9_4 C1_4 C6_4 107.5
C1_4 C2_4 C12_4 119.1
C1_4 C2_4 C3_4 119.9
C12_4 C2_4 C3_4 108.3
C4_4 C3_4 C2_4 120.4
C4_4 C3_4 C14_4 120.0
C2_4 C3_4 C14_4 107.8
C3_4 C4_4 C5_4 120.0
C3_4 C4_4 C17_4 120.3
C5_4 C4_4 C17_4 108.2
C6_4 C5_4 C4_4 120.7
C6_4 C5_4 C19_4 119.5
C4_4 C5_4 C19_4 108.0
C5_4 C6_4 C7_4 120.7
C5_4 C6_4 C1_4 119.3
C7_4 C6_4 C1_4 107.3
C21_4 C7_4 C6_4 119.6
C21_4 C7_4 C8_4 120.1
C6_4 C7_4 C8_4 109.4
C24_4 C8_4 C7_4 120.8
C24_4 C8_4 C9_4 119.8
C7_4 C8_4 C9_4 107.3
C10_4 C9_4 C1_4 119.4
C10_4 C9_4 C8_4 119.7
C1_4 C9_4 C8_4 108.5
C9_4 C10_4 C11_4 120.2
C9_4 C10_4 C26_4 119.9
C11_4 C10_4 C26_4 107.7
C12_4 C11_4 C10_4 120.0
C12_4 C11_4 C28_4 119.5
C10_4 C11_4 C28_4 108.2
C11_4 C12_4 C2_4 120.3
C11_4 C12_4 C13_4 119.8
C2_4 C12_4 C13_4 107.8
C30_4 C13_4 C14_4 119.5
C30_4 C13_4 C12_4 120.4
C14_4 C13_4 C12_4 108.6
C15_4 C14_4 C13_4 120.9
C15_4 C14_4 C3_4 119.4
C13_4 C14_4 C3_4 107.5
C14_4 C15_4 C16_4 120.4
C14_4 C15_4 C32_4 119.5
C16_4 C15_4 C32_4 108.6
C17_4 C16_4 C15_4 120.6
C17_4 C16_4 C34_4 119.3
C15_4 C16_4 C34_4 107.4
C16_4 C17_4 C18_4 120.8
C16_4 C17_4 C4_4 119.3
C18_4 C17_4 C4_4 107.9
C36_4 C18_4 C17_4 120.4
C36_4 C18_4 C19_4 119.2
C17_4 C18_4 C19_4 108.3
C20_4 C19_4 C5_4 119.7
C20_4 C19_4 C18_4 120.2
C5_4 C19_4 C18_4 107.6
C19_4 C20_4 C21_4 120.8
C19_4 C20_4 C38_4 120.3
C21_4 C20_4 C38_4 107.9
C7_4 C21_4 C20_4 119.6
C7_4 C21_4 C22_4 119.2
C20_4 C21_4 C22_4 108.5
C23_4 C22_4 C21_4 121.2
C23_4 C22_4 C39_4 119.0
C21_4 C22_4 C39_4 107.7
C22_4 C23_4 C42_4 120.8
C22_4 C23_4 C24_4 119.3
C42_4 C23_4 C24_4 107.4
C8_4 C24_4 C25_4 120.4
C8_4 C24_4 C23_4 119.5
C25_4 C24_4 C23_4 108.2
C26_4 C25_4 C24_4 120.4
C26_4 C25_4 C43_4 119.8
C24_4 C25_4 C43_4 108.2
C25_4 C26_4 C27_4 120.5
C25_4 C26_4 C10_4 119.8
C27_4 C26_4 C10_4 108.1
C45_4 C27_4 C28_4 119.1
C45_4 C27_4 C26_4 120.0
C28_4 C27_4 C26_4 108.6
C29_4 C28_4 C27_4 121.1
C29_4 C28_4 C11_4 120.1
C27_4 C28_4 C11_4 107.4
C28_4 C29_4 C30_4 120.7
C28_4 C29_4 C47_4 119.3
C30_4 C29_4 C47_4 108.1
C13_4 C30_4 C29_4 119.6
C13_4 C30_4 C31_4 119.5
C29_4 C30_4 C31_4 108.4
C32_4 C31_4 C30_4 121.2
C32_4 C31_4 C48_4 119.1
C30_4 C31_4 C48_4 108.0
C31_4 C32_4 C33_4 121.0
C31_4 C32_4 C15_4 119.4
C33_4 C32_4 C15_4 107.1
C50_4 C33_4 C34_4 120.3
C50_4 C33_4 C32_4 119.3
C34_4 C33_4 C32_4 108.9
C35_4 C34_4 C33_4 120.5
C35_4 C34_4 C16_4 119.7
C33_4 C34_4 C16_4 108.0
C34_4 C35_4 C52_4 119.0
C34_4 C35_4 C36_4 120.8
C52_4 C35_4 C36_4 107.7
C18_4 C36_4 C37_4 120.5
C18_4 C36_4 C35_4 119.0
C37_4 C36_4 C35_4 108.5
C38_4 C37_4 C36_4 120.5
C38_4 C37_4 C53_4 119.4
C36_4 C37_4 C53_4 108.0
C37_4 C38_4 C39_4 119.6
C37_4 C38_4 C20_4 119.4
C39_4 C38_4 C20_4 108.7
C40_4 C39_4 C38_4 121.0
C40_4 C39_4 C22_4 119.9
C38_4 C39_4 C22_4 107.1
C39_4 C40_4 C54_4 119.4
C39_4 C40_4 C41_4 120.6
C54_4 C40_4 C41_4 108.2
C42_4 C41_4 C56_4 120.3
C42_4 C41_4 C40_4 119.8
C56_4 C41_4 C40_4 107.9
C41_4 C42_4 C23_4 119.9
C41_4 C42_4 C43_4 119.9
C23_4 C42_4 C43_4 108.0
C44_4 C43_4 C25_4 120.2
C44_4 C43_4 C42_4 119.4
C25_4 C43_4 C42_4 108.2
C43_4 C44_4 C57_4 120.0
C43_4 C44_4 C45_4 119.9
C57_4 C44_4 C45_4 107.7
C27_4 C45_4 C46_4 119.9
C27_4 C45_4 C44_4 119.5
C46_4 C45_4 C44_4 108.5
C47_4 C46_4 C45_4 120.4
C47_4 C46_4 C58_4 120.0
C45_4 C46_4 C58_4 107.4
C46_4 C47_4 C29_4 120.2
C46_4 C47_4 C48_4 120.4
C29_4 C47_4 C48_4 107.8
C49_4 C48_4 C31_4 120.4
C49_4 C48_4 C47_4 119.4
C31_4 C48_4 C47_4 107.8
C48_4 C49_4 C50_4 119.8
C48_4 C49_4 C59_4 120.2
C50_4 C49_4 C59_4 108.2
C33_4 C50_4 C49_4 120.5
C33_4 C50_4 C51_4 119.6
C49_4 C50_4 C51_4 107.9
C52_4 C51_4 C60_4 119.9
C52_4 C51_4 C50_4 119.9
C60_4 C51_4 C50_4 108.5
C51_4 C52_4 C35_4 120.7
C51_4 C52_4 C53_4 119.9
C35_4 C52_4 C53_4 107.4
C54_4 C53_4 C37_4 120.0
C54_4 C53_4 C52_4 120.4
C37_4 C53_4 C52_4 108.4
C53_4 C54_4 C40_4 120.5
C53_4 C54_4 C55_4 119.1
C40_4 C54_4 C55_4 108.1
C60_4 C55_4 C56_4 119.7
C60_4 C55_4 C54_4 120.3
C56_4 C55_4 C54_4 107.6
C57_4 C56_4 C41_4 119.9
C57_4 C56_4 C55_4 120.3
C41_4 C56_4 C55_4 108.3
C56_4 C57_4 C58_4 119.8
C56_4 C57_4 C44_4 120.3
C58_4 C57_4 C44_4 107.9
C59_4 C58_4 C57_4 120.4
C59_4 C58_4 C46_4 119.4
C57_4 C58_4 C46_4 108.5
C58_4 C59_4 C49_4 120.5
C58_4 C59_4 C60_4 119.5
C49_4 C59_4 C60_4 108.2
C55_4 C60_4 C51_4 120.4
C55_4 C60_4 C59_4 120.3
C51_4 C60_4 C59_4 107.2
C2_5 C1_5 C9_5 121.1
C2_5 C1_5 C6_5 119.7
C9_5 C1_5 C6_5 107.6
C1_5 C2_5 C12_5 119.1
C1_5 C2_5 C3_5 119.9
C12_5 C2_5 C3_5 108.3
C4_5 C3_5 C2_5 120.4
C4_5 C3_5 C14_5 120.0
C2_5 C3_5 C14_5 107.8
C3_5 C4_5 C5_5 120.0
C3_5 C4_5 C17_5 120.3
C5_5 C4_5 C17_5 108.2
C6_5 C5_5 C4_5 120.7
C6_5 C5_5 C19_5 119.5
C4_5 C5_5 C19_5 108.0
C5_5 C6_5 C7_5 120.7
C5_5 C6_5 C1_5 119.3
C7_5 C6_5 C1_5 107.3
C21_5 C7_5 C6_5 119.6
C21_5 C7_5 C8_5 120.1
C6_5 C7_5 C8_5 109.4
C24_5 C8_5 C7_5 120.8
C24_5 C8_5 C9_5 119.8
C7_5 C8_5 C9_5 107.3
C10_5 C9_5 C1_5 119.4
C10_5 C9_5 C8_5 119.7
C1_5 C9_5 C8_5 108.5
C9_5 C10_5 C11_5 120.2
C9_5 C10_5 C26_5 119.9
C11_5 C10_5 C26_5 107.7
C12_5 C11_5 C10_5 119.9
C12_5 C11_5 C28_5 119.5
C10_5 C11_5 C28_5 108.2
C11_5 C12_5 C2_5 120.3
C11_5 C12_5 C13_5 119.8
C2_5 C12_5 C13_5 107.7
C30_5 C13_5 C14_5 119.5
C30_5 C13_5 C12_5 120.4
C14_5 C13_5 C12_5 108.6
C15_5 C14_5 C13_5 120.9
C15_5 C14_5 C3_5 119.4
C13_5 C14_5 C3_5 107.5
C14_5 C15_5 C16_5 120.4
C14_5 C15_5 C32_5 119.5
C16_5 C15_5 C32_5 108.6
C17_5 C16_5 C15_5 120.6
C17_5 C16_5 C34_5 119.3
C15_5 C16_5 C34_5 107.4
C16_5 C17_5 C18_5 120.8
C16_5 C17_5 C4_5 119.3
C18_5 C17_5 C4_5 108.0
C36_5 C18_5 C17_5 120.4
C36_5 C18_5 C19_5 119.2
C17_5 C18_5 C19_5 108.3
C20_5 C19_5 C5_5 119.7
C20_5 C19_5 C18_5 120.2
C5_5 C19_5 C18_5 107.6
C19_5 C20_5 C21_5 120.8
C19_5 C20_5 C38_5 120.3
C21_5 C20_5 C38_5 107.9
C7_5 C21_5 C20_5 119.6
C7_5 C21_5 C22_5 119.2
C20_5 C21_5 C22_5 108.5
C23_5 C22_5 C21_5 121.2
C23_5 C22_5 C39_5 119.0
C21_5 C22_5 C39_5 107.7
C22_5 C23_5 C42_5 120.8
C22_5 C23_5 C24_5 119.3
C42_5 C23_5 C24_5 107.4
C8_5 C24_5 C25_5 120.4
C8_5 C24_5 C23_5 119.5
C25_5 C24_5 C23_5 108.2
C26_5 C25_5 C24_5 120.4
C26_5 C25_5 C43_5 119.8
C24_5 C25_5 C43_5 108.2
C25_5 C26_5 C27_5 120.5
C25_5 C26_5 C10_5 119.9
C27_5 C26_5 C10_5 108.1
C45_5 C27_5 C28_5 119.1
C45_5 C27_5 C26_5 120.0
C28_5 C27_5 C26_5 108.6
C29_5 C28_5 C27_5 121.1
C29_5 C28_5 C11_5 120.1
C27_5 C28_5 C11_5 107.4
C28_5 C29_5 C30_5 120.7
C28_5 C29_5 C47_5 119.3
C30_5 C29_5 C47_5 108.0
C13_5 C30_5 C29_5 119.6
C13_5 C30_5 C31_5 119.5
C29_5 C30_5 C31_5 108.4
C32_5 C31_5 C30_5 121.2
C32_5 C31_5 C48_5 119.1
C30_5 C31_5 C48_5 108.0
C31_5 C32_5 C33_5 121.0
C31_5 C32_5 C15_5 119.4
C33_5 C32_5 C15_5 107.1
C50_5 C33_5 C34_5 120.3
C50_5 C33_5 C32_5 119.3
C34_5 C33_5 C32_5 108.9
C35_5 C34_5 C33_5 120.5
C35_5 C34_5 C16_5 119.7
C33_5 C34_5 C16_5 108.0
C34_5 C35_5 C52_5 119.0
C34_5 C35_5 C36_5 120.8
C52_5 C35_5 C36_5 107.7
C18_5 C36_5 C37_5 120.5
C18_5 C36_5 C35_5 119.0
C37_5 C36_5 C35_5 108.5
C38_5 C37_5 C36_5 120.5
C38_5 C37_5 C53_5 119.4
C36_5 C37_5 C53_5 108.0
C37_5 C38_5 C39_5 119.7
C37_5 C38_5 C20_5 119.4
C39_5 C38_5 C20_5 108.7
C40_5 C39_5 C38_5 121.0
C40_5 C39_5 C22_5 119.9
C38_5 C39_5 C22_5 107.1
C39_5 C40_5 C54_5 119.4
C39_5 C40_5 C41_5 120.6
C54_5 C40_5 C41_5 108.2
C42_5 C41_5 C56_5 120.4
C42_5 C41_5 C40_5 119.8
C56_5 C41_5 C40_5 107.9
C41_5 C42_5 C23_5 119.9
C41_5 C42_5 C43_5 119.9
C23_5 C42_5 C43_5 108.0
C44_5 C43_5 C25_5 120.2
C44_5 C43_5 C42_5 119.4
C25_5 C43_5 C42_5 108.2
C43_5 C44_5 C57_5 120.0
C43_5 C44_5 C45_5 119.9
C57_5 C44_5 C45_5 107.7
C27_5 C45_5 C46_5 119.9
C27_5 C45_5 C44_5 119.5
C46_5 C45_5 C44_5 108.5
C47_5 C46_5 C45_5 120.4
C47_5 C46_5 C58_5 120.0
C45_5 C46_5 C58_5 107.4
C46_5 C47_5 C29_5 120.1
C46_5 C47_5 C48_5 120.4
C29_5 C47_5 C48_5 107.8
C49_5 C48_5 C31_5 120.4
C49_5 C48_5 C47_5 119.4
C31_5 C48_5 C47_5 107.8
C48_5 C49_5 C50_5 119.8
C48_5 C49_5 C59_5 120.2
C50_5 C49_5 C59_5 108.2
C33_5 C50_5 C49_5 120.5
C33_5 C50_5 C51_5 119.6
C49_5 C50_5 C51_5 107.9
C52_5 C51_5 C60_5 119.9
C52_5 C51_5 C50_5 119.9
C60_5 C51_5 C50_5 108.4
C51_5 C52_5 C35_5 120.7
C51_5 C52_5 C53_5 119.9
C35_5 C52_5 C53_5 107.4
C54_5 C53_5 C37_5 120.0
C54_5 C53_5 C52_5 120.4
C37_5 C53_5 C52_5 108.4
C53_5 C54_5 C40_5 120.5
C53_5 C54_5 C55_5 119.1
C40_5 C54_5 C55_5 108.1
C60_5 C55_5 C56_5 119.7
C60_5 C55_5 C54_5 120.3
C56_5 C55_5 C54_5 107.6
C57_5 C56_5 C41_5 119.9
C57_5 C56_5 C55_5 120.3
C41_5 C56_5 C55_5 108.3
C56_5 C57_5 C58_5 119.8
C56_5 C57_5 C44_5 120.3
C58_5 C57_5 C44_5 107.9
C59_5 C58_5 C57_5 120.4
C59_5 C58_5 C46_5 119.4
C57_5 C58_5 C46_5 108.5
C58_5 C59_5 C49_5 120.5
C58_5 C59_5 C60_5 119.5
C49_5 C59_5 C60_5 108.2
C55_5 C60_5 C51_5 120.4
C55_5 C60_5 C59_5 120.3
C51_5 C60_5 C59_5 107.2

loop_
_geom_bond_atom_site_label_1
_geom_bond_atom_site_label_2
_geom_bond_distance
S1 S8 2.036(2)
S1 S2 2.044(2)
S2 S3 2.048(2)
S3 S4 2.0456(19)
S4 S5 2.0453(18)
S5 S6 2.0519(19)
S6 S7 2.044(2)
S7 S8 2.0430(19)
S9 S16 2.0534(19)
S9 S10 2.060(2)
S10 S11 2.0433(19)
S11 S12 2.0456(15)
S12 S13 2.0412(17)
S13 S14 2.0441(15)
S14 S15 2.0332(15)
S15 S16 2.0395(19)
C1_1 C2_1 1.3970
C1_1 C9_1 1.4475
C1_1 C6_1 1.4767
C2_1 C12_1 1.4450
C2_1 C3_1 1.4526
C3_1 C4_1 1.3913
C3_1 C14_1 1.4615
C4_1 C5_1 1.4458
C4_1 C17_1 1.4556
C5_1 C6_1 1.3933
C5_1 C19_1 1.4552
C6_1 C7_1 1.4423
C7_1 C21_1 1.4036
C7_1 C8_1 1.4457
C8_1 C24_1 1.3861
C8_1 C9_1 1.4635
C9_1 C10_1 1.3894
C10_1 C11_1 1.4490
C10_1 C26_1 1.4559
C11_1 C12_1 1.3970
C11_1 C28_1 1.4637
C12_1 C13_1 1.4523
C13_1 C30_1 1.3942
C13_1 C14_1 1.4467
C14_1 C15_1 1.3875
C15_1 C16_1 1.4459
C15_1 C32_1 1.4590
C16_1 C17_1 1.3910
C16_1 C34_1 1.4614
C17_1 C18_1 1.4410
C18_1 C36_1 1.3987
C18_1 C19_1 1.4584
C19_1 C20_1 1.3880
C20_1 C21_1 1.4415
C20_1 C38_1 1.4538
C21_1 C22_1 1.4501
C22_1 C23_1 1.3865
C22_1 C39_1 1.4727
C23_1 C42_1 1.4431
C23_1 C24_1 1.4752
C24_1 C25_1 1.4356
C25_1 C26_1 1.3891
C25_1 C43_1 1.4485
C26_1 C27_1 1.4465
C27_1 C45_1 1.4027
C27_1 C28_1 1.4459
C28_1 C29_1 1.3783
C29_1 C30_1 1.4464
C29_1 C47_1 1.4553
C30_1 C31_1 1.4473
C31_1 C32_1 1.3794
C31_1 C48_1 1.4566
C32_1 C33_1 1.4488
C33_1 C50_1 1.3928
C33_1 C34_1 1.4365
C34_1 C35_1 1.3914
C35_1 C52_1 1.4506
C35_1 C36_1 1.4537
C36_1 C37_1 1.4351
C37_1 C38_1 1.3955
C37_1 C53_1 1.4442
C38_1 C39_1 1.4470
C39_1 C40_1 1.3730
C40_1 C54_1 1.4388
C40_1 C41_1 1.4511
C41_1 C42_1 1.3899
C41_1 C56_1 1.4426
C42_1 C43_1 1.4591
C43_1 C44_1 1.3975
C44_1 C57_1 1.4464
C44_1 C45_1 1.4555
C45_1 C46_1 1.4402
C46_1 C47_1 1.3811
C46_1 C58_1 1.4567
C47_1 C48_1 1.4569
C48_1 C49_1 1.3886
C49_1 C50_1 1.4363
C49_1 C59_1 1.4431
C50_1 C51_1 1.4458
C51_1 C52_1 1.3845
C51_1 C60_1 1.4452
C52_1 C53_1 1.4539
C53_1 C54_1 1.3922
C54_1 C55_1 1.4546
C55_1 C60_1 1.3857
C55_1 C56_1 1.4476
C56_1 C57_1 1.3896
C57_1 C58_1 1.4433
C58_1 C59_1 1.3894
C59_1 C60_1 1.4525
C1_2 C2_2 1.3970
C1_2 C9_2 1.4475
C1_2 C6_2 1.4767
C2_2 C12_2 1.4448
C2_2 C3_2 1.4525
C3_2 C4_2 1.3915
C3_2 C14_2 1.4616
C4_2 C5_2 1.4458
C4_2 C17_2 1.4556
C5_2 C6_2 1.3929
C5_2 C19_2 1.4554
C6_2 C7_2 1.4423
C7_2 C21_2 1.4038
C7_2 C8_2 1.4458
C8_2 C24_2 1.3864
C8_2 C9_2 1.4635
C9_2 C10_2 1.3895
C10_2 C11_2 1.4492
C10_2 C26_2 1.4557
C11_2 C12_2 1.3970
C11_2 C28_2 1.4637
C12_2 C13_2 1.4521
C13_2 C30_2 1.3944
C13_2 C14_2 1.4467
C14_2 C15_2 1.3877
C15_2 C16_2 1.4459
C15_2 C32_2 1.4589
C16_2 C17_2 1.3910
C16_2 C34_2 1.4614
C17_2 C18_2 1.4408
C18_2 C36_2 1.3988
C18_2 C19_2 1.4585
C19_2 C20_2 1.3878
C20_2 C21_2 1.4416
C20_2 C38_2 1.4534
C21_2 C22_2 1.4499
C22_2 C23_2 1.3866
C22_2 C39_2 1.4727
C23_2 C42_2 1.4433
C23_2 C24_2 1.4750
C24_2 C25_2 1.4355
C25_2 C26_2 1.3893
C25_2 C43_2 1.4485
C26_2 C27_2 1.4464
C27_2 C45_2 1.4029
C27_2 C28_2 1.4460
C28_2 C29_2 1.3783
C29_2 C30_2 1.4466
C29_2 C47_2 1.4550
C30_2 C31_2 1.4473
C31_2 C32_2 1.3795
C31_2 C48_2 1.4564
C32_2 C33_2 1.4486
C33_2 C50_2 1.3929
C33_2 C34_2 1.4366
C34_2 C35_2 1.3912
C35_2 C52_2 1.4509
C35_2 C36_2 1.4535
C36_2 C37_2 1.4350
C37_2 C38_2 1.3958
C37_2 C53_2 1.4443
C38_2 C39_2 1.4469
C39_2 C40_2 1.3731
C40_2 C54_2 1.4387
C40_2 C41_2 1.4512
C41_2 C42_2 1.3898
C41_2 C56_2 1.4427
C42_2 C43_2 1.4590
C43_2 C44_2 1.3973
C44_2 C57_2 1.4464
C44_2 C45_2 1.4557
C45_2 C46_2 1.4402
C46_2 C47_2 1.3809
C46_2 C58_2 1.4568
C47_2 C48_2 1.4568
C48_2 C49_2 1.3886
C49_2 C50_2 1.4361
C49_2 C59_2 1.4434
C50_2 C51_2 1.4458
C51_2 C52_2 1.3847
C51_2 C60_2 1.4452
C52_2 C53_2 1.4538
C53_2 C54_2 1.3921
C54_2 C55_2 1.4547
C55_2 C60_2 1.3858
C55_2 C56_2 1.4475
C56_2 C57_2 1.3896
C57_2 C58_2 1.4432
C58_2 C59_2 1.3892
C59_2 C60_2 1.4525
C1_3 C2_3 1.3970
C1_3 C9_3 1.4476
C1_3 C6_3 1.4765
C2_3 C12_3 1.4450
C2_3 C3_3 1.4526
C3_3 C4_3 1.3912
C3_3 C14_3 1.4619
C4_3 C5_3 1.4458
C4_3 C17_3 1.4557
C5_3 C6_3 1.3934
C5_3 C19_3 1.4553
C6_3 C7_3 1.4423
C7_3 C21_3 1.4037
C7_3 C8_3 1.4458
C8_3 C24_3 1.3862
C8_3 C9_3 1.4636
C9_3 C10_3 1.3894
C10_3 C11_3 1.4490
C10_3 C26_3 1.4560
C11_3 C12_3 1.3969
C11_3 C28_3 1.4638
C12_3 C13_3 1.4522
C13_3 C30_3 1.3943
C13_3 C14_3 1.4468
C14_3 C15_3 1.3875
C15_3 C16_3 1.4463
C15_3 C32_3 1.4588
C16_3 C17_3 1.3910
C16_3 C34_3 1.4614
C17_3 C18_3 1.4409
C18_3 C36_3 1.3987
C18_3 C19_3 1.4584
C19_3 C20_3 1.3880
C20_3 C21_3 1.4413
C20_3 C38_3 1.4535
C21_3 C22_3 1.4501
C22_3 C23_3 1.3865
C22_3 C39_3 1.4727
C23_3 C42_3 1.4433
C23_3 C24_3 1.4751
C24_3 C25_3 1.4356
C25_3 C26_3 1.3892
C25_3 C43_3 1.4487
C26_3 C27_3 1.4463
C27_3 C45_3 1.4030
C27_3 C28_3 1.4460
C28_3 C29_3 1.3784
C29_3 C30_3 1.4464
C29_3 C47_3 1.4554
C30_3 C31_3 1.4472
C31_3 C32_3 1.3796
C31_3 C48_3 1.4565
C32_3 C33_3 1.4487
C33_3 C50_3 1.3931
C33_3 C34_3 1.4363
C34_3 C35_3 1.3916
C35_3 C52_3 1.4506
C35_3 C36_3 1.4536
C36_3 C37_3 1.4351
C37_3 C38_3 1.3954
C37_3 C53_3 1.4444
C38_3 C39_3 1.4469
C39_3 C40_3 1.3731
C40_3 C54_3 1.4386
C40_3 C41_3 1.4512
C41_3 C42_3 1.3898
C41_3 C56_3 1.4427
C42_3 C43_3 1.4592
C43_3 C44_3 1.3975
C44_3 C57_3 1.4461
C44_3 C45_3 1.4557
C45_3 C46_3 1.4400
C46_3 C47_3 1.3813
C46_3 C58_3 1.4565
C47_3 C48_3 1.4567
C48_3 C49_3 1.3888
C49_3 C50_3 1.4361
C49_3 C59_3 1.4433
C50_3 C51_3 1.4459
C51_3 C52_3 1.3844
C51_3 C60_3 1.4454
C52_3 C53_3 1.4540
C53_3 C54_3 1.3921
C54_3 C55_3 1.4548
C55_3 C60_3 1.3857
C55_3 C56_3 1.4474
C56_3 C57_3 1.3896
C57_3 C58_3 1.4434
C58_3 C59_3 1.3893
C59_3 C60_3 1.4525
C1_4 C2_4 1.3968
C1_4 C9_4 1.4475
C1_4 C6_4 1.4767
C2_4 C12_4 1.4450
C2_4 C3_4 1.4529
C3_4 C4_4 1.3912
C3_4 C14_4 1.4616
C4_4 C5_4 1.4460
C4_4 C17_4 1.4556
C5_4 C6_4 1.3934
C5_4 C19_4 1.4554
C6_4 C7_4 1.4420
C7_4 C21_4 1.4037
C7_4 C8_4 1.4458
C8_4 C24_4 1.3861
C8_4 C9_4 1.4633
C9_4 C10_4 1.3898
C10_4 C11_4 1.4490
C10_4 C26_4 1.4557
C11_4 C12_4 1.3972
C11_4 C28_4 1.4636
C12_4 C13_4 1.4520
C13_4 C30_4 1.3939
C13_4 C14_4 1.4469
C14_4 C15_4 1.3877
C15_4 C16_4 1.4459
C15_4 C32_4 1.4590
C16_4 C17_4 1.3910
C16_4 C34_4 1.4615
C17_4 C18_4 1.4409
C18_4 C36_4 1.3987
C18_4 C19_4 1.4583
C19_4 C20_4 1.3881
C20_4 C21_4 1.4416
C20_4 C38_4 1.4533
C21_4 C22_4 1.4499
C22_4 C23_4 1.3863
C22_4 C39_4 1.4730
C23_4 C42_4 1.4432
C23_4 C24_4 1.4754
C24_4 C25_4 1.4354
C25_4 C26_4 1.3893
C25_4 C43_4 1.4488
C26_4 C27_4 1.4462
C27_4 C45_4 1.4028
C27_4 C28_4 1.4460
C28_4 C29_4 1.3783
C29_4 C30_4 1.4465
C29_4 C47_4 1.4552
C30_4 C31_4 1.4474
C31_4 C32_4 1.3792
C31_4 C48_4 1.4566
C32_4 C33_4 1.4488
C33_4 C50_4 1.3928
C33_4 C34_4 1.4366
C34_4 C35_4 1.3913
C35_4 C52_4 1.4505
C35_4 C36_4 1.4535
C36_4 C37_4 1.4353
C37_4 C38_4 1.3957
C37_4 C53_4 1.4441
C38_4 C39_4 1.4468
C39_4 C40_4 1.3730
C40_4 C54_4 1.4386
C40_4 C41_4 1.4511
C41_4 C42_4 1.3901
C41_4 C56_4 1.4426
C42_4 C43_4 1.4591
C43_4 C44_4 1.3972
C44_4 C57_4 1.4463
C44_4 C45_4 1.4557
C45_4 C46_4 1.4402
C46_4 C47_4 1.3809
C46_4 C58_4 1.4568
C47_4 C48_4 1.4570
C48_4 C49_4 1.3888
C49_4 C50_4 1.4362
C49_4 C59_4 1.4431
C50_4 C51_4 1.4459
C51_4 C52_4 1.3845
C51_4 C60_4 1.4451
C52_4 C53_4 1.4540
C53_4 C54_4 1.3921
C54_4 C55_4 1.4549
C55_4 C60_4 1.3858
C55_4 C56_4 1.4475
C56_4 C57_4 1.3893
C57_4 C58_4 1.4432
C58_4 C59_4 1.3896
C59_4 C60_4 1.4523
C1_5 C2_5 1.3969
C1_5 C9_5 1.4475
C1_5 C6_5 1.4768
C2_5 C12_5 1.4449
C2_5 C3_5 1.4525
C3_5 C4_5 1.3913
C3_5 C14_5 1.4616
C4_5 C5_5 1.4460
C4_5 C17_5 1.4556
C5_5 C6_5 1.3930
C5_5 C19_5 1.4554
C6_5 C7_5 1.4421
C7_5 C21_5 1.4037
C7_5 C8_5 1.4457
C8_5 C24_5 1.3862
C8_5 C9_5 1.4635
C9_5 C10_5 1.3895
C10_5 C11_5 1.4492
C10_5 C26_5 1.4559
C11_5 C12_5 1.3971
C11_5 C28_5 1.4635
C12_5 C13_5 1.4523
C13_5 C30_5 1.3944
C13_5 C14_5 1.4465
C14_5 C15_5 1.3877
C15_5 C16_5 1.4458
C15_5 C32_5 1.4589
C16_5 C17_5 1.3910
C16_5 C34_5 1.4615
C17_5 C18_5 1.4408
C18_5 C36_5 1.3989
C18_5 C19_5 1.4584
C19_5 C20_5 1.3879
C20_5 C21_5 1.4416
C20_5 C38_5 1.4532
C21_5 C22_5 1.4502
C22_5 C23_5 1.3864
C22_5 C39_5 1.4727
C23_5 C42_5 1.4434
C23_5 C24_5 1.4751
C24_5 C25_5 1.4356
C25_5 C26_5 1.3893
C25_5 C43_5 1.4487
C26_5 C27_5 1.4463
C27_5 C45_5 1.4027
C27_5 C28_5 1.4459
C28_5 C29_5 1.3784
C29_5 C30_5 1.4464
C29_5 C47_5 1.4551
C30_5 C31_5 1.4471
C31_5 C32_5 1.3795
C31_5 C48_5 1.4566
C32_5 C33_5 1.4487
C33_5 C50_5 1.3929
C33_5 C34_5 1.4365
C34_5 C35_5 1.3913
C35_5 C52_5 1.4508
C35_5 C36_5 1.4535
C36_5 C37_5 1.4349
C37_5 C38_5 1.3957
C37_5 C53_5 1.4445
C38_5 C39_5 1.4468
C39_5 C40_5 1.3730
C40_5 C54_5 1.4388
C40_5 C41_5 1.4511
C41_5 C42_5 1.3899
C41_5 C56_5 1.4424
C42_5 C43_5 1.4592
C43_5 C44_5 1.3973
C44_5 C57_5 1.4462
C44_5 C45_5 1.4557
C45_5 C46_5 1.4402
C46_5 C47_5 1.3813
C46_5 C58_5 1.4566
C47_5 C48_5 1.4566
C48_5 C49_5 1.3887
C49_5 C50_5 1.4362
C49_5 C59_5 1.4432
C50_5 C51_5 1.4460
C51_5 C52_5 1.3844
C51_5 C60_5 1.4453
C52_5 C53_5 1.4538
C53_5 C54_5 1.3921
C54_5 C55_5 1.4547
C55_5 C60_5 1.3858
C55_5 C56_5 1.4475
C56_5 C57_5 1.3896
C57_5 C58_5 1.4433
C58_5 C59_5 1.3893
C59_5 C60_5 1.4524

loop_
_geom_torsion_atom_site_label_1
_geom_torsion_atom_site_label_2
_geom_torsion_atom_site_label_3
_geom_torsion_atom_site_label_4
_geom_torsion
C9_1 C1_1 C2_1 C12_1 0.1
C6_1 C1_1 C2_1 C12_1 -138.4
C9_1 C1_1 C2_1 C3_1 137.4
C6_1 C1_1 C2_1 C3_1 -1.1
C1_1 C2_1 C3_1 C4_1 0.8
C12_1 C2_1 C3_1 C4_1 142.2
C1_1 C2_1 C3_1 C14_1 -142.1
C12_1 C2_1 C3_1 C14_1 -0.8
C2_1 C3_1 C4_1 C5_1 0.0
C14_1 C3_1 C4_1 C5_1 138.5
C2_1 C3_1 C4_1 C17_1 -139.1
C14_1 C3_1 C4_1 C17_1 -0.5
C3_1 C4_1 C5_1 C6_1 -0.5
C17_1 C4_1 C5_1 C6_1 143.0
C3_1 C4_1 C5_1 C19_1 -143.1
C17_1 C4_1 C5_1 C19_1 0.3
C4_1 C5_1 C6_1 C7_1 -136.7
C19_1 C5_1 C6_1 C7_1 1.8
C4_1 C5_1 C6_1 C1_1 0.2
C19_1 C5_1 C6_1 C1_1 138.6
C2_1 C1_1 C6_1 C5_1 0.6
C9_1 C1_1 C6_1 C5_1 -142.8
C2_1 C1_1 C6_1 C7_1 142.6
C9_1 C1_1 C6_1 C7_1 -0.9
C5_1 C6_1 C7_1 C21_1 -2.2
C1_1 C6_1 C7_1 C21_1 -143.5
C5_1 C6_1 C7_1 C8_1 142.0
C1_1 C6_1 C7_1 C8_1 0.7
C21_1 C7_1 C8_1 C24_1 1.6
C6_1 C7_1 C8_1 C24_1 -142.4
C21_1 C7_1 C8_1 C9_1 143.8
C6_1 C7_1 C8_1 C9_1 -0.2
C2_1 C1_1 C9_1 C10_1 -0.2
C6_1 C1_1 C9_1 C10_1 142.7
C2_1 C1_1 C9_1 C8_1 -142.1
C6_1 C1_1 C9_1 C8_1 0.8
C24_1 C8_1 C9_1 C10_1 0.5
C7_1 C8_1 C9_1 C10_1 -142.1
C24_1 C8_1 C9_1 C1_1 142.3
C7_1 C8_1 C9_1 C1_1 -0.3
C1_1 C9_1 C10_1 C11_1 0.2
C8_1 C9_1 C10_1 C11_1 137.8
C1_1 C9_1 C10_1 C26_1 -137.7
C8_1 C9_1 C10_1 C26_1 0.0
C9_1 C10_1 C11_1 C12_1 0.0
C26_1 C10_1 C11_1 C12_1 142.3
C9_1 C10_1 C11_1 C28_1 -142.0
C26_1 C10_1 C11_1 C28_1 0.3
C10_1 C11_1 C12_1 C2_1 -0.1
C28_1 C11_1 C12_1 C2_1 137.6
C10_1 C11_1 C12_1 C13_1 -137.9
C28_1 C11_1 C12_1 C13_1 -0.2
C1_1 C2_1 C12_1 C11_1 0.0
C3_1 C2_1 C12_1 C11_1 -141.7
C1_1 C2_1 C12_1 C13_1 142.3
C3_1 C2_1 C12_1 C13_1 0.5
C11_1 C12_1 C13_1 C30_1 -0.7
C2_1 C12_1 C13_1 C30_1 -143.2
C11_1 C12_1 C13_1 C14_1 142.4
C2_1 C12_1 C13_1 C14_1 -0.1
C30_1 C13_1 C14_1 C15_1 1.1
C12_1 C13_1 C14_1 C15_1 -142.4
C30_1 C13_1 C14_1 C3_1 143.1
C12_1 C13_1 C14_1 C3_1 -0.4
C4_1 C3_1 C14_1 C15_1 0.2
C2_1 C3_1 C14_1 C15_1 143.4
C4_1 C3_1 C14_1 C13_1 -142.4
C2_1 C3_1 C14_1 C13_1 0.7
C13_1 C14_1 C15_1 C16_1 138.2
C3_1 C14_1 C15_1 C16_1 0.6
C13_1 C14_1 C15_1 C32_1 -1.0
C3_1 C14_1 C15_1 C32_1 -138.6
C14_1 C15_1 C16_1 C17_1 -1.1
C32_1 C15_1 C16_1 C17_1 142.0
C14_1 C15_1 C16_1 C34_1 -142.4
C32_1 C15_1 C16_1 C34_1 0.6
C15_1 C16_1 C17_1 C18_1 -137.4
C34_1 C16_1 C17_1 C18_1 -0.5
C15_1 C16_1 C17_1 C4_1 0.8
C34_1 C16_1 C17_1 C4_1 137.7
C3_1 C4_1 C17_1 C16_1 0.0
C5_1 C4_1 C17_1 C16_1 -143.3
C3_1 C4_1 C17_1 C18_1 143.0
C5_1 C4_1 C17_1 C18_1 -0.3
C16_1 C17_1 C18_1 C36_1 0.4
C4_1 C17_1 C18_1 C36_1 -141.9
C16_1 C17_1 C18_1 C19_1 142.5
C4_1 C17_1 C18_1 C19_1 0.2
C6_1 C5_1 C19_1 C20_1 -1.4
C4_1 C5_1 C19_1 C20_1 141.8
C6_1 C5_1 C19_1 C18_1 -143.3
C4_1 C5_1 C19_1 C18_1 -0.2
C36_1 C18_1 C19_1 C20_1 0.9
C17_1 C18_1 C19_1 C20_1 -141.7
C36_1 C18_1 C19_1 C5_1 142.6
C17_1 C18_1 C19_1 C5_1 0.0
C5_1 C19_1 C20_1 C21_1 1.4
C18_1 C19_1 C20_1 C21_1 138.6
C5_1 C19_1 C20_1 C38_1 -138.4
C18_1 C19_1 C20_1 C38_1 -1.2
C6_1 C7_1 C21_1 C20_1 2.1
C8_1 C7_1 C21_1 C20_1 -138.3
C6_1 C7_1 C21_1 C22_1 139.5
C8_1 C7_1 C21_1 C22_1 -0.9
C19_1 C20_1 C21_1 C7_1 -1.8
C38_1 C20_1 C21_1 C7_1 142.3
C19_1 C20_1 C21_1 C22_1 -143.2
C38_1 C20_1 C21_1 C22_1 0.9
C7_1 C21_1 C22_1 C23_1 0.1
C20_1 C21_1 C22_1 C23_1 141.8
C7_1 C21_1 C22_1 C39_1 -141.9
C20_1 C21_1 C22_1 C39_1 -0.3
C21_1 C22_1 C23_1 C42_1 -137.2
C39_1 C22_1 C23_1 C42_1 0.8
C21_1 C22_1 C23_1 C24_1 0.0
C39_1 C22_1 C23_1 C24_1 137.9
C7_1 C8_1 C24_1 C25_1 136.9
C9_1 C8_1 C24_1 C25_1 -0.7
C7_1 C8_1 C24_1 C23_1 -1.4
C9_1 C8_1 C24_1 C23_1 -139.1
C22_1 C23_1 C24_1 C8_1 0.7
C42_1 C23_1 C24_1 C8_1 142.9
C22_1 C23_1 C24_1 C25_1 -142.2
C42_1 C23_1 C24_1 C25_1 0.0
C8_1 C24_1 C25_1 C26_1 0.3
C23_1 C24_1 C25_1 C26_1 142.8
C8_1 C24_1 C25_1 C43_1 -142.9
C23_1 C24_1 C25_1 C43_1 -0.4
C24_1 C25_1 C26_1 C27_1 -138.5
C43_1 C25_1 C26_1 C27_1 0.5
C24_1 C25_1 C26_1 C10_1 0.3
C43_1 C25_1 C26_1 C10_1 139.3
C9_1 C10_1 C26_1 C25_1 -0.4
C11_1 C10_1 C26_1 C25_1 -142.9
C9_1 C10_1 C26_1 C27_1 142.9
C11_1 C10_1 C26_1 C27_1 0.4
C25_1 C26_1 C27_1 C45_1 0.1
C10_1 C26_1 C27_1 C45_1 -143.0
C25_1 C26_1 C27_1 C28_1 142.0
C10_1 C26_1 C27_1 C28_1 -1.0
C45_1 C27_1 C28_1 C29_1 0.2
C26_1 C27_1 C28_1 C29_1 -142.2
C45_1 C27_1 C28_1 C11_1 143.6
C26_1 C27_1 C28_1 C11_1 1.2
C12_1 C11_1 C28_1 C29_1 0.7
C10_1 C11_1 C28_1 C29_1 142.9
C12_1 C11_1 C28_1 C27_1 -143.1
C10_1 C11_1 C28_1 C27_1 -1.0
C27_1 C28_1 C29_1 C30_1 138.4
C11_1 C28_1 C29_1 C30_1 -0.5
C27_1 C28_1 C29_1 C47_1 0.1
C11_1 C28_1 C29_1 C47_1 -138.9
C14_1 C13_1 C30_1 C29_1 -138.2
C12_1 C13_1 C30_1 C29_1 1.0
C14_1 C13_1 C30_1 C31_1 -0.7
C12_1 C13_1 C30_1 C31_1 138.5
C28_1 C29_1 C30_1 C13_1 -0.4
C47_1 C29_1 C30_1 C13_1 142.1
C28_1 C29_1 C30_1 C31_1 -142.1
C47_1 C29_1 C30_1 C31_1 0.4
C13_1 C30_1 C31_1 C32_1 0.2
C29_1 C30_1 C31_1 C32_1 142.0
C13_1 C30_1 C31_1 C48_1 -142.3
C29_1 C30_1 C31_1 C48_1 -0.6
C30_1 C31_1 C32_1 C33_1 -137.1
C48_1 C31_1 C32_1 C33_1 1.5
C30_1 C31_1 C32_1 C15_1 -0.1
C48_1 C31_1 C32_1 C15_1 138.5
C14_1 C15_1 C32_1 C31_1 0.5
C16_1 C15_1 C32_1 C31_1 -143.0
C14_1 C15_1 C32_1 C33_1 142.7
C16_1 C15_1 C32_1 C33_1 -0.8
C31_1 C32_1 C33_1 C50_1 -1.5
C15_1 C32_1 C33_1 C50_1 -143.0
C31_1 C32_1 C33_1 C34_1 142.1
C15_1 C32_1 C33_1 C34_1 0.6
C50_1 C33_1 C34_1 C35_1 0.2
C32_1 C33_1 C34_1 C35_1 -143.0
C50_1 C33_1 C34_1 C16_1 142.9
C32_1 C33_1 C34_1 C16_1 -0.2
C17_1 C16_1 C34_1 C35_1 0.9
C15_1 C16_1 C34_1 C35_1 142.8
C17_1 C16_1 C34_1 C33_1 -142.2
C15_1 C16_1 C34_1 C33_1 -0.3
C33_1 C34_1 C35_1 C52_1 0.0
C16_1 C34_1 C35_1 C52_1 -138.5
C33_1 C34_1 C35_1 C36_1 137.4
C16_1 C34_1 C35_1 C36_1 -1.1
C17_1 C18_1 C36_1 C37_1 137.6
C19_1 C18_1 C36_1 C37_1 -0.5
C17_1 C18_1 C36_1 C35_1 -0.6
C19_1 C18_1 C36_1 C35_1 -138.7
C34_1 C35_1 C36_1 C18_1 1.0
C52_1 C35_1 C36_1 C18_1 142.6
C34_1 C35_1 C36_1 C37_1 -141.8
C52_1 C35_1 C36_1 C37_1 -0.2
C18_1 C36_1 C37_1 C38_1 0.3
C35_1 C36_1 C37_1 C38_1 142.4
C18_1 C36_1 C37_1 C53_1 -141.9
C35_1 C36_1 C37_1 C53_1 0.1
C36_1 C37_1 C38_1 C39_1 -138.6
C53_1 C37_1 C38_1 C39_1 -0.6
C36_1 C37_1 C38_1 C20_1 -0.5
C53_1 C37_1 C38_1 C20_1 137.5
C19_1 C20_1 C38_1 C37_1 1.0
C21_1 C20_1 C38_1 C37_1 -143.3
C19_1 C20_1 C38_1 C39_1 143.2
C21_1 C20_1 C38_1 C39_1 -1.1
C37_1 C38_1 C39_1 C40_1 0.4
C20_1 C38_1 C39_1 C40_1 -141.7
C37_1 C38_1 C39_1 C22_1 143.0
C20_1 C38_1 C39_1 C22_1 1.0
C23_1 C22_1 C39_1 C40_1 -0.4
C21_1 C22_1 C39_1 C40_1 142.7
C23_1 C22_1 C39_1 C38_1 -143.4
C21_1 C22_1 C39_1 C38_1 -0.4
C38_1 C39_1 C40_1 C54_1 -0.8
C22_1 C39_1 C40_1 C54_1 -138.7
C38_1 C39_1 C40_1 C41_1 137.7
C22_1 C39_1 C40_1 C41_1 -0.2
C39_1 C40_1 C41_1 C42_1 0.4
C54_1 C40_1 C41_1 C42_1 143.0
C39_1 C40_1 C41_1 C56_1 -142.3
C54_1 C40_1 C41_1 C56_1 0.3
C56_1 C41_1 C42_1 C23_1 138.1
C40_1 C41_1 C42_1 C23_1 0.0
C56_1 C41_1 C42_1 C43_1 0.0
C40_1 C41_1 C42_1 C43_1 -138.1
C22_1 C23_1 C42_1 C41_1 -0.6
C24_1 C23_1 C42_1 C41_1 -142.2
C22_1 C23_1 C42_1 C43_1 141.9
C24_1 C23_1 C42_1 C43_1 0.4
C26_1 C25_1 C43_1 C44_1 -0.7
C24_1 C25_1 C43_1 C44_1 142.7
C26_1 C25_1 C43_1 C42_1 -142.8
C24_1 C25_1 C43_1 C42_1 0.6
C41_1 C42_1 C43_1 C44_1 -0.6
C23_1 C42_1 C43_1 C44_1 -143.1
C41_1 C42_1 C43_1 C25_1 141.9
C23_1 C42_1 C43_1 C25_1 -0.6
C25_1 C43_1 C44_1 C57_1 -137.2
C42_1 C43_1 C44_1 C57_1 0.7
C25_1 C43_1 C44_1 C45_1 0.4
C42_1 C43_1 C44_1 C45_1 138.3
C28_1 C27_1 C45_1 C46_1 -0.3
C26_1 C27_1 C45_1 C46_1 137.8
C28_1 C27_1 C45_1 C44_1 -138.4
C26_1 C27_1 C45_1 C44_1 -0.4
C43_1 C44_1 C45_1 C27_1 0.1
C57_1 C44_1 C45_1 C27_1 142.4
C43_1 C44_1 C45_1 C46_1 -142.3
C57_1 C44_1 C45_1 C46_1 0.0
C27_1 C45_1 C46_1 C47_1 0.1
C44_1 C45_1 C46_1 C47_1 142.3
C27_1 C45_1 C46_1 C58_1 -142.3
C44_1 C45_1 C46_1 C58_1 -0.1
C45_1 C46_1 C47_1 C29_1 0.2
C58_1 C46_1 C47_1 C29_1 137.9
C45_1 C46_1 C47_1 C48_1 -138.5
C58_1 C46_1 C47_1 C48_1 -0.8
C28_1 C29_1 C47_1 C46_1 -0.3
C30_1 C29_1 C47_1 C46_1 -143.3
C28_1 C29_1 C47_1 C48_1 143.0
C30_1 C29_1 C47_1 C48_1 -0.1
C32_1 C31_1 C48_1 C49_1 -1.2
C30_1 C31_1 C48_1 C49_1 142.3
C32_1 C31_1 C48_1 C47_1 -143.0
C30_1 C31_1 C48_1 C47_1 0.6
C46_1 C47_1 C48_1 C49_1 0.6
C29_1 C47_1 C48_1 C49_1 -142.5
C46_1 C47_1 C48_1 C31_1 142.9
C29_1 C47_1 C48_1 C31_1 -0.3
C31_1 C48_1 C49_1 C50_1 0.8
C47_1 C48_1 C49_1 C50_1 138.2
C31_1 C48_1 C49_1 C59_1 -137.8
C47_1 C48_1 C49_1 C59_1 -0.4
C34_1 C33_1 C50_1 C49_1 -138.3
C32_1 C33_1 C50_1 C49_1 1.0
C34_1 C33_1 C50_1 C51_1 -0.2
C32_1 C33_1 C50_1 C51_1 139.2
C48_1 C49_1 C50_1 C33_1 -0.8
C59_1 C49_1 C50_1 C33_1 142.3
C48_1 C49_1 C50_1 C51_1 -143.2
C59_1 C49_1 C50_1 C51_1 -0.1
C33_1 C50_1 C51_1 C52_1 0.0
C49_1 C50_1 C51_1 C52_1 142.9
C33_1 C50_1 C51_1 C60_1 -142.8
C49_1 C50_1 C51_1 C60_1 0.0
C60_1 C51_1 C52_1 C35_1 138.8
C50_1 C51_1 C52_1 C35_1 0.1
C60_1 C51_1 C52_1 C53_1 0.6
C50_1 C51_1 C52_1 C53_1 -138.0
C34_1 C35_1 C52_1 C51_1 -0.1
C36_1 C35_1 C52_1 C51_1 -142.5
C34_1 C35_1 C52_1 C53_1 142.6
C36_1 C35_1 C52_1 C53_1 0.2
C38_1 C37_1 C53_1 C54_1 1.1
C36_1 C37_1 C53_1 C54_1 143.8
C38_1 C37_1 C53_1 C52_1 -142.8
C36_1 C37_1 C53_1 C52_1 0.0
C51_1 C52_1 C53_1 C54_1 -0.7
C35_1 C52_1 C53_1 C54_1 -143.8
C51_1 C52_1 C53_1 C37_1 143.0
C35_1 C52_1 C53_1 C37_1 -0.1
C37_1 C53_1 C54_1 C40_1 -1.5
C52_1 C53_1 C54_1 C40_1 138.0
C37_1 C53_1 C54_1 C55_1 -139.2
C52_1 C53_1 C54_1 C55_1 0.3
C39_1 C40_1 C54_1 C53_1 1.3
C41_1 C40_1 C54_1 C53_1 -141.8
C39_1 C40_1 C54_1 C55_1 143.1
C41_1 C40_1 C54_1 C55_1 0.0
C53_1 C54_1 C55_1 C60_1 0.1
C40_1 C54_1 C55_1 C60_1 -142.3
C53_1 C54_1 C55_1 C56_1 142.1
C40_1 C54_1 C55_1 C56_1 -0.3
C42_1 C41_1 C56_1 C57_1 0.4
C40_1 C41_1 C56_1 C57_1 142.9
C42_1 C41_1 C56_1 C55_1 -143.0
C40_1 C41_1 C56_1 C55_1 -0.5
C60_1 C55_1 C56_1 C57_1 -0.5
C54_1 C55_1 C56_1 C57_1 -142.7
C60_1 C55_1 C56_1 C41_1 142.8
C54_1 C55_1 C56_1 C41_1 0.5
C41_1 C56_1 C57_1 C58_1 -138.5
C55_1 C56_1 C57_1 C58_1 0.5
C41_1 C56_1 C57_1 C44_1 -0.3
C55_1 C56_1 C57_1 C44_1 138.7
C43_1 C44_1 C57_1 C56_1 -0.3
C45_1 C44_1 C57_1 C56_1 -142.5
C43_1 C44_1 C57_1 C58_1 142.3
C45_1 C44_1 C57_1 C58_1 0.1
C56_1 C57_1 C58_1 C59_1 0.0
C44_1 C57_1 C58_1 C59_1 -142.9
C56_1 C57_1 C58_1 C46_1 142.7
C44_1 C57_1 C58_1 C46_1 -0.2
C47_1 C46_1 C58_1 C59_1 0.7
C45_1 C46_1 C58_1 C59_1 143.3
C47_1 C46_1 C58_1 C57_1 -142.4
C45_1 C46_1 C58_1 C57_1 0.1
C57_1 C58_1 C59_1 C49_1 138.2
C46_1 C58_1 C59_1 C49_1 -0.5
C57_1 C58_1 C59_1 C60_1 -0.4
C46_1 C58_1 C59_1 C60_1 -139.1
C48_1 C49_1 C59_1 C58_1 0.3
C50_1 C49_1 C59_1 C58_1 -142.5
C48_1 C49_1 C59_1 C60_1 143.1
C50_1 C49_1 C59_1 C60_1 0.2
C56_1 C55_1 C60_1 C51_1 -137.7
C54_1 C55_1 C60_1 C51_1 -0.2
C56_1 C55_1 C60_1 C59_1 0.0
C54_1 C55_1 C60_1 C59_1 137.5
C52_1 C51_1 C60_1 C55_1 -0.2
C50_1 C51_1 C60_1 C55_1 142.7
C52_1 C51_1 C60_1 C59_1 -142.7
C50_1 C51_1 C60_1 C59_1 0.1
C58_1 C59_1 C60_1 C55_1 0.4
C49_1 C59_1 C60_1 C55_1 -142.8
C58_1 C59_1 C60_1 C51_1 143.0
C49_1 C59_1 C60_1 C51_1 -0.2
C9_2 C1_2 C2_2 C12_2 0.1
C6_2 C1_2 C2_2 C12_2 -138.4
C9_2 C1_2 C2_2 C3_2 137.4
C6_2 C1_2 C2_2 C3_2 -1.1
C1_2 C2_2 C3_2 C4_2 0.8
C12_2 C2_2 C3_2 C4_2 142.2
C1_2 C2_2 C3_2 C14_2 -142.1
C12_2 C2_2 C3_2 C14_2 -0.8
C2_2 C3_2 C4_2 C5_2 0.0
C14_2 C3_2 C4_2 C5_2 138.5
C2_2 C3_2 C4_2 C17_2 -139.1
C14_2 C3_2 C4_2 C17_2 -0.5
C3_2 C4_2 C5_2 C6_2 -0.4
C17_2 C4_2 C5_2 C6_2 143.0
C3_2 C4_2 C5_2 C19_2 -143.1
C17_2 C4_2 C5_2 C19_2 0.3
C4_2 C5_2 C6_2 C7_2 -136.7
C19_2 C5_2 C6_2 C7_2 1.8
C4_2 C5_2 C6_2 C1_2 0.1
C19_2 C5_2 C6_2 C1_2 138.6
C2_2 C1_2 C6_2 C5_2 0.7
C9_2 C1_2 C6_2 C5_2 -142.8
C2_2 C1_2 C6_2 C7_2 142.6
C9_2 C1_2 C6_2 C7_2 -0.9
C5_2 C6_2 C7_2 C21_2 -2.2
C1_2 C6_2 C7_2 C21_2 -143.5
C5_2 C6_2 C7_2 C8_2 142.0
C1_2 C6_2 C7_2 C8_2 0.7
C21_2 C7_2 C8_2 C24_2 1.6
C6_2 C7_2 C8_2 C24_2 -142.4
C21_2 C7_2 C8_2 C9_2 143.8
C6_2 C7_2 C8_2 C9_2 -0.3
C2_2 C1_2 C9_2 C10_2 -0.2
C6_2 C1_2 C9_2 C10_2 142.7
C2_2 C1_2 C9_2 C8_2 -142.2
C6_2 C1_2 C9_2 C8_2 0.7
C24_2 C8_2 C9_2 C10_2 0.5
C7_2 C8_2 C9_2 C10_2 -142.1
C24_2 C8_2 C9_2 C1_2 142.3
C7_2 C8_2 C9_2 C1_2 -0.3
C1_2 C9_2 C10_2 C11_2 0.1
C8_2 C9_2 C10_2 C11_2 137.9
C1_2 C9_2 C10_2 C26_2 -137.7
C8_2 C9_2 C10_2 C26_2 0.1
C9_2 C10_2 C11_2 C12_2 0.0
C26_2 C10_2 C11_2 C12_2 142.3
C9_2 C10_2 C11_2 C28_2 -142.0
C26_2 C10_2 C11_2 C28_2 0.3
C10_2 C11_2 C12_2 C2_2 -0.1
C28_2 C11_2 C12_2 C2_2 137.6
C10_2 C11_2 C12_2 C13_2 -137.9
C28_2 C11_2 C12_2 C13_2 -0.2
C1_2 C2_2 C12_2 C11_2 0.0
C3_2 C2_2 C12_2 C11_2 -141.7
C1_2 C2_2 C12_2 C13_2 142.3
C3_2 C2_2 C12_2 C13_2 0.5
C11_2 C12_2 C13_2 C30_2 -0.7
C2_2 C12_2 C13_2 C30_2 -143.2
C11_2 C12_2 C13_2 C14_2 142.4
C2_2 C12_2 C13_2 C14_2 -0.1
C30_2 C13_2 C14_2 C15_2 1.1
C12_2 C13_2 C14_2 C15_2 -142.4
C30_2 C13_2 C14_2 C3_2 143.1
C12_2 C13_2 C14_2 C3_2 -0.4
C4_2 C3_2 C14_2 C15_2 0.2
C2_2 C3_2 C14_2 C15_2 143.4
C4_2 C3_2 C14_2 C13_2 -142.5
C2_2 C3_2 C14_2 C13_2 0.7
C13_2 C14_2 C15_2 C16_2 138.2
C3_2 C14_2 C15_2 C16_2 0.5
C13_2 C14_2 C15_2 C32_2 -1.0
C3_2 C14_2 C15_2 C32_2 -138.6
C14_2 C15_2 C16_2 C17_2 -1.1
C32_2 C15_2 C16_2 C17_2 142.0
C14_2 C15_2 C16_2 C34_2 -142.4
C32_2 C15_2 C16_2 C34_2 0.6
C15_2 C16_2 C17_2 C18_2 -137.4
C34_2 C16_2 C17_2 C18_2 -0.5
C15_2 C16_2 C17_2 C4_2 0.8
C34_2 C16_2 C17_2 C4_2 137.7
C3_2 C4_2 C17_2 C16_2 0.0
C5_2 C4_2 C17_2 C16_2 -143.3
C3_2 C4_2 C17_2 C18_2 143.0
C5_2 C4_2 C17_2 C18_2 -0.3
C16_2 C17_2 C18_2 C36_2 0.4
C4_2 C17_2 C18_2 C36_2 -141.9
C16_2 C17_2 C18_2 C19_2 142.5
C4_2 C17_2 C18_2 C19_2 0.2
C6_2 C5_2 C19_2 C20_2 -1.4
C4_2 C5_2 C19_2 C20_2 141.8
C6_2 C5_2 C19_2 C18_2 -143.4
C4_2 C5_2 C19_2 C18_2 -0.1
C36_2 C18_2 C19_2 C20_2 0.9
C17_2 C18_2 C19_2 C20_2 -141.7
C36_2 C18_2 C19_2 C5_2 142.6
C17_2 C18_2 C19_2 C5_2 0.0
C5_2 C19_2 C20_2 C21_2 1.4
C18_2 C19_2 C20_2 C21_2 138.6
C5_2 C19_2 C20_2 C38_2 -138.4
C18_2 C19_2 C20_2 C38_2 -1.2
C6_2 C7_2 C21_2 C20_2 2.1
C8_2 C7_2 C21_2 C20_2 -138.3
C6_2 C7_2 C21_2 C22_2 139.5
C8_2 C7_2 C21_2 C22_2 -0.9
C19_2 C20_2 C21_2 C7_2 -1.8
C38_2 C20_2 C21_2 C7_2 142.3
C19_2 C20_2 C21_2 C22_2 -143.2
C38_2 C20_2 C21_2 C22_2 0.9
C7_2 C21_2 C22_2 C23_2 0.2
C20_2 C21_2 C22_2 C23_2 141.8
C7_2 C21_2 C22_2 C39_2 -141.9
C20_2 C21_2 C22_2 C39_2 -0.3
C21_2 C22_2 C23_2 C42_2 -137.2
C39_2 C22_2 C23_2 C42_2 0.8
C21_2 C22_2 C23_2 C24_2 -0.1
C39_2 C22_2 C23_2 C24_2 137.9
C7_2 C8_2 C24_2 C25_2 136.9
C9_2 C8_2 C24_2 C25_2 -0.7
C7_2 C8_2 C24_2 C23_2 -1.4
C9_2 C8_2 C24_2 C23_2 -139.0
C22_2 C23_2 C24_2 C8_2 0.7
C42_2 C23_2 C24_2 C8_2 142.9
C22_2 C23_2 C24_2 C25_2 -142.2
C42_2 C23_2 C24_2 C25_2 0.0
C8_2 C24_2 C25_2 C26_2 0.3
C23_2 C24_2 C25_2 C26_2 142.8
C8_2 C24_2 C25_2 C43_2 -142.9
C23_2 C24_2 C25_2 C43_2 -0.4
C24_2 C25_2 C26_2 C27_2 -138.5
C43_2 C25_2 C26_2 C27_2 0.4
C24_2 C25_2 C26_2 C10_2 0.3
C43_2 C25_2 C26_2 C10_2 139.2
C9_2 C10_2 C26_2 C25_2 -0.5
C11_2 C10_2 C26_2 C25_2 -142.9
C9_2 C10_2 C26_2 C27_2 142.9
C11_2 C10_2 C26_2 C27_2 0.4
C25_2 C26_2 C27_2 C45_2 0.1
C10_2 C26_2 C27_2 C45_2 -143.0
C25_2 C26_2 C27_2 C28_2 142.1
C10_2 C26_2 C27_2 C28_2 -1.0
C45_2 C27_2 C28_2 C29_2 0.2
C26_2 C27_2 C28_2 C29_2 -142.2
C45_2 C27_2 C28_2 C11_2 143.6
C26_2 C27_2 C28_2 C11_2 1.2
C12_2 C11_2 C28_2 C29_2 0.8
C10_2 C11_2 C28_2 C29_2 142.9
C12_2 C11_2 C28_2 C27_2 -143.1
C10_2 C11_2 C28_2 C27_2 -1.0
C27_2 C28_2 C29_2 C30_2 138.4
C11_2 C28_2 C29_2 C30_2 -0.5
C27_2 C28_2 C29_2 C47_2 0.1
C11_2 C28_2 C29_2 C47_2 -138.8
C14_2 C13_2 C30_2 C29_2 -138.2
C12_2 C13_2 C30_2 C29_2 1.0
C14_2 C13_2 C30_2 C31_2 -0.7
C12_2 C13_2 C30_2 C31_2 138.5
C28_2 C29_2 C30_2 C13_2 -0.4
C47_2 C29_2 C30_2 C13_2 142.1
C28_2 C29_2 C30_2 C31_2 -142.1
C47_2 C29_2 C30_2 C31_2 0.4
C13_2 C30_2 C31_2 C32_2 0.3
C29_2 C30_2 C31_2 C32_2 142.0
C13_2 C30_2 C31_2 C48_2 -142.3
C29_2 C30_2 C31_2 C48_2 -0.6
C30_2 C31_2 C32_2 C33_2 -137.1
C48_2 C31_2 C32_2 C33_2 1.6
C30_2 C31_2 C32_2 C15_2 -0.1
C48_2 C31_2 C32_2 C15_2 138.5
C14_2 C15_2 C32_2 C31_2 0.5
C16_2 C15_2 C32_2 C31_2 -143.0
C14_2 C15_2 C32_2 C33_2 142.7
C16_2 C15_2 C32_2 C33_2 -0.7
C31_2 C32_2 C33_2 C50_2 -1.5
C15_2 C32_2 C33_2 C50_2 -143.0
C31_2 C32_2 C33_2 C34_2 142.1
C15_2 C32_2 C33_2 C34_2 0.6
C50_2 C33_2 C34_2 C35_2 0.2
C32_2 C33_2 C34_2 C35_2 -143.0
C50_2 C33_2 C34_2 C16_2 142.9
C32_2 C33_2 C34_2 C16_2 -0.2
C17_2 C16_2 C34_2 C35_2 0.9
C15_2 C16_2 C34_2 C35_2 142.8
C17_2 C16_2 C34_2 C33_2 -142.2
C15_2 C16_2 C34_2 C33_2 -0.3
C33_2 C34_2 C35_2 C52_2 0.0
C16_2 C34_2 C35_2 C52_2 -138.5
C33_2 C34_2 C35_2 C36_2 137.4
C16_2 C34_2 C35_2 C36_2 -1.1
C17_2 C18_2 C36_2 C37_2 137.6
C19_2 C18_2 C36_2 C37_2 -0.4
C17_2 C18_2 C36_2 C35_2 -0.6
C19_2 C18_2 C36_2 C35_2 -138.7
C34_2 C35_2 C36_2 C18_2 1.0
C52_2 C35_2 C36_2 C18_2 142.6
C34_2 C35_2 C36_2 C37_2 -141.8
C52_2 C35_2 C36_2 C37_2 -0.2
C18_2 C36_2 C37_2 C38_2 0.3
C35_2 C36_2 C37_2 C38_2 142.4
C18_2 C36_2 C37_2 C53_2 -142.0
C35_2 C36_2 C37_2 C53_2 0.2
C36_2 C37_2 C38_2 C39_2 -138.6
C53_2 C37_2 C38_2 C39_2 -0.6
C36_2 C37_2 C38_2 C20_2 -0.5
C53_2 C37_2 C38_2 C20_2 137.5
C19_2 C20_2 C38_2 C37_2 1.0
C21_2 C20_2 C38_2 C37_2 -143.3
C19_2 C20_2 C38_2 C39_2 143.2
C21_2 C20_2 C38_2 C39_2 -1.2
C37_2 C38_2 C39_2 C40_2 0.4
C20_2 C38_2 C39_2 C40_2 -141.6
C37_2 C38_2 C39_2 C22_2 143.0
C20_2 C38_2 C39_2 C22_2 0.9
C23_2 C22_2 C39_2 C40_2 -0.4
C21_2 C22_2 C39_2 C40_2 142.7
C23_2 C22_2 C39_2 C38_2 -143.4
C21_2 C22_2 C39_2 C38_2 -0.4
C38_2 C39_2 C40_2 C54_2 -0.8
C22_2 C39_2 C40_2 C54_2 -138.7
C38_2 C39_2 C40_2 C41_2 137.7
C22_2 C39_2 C40_2 C41_2 -0.2
C39_2 C40_2 C41_2 C42_2 0.4
C54_2 C40_2 C41_2 C42_2 143.0
C39_2 C40_2 C41_2 C56_2 -142.3
C54_2 C40_2 C41_2 C56_2 0.3
C56_2 C41_2 C42_2 C23_2 138.1
C40_2 C41_2 C42_2 C23_2 0.0
C56_2 C41_2 C42_2 C43_2 0.1
C40_2 C41_2 C42_2 C43_2 -138.0
C22_2 C23_2 C42_2 C41_2 -0.6
C24_2 C23_2 C42_2 C41_2 -142.1
C22_2 C23_2 C42_2 C43_2 141.9
C24_2 C23_2 C42_2 C43_2 0.3
C26_2 C25_2 C43_2 C44_2 -0.6
C24_2 C25_2 C43_2 C44_2 142.8
C26_2 C25_2 C43_2 C42_2 -142.8
C24_2 C25_2 C43_2 C42_2 0.6
C41_2 C42_2 C43_2 C44_2 -0.6
C23_2 C42_2 C43_2 C44_2 -143.1
C41_2 C42_2 C43_2 C25_2 141.9
C23_2 C42_2 C43_2 C25_2 -0.5
C25_2 C43_2 C44_2 C57_2 -137.3
C42_2 C43_2 C44_2 C57_2 0.8
C25_2 C43_2 C44_2 C45_2 0.3
C42_2 C43_2 C44_2 C45_2 138.4
C28_2 C27_2 C45_2 C46_2 -0.3
C26_2 C27_2 C45_2 C46_2 137.8
C28_2 C27_2 C45_2 C44_2 -138.4
C26_2 C27_2 C45_2 C44_2 -0.3
C43_2 C44_2 C45_2 C27_2 0.1
C57_2 C44_2 C45_2 C27_2 142.4
C43_2 C44_2 C45_2 C46_2 -142.2
C57_2 C44_2 C45_2 C46_2 0.0
C27_2 C45_2 C46_2 C47_2 0.1
C44_2 C45_2 C46_2 C47_2 142.3
C27_2 C45_2 C46_2 C58_2 -142.3
C44_2 C45_2 C46_2 C58_2 -0.1
C45_2 C46_2 C47_2 C29_2 0.2
C58_2 C46_2 C47_2 C29_2 137.9
C45_2 C46_2 C47_2 C48_2 -138.5
C58_2 C46_2 C47_2 C48_2 -0.8
C28_2 C29_2 C47_2 C46_2 -0.3
C30_2 C29_2 C47_2 C46_2 -143.3
C28_2 C29_2 C47_2 C48_2 143.0
C30_2 C29_2 C47_2 C48_2 0.0
C32_2 C31_2 C48_2 C49_2 -1.2
C30_2 C31_2 C48_2 C49_2 142.3
C32_2 C31_2 C48_2 C47_2 -143.0
C30_2 C31_2 C48_2 C47_2 0.6
C46_2 C47_2 C48_2 C49_2 0.7
C29_2 C47_2 C48_2 C49_2 -142.5
C46_2 C47_2 C48_2 C31_2 142.8
C29_2 C47_2 C48_2 C31_2 -0.3
C31_2 C48_2 C49_2 C50_2 0.8
C47_2 C48_2 C49_2 C50_2 138.2
C31_2 C48_2 C49_2 C59_2 -137.8
C47_2 C48_2 C49_2 C59_2 -0.4
C34_2 C33_2 C50_2 C49_2 -138.4
C32_2 C33_2 C50_2 C49_2 1.0
C34_2 C33_2 C50_2 C51_2 -0.2
C32_2 C33_2 C50_2 C51_2 139.2
C48_2 C49_2 C50_2 C33_2 -0.7
C59_2 C49_2 C50_2 C33_2 142.3
C48_2 C49_2 C50_2 C51_2 -143.2
C59_2 C49_2 C50_2 C51_2 -0.1
C33_2 C50_2 C51_2 C52_2 0.0
C49_2 C50_2 C51_2 C52_2 142.9
C33_2 C50_2 C51_2 C60_2 -142.8
C49_2 C50_2 C51_2 C60_2 0.0
C60_2 C51_2 C52_2 C35_2 138.8
C50_2 C51_2 C52_2 C35_2 0.1
C60_2 C51_2 C52_2 C53_2 0.6
C50_2 C51_2 C52_2 C53_2 -138.0
C34_2 C35_2 C52_2 C51_2 -0.2
C36_2 C35_2 C52_2 C51_2 -142.5
C34_2 C35_2 C52_2 C53_2 142.5
C36_2 C35_2 C52_2 C53_2 0.2
C38_2 C37_2 C53_2 C54_2 1.1
C36_2 C37_2 C53_2 C54_2 143.8
C38_2 C37_2 C53_2 C52_2 -142.8
C36_2 C37_2 C53_2 C52_2 -0.1
C51_2 C52_2 C53_2 C54_2 -0.7
C35_2 C52_2 C53_2 C54_2 -143.7
C51_2 C52_2 C53_2 C37_2 143.0
C35_2 C52_2 C53_2 C37_2 -0.1
C37_2 C53_2 C54_2 C40_2 -1.5
C52_2 C53_2 C54_2 C40_2 138.0
C37_2 C53_2 C54_2 C55_2 -139.2
C52_2 C53_2 C54_2 C55_2 0.3
C39_2 C40_2 C54_2 C53_2 1.3
C41_2 C40_2 C54_2 C53_2 -141.8
C39_2 C40_2 C54_2 C55_2 143.1
C41_2 C40_2 C54_2 C55_2 0.0
C53_2 C54_2 C55_2 C60_2 0.1
C40_2 C54_2 C55_2 C60_2 -142.3
C53_2 C54_2 C55_2 C56_2 142.1
C40_2 C54_2 C55_2 C56_2 -0.3
C42_2 C41_2 C56_2 C57_2 0.4
C40_2 C41_2 C56_2 C57_2 142.9
C42_2 C41_2 C56_2 C55_2 -143.0
C40_2 C41_2 C56_2 C55_2 -0.5
C60_2 C55_2 C56_2 C57_2 -0.4
C54_2 C55_2 C56_2 C57_2 -142.7
C60_2 C55_2 C56_2 C41_2 142.8
C54_2 C55_2 C56_2 C41_2 0.5
C41_2 C56_2 C57_2 C58_2 -138.5
C55_2 C56_2 C57_2 C58_2 0.5
C41_2 C56_2 C57_2 C44_2 -0.2
C55_2 C56_2 C57_2 C44_2 138.7
C43_2 C44_2 C57_2 C56_2 -0.3
C45_2 C44_2 C57_2 C56_2 -142.5
C43_2 C44_2 C57_2 C58_2 142.3
C45_2 C44_2 C57_2 C58_2 0.1
C56_2 C57_2 C58_2 C59_2 0.0
C44_2 C57_2 C58_2 C59_2 -142.9
C56_2 C57_2 C58_2 C46_2 142.7
C44_2 C57_2 C58_2 C46_2 -0.2
C47_2 C46_2 C58_2 C59_2 0.8
C45_2 C46_2 C58_2 C59_2 143.3
C47_2 C46_2 C58_2 C57_2 -142.4
C45_2 C46_2 C58_2 C57_2 0.2
C57_2 C58_2 C59_2 C49_2 138.2
C46_2 C58_2 C59_2 C49_2 -0.5
C57_2 C58_2 C59_2 C60_2 -0.4
C46_2 C58_2 C59_2 C60_2 -139.1
C48_2 C49_2 C59_2 C58_2 0.4
C50_2 C49_2 C59_2 C58_2 -142.5
C48_2 C49_2 C59_2 C60_2 143.1
C50_2 C49_2 C59_2 C60_2 0.2
C56_2 C55_2 C60_2 C51_2 -137.7
C54_2 C55_2 C60_2 C51_2 -0.2
C56_2 C55_2 C60_2 C59_2 0.0
C54_2 C55_2 C60_2 C59_2 137.5
C52_2 C51_2 C60_2 C55_2 -0.2
C50_2 C51_2 C60_2 C55_2 142.7
C52_2 C51_2 C60_2 C59_2 -142.7
C50_2 C51_2 C60_2 C59_2 0.1
C58_2 C59_2 C60_2 C55_2 0.4
C49_2 C59_2 C60_2 C55_2 -142.8
C58_2 C59_2 C60_2 C51_2 143.0
C49_2 C59_2 C60_2 C51_2 -0.2
C9_3 C1_3 C2_3 C12_3 0.1
C6_3 C1_3 C2_3 C12_3 -138.4
C9_3 C1_3 C2_3 C3_3 137.4
C6_3 C1_3 C2_3 C3_3 -1.1
C1_3 C2_3 C3_3 C4_3 0.8
C12_3 C2_3 C3_3 C4_3 142.2
C1_3 C2_3 C3_3 C14_3 -142.1
C12_3 C2_3 C3_3 C14_3 -0.8
C2_3 C3_3 C4_3 C5_3 0.0
C14_3 C3_3 C4_3 C5_3 138.5
C2_3 C3_3 C4_3 C17_3 -139.1
C14_3 C3_3 C4_3 C17_3 -0.5
C3_3 C4_3 C5_3 C6_3 -0.5
C17_3 C4_3 C5_3 C6_3 143.0
C3_3 C4_3 C5_3 C19_3 -143.1
C17_3 C4_3 C5_3 C19_3 0.3
C4_3 C5_3 C6_3 C7_3 -136.7
C19_3 C5_3 C6_3 C7_3 1.8
C4_3 C5_3 C6_3 C1_3 0.1
C19_3 C5_3 C6_3 C1_3 138.6
C2_3 C1_3 C6_3 C5_3 0.7
C9_3 C1_3 C6_3 C5_3 -142.8
C2_3 C1_3 C6_3 C7_3 142.6
C9_3 C1_3 C6_3 C7_3 -0.9
C5_3 C6_3 C7_3 C21_3 -2.2
C1_3 C6_3 C7_3 C21_3 -143.5
C5_3 C6_3 C7_3 C8_3 142.0
C1_3 C6_3 C7_3 C8_3 0.7
C21_3 C7_3 C8_3 C24_3 1.6
C6_3 C7_3 C8_3 C24_3 -142.4
C21_3 C7_3 C8_3 C9_3 143.8
C6_3 C7_3 C8_3 C9_3 -0.3
C2_3 C1_3 C9_3 C10_3 -0.2
C6_3 C1_3 C9_3 C10_3 142.7
C2_3 C1_3 C9_3 C8_3 -142.1
C6_3 C1_3 C9_3 C8_3 0.8
C24_3 C8_3 C9_3 C10_3 0.5
C7_3 C8_3 C9_3 C10_3 -142.1
C24_3 C8_3 C9_3 C1_3 142.3
C7_3 C8_3 C9_3 C1_3 -0.3
C1_3 C9_3 C10_3 C11_3 0.1
C8_3 C9_3 C10_3 C11_3 137.8
C1_3 C9_3 C10_3 C26_3 -137.7
C8_3 C9_3 C10_3 C26_3 0.0
C9_3 C10_3 C11_3 C12_3 0.0
C26_3 C10_3 C11_3 C12_3 142.3
C9_3 C10_3 C11_3 C28_3 -142.0
C26_3 C10_3 C11_3 C28_3 0.3
C10_3 C11_3 C12_3 C2_3 -0.1
C28_3 C11_3 C12_3 C2_3 137.6
C10_3 C11_3 C12_3 C13_3 -137.8
C28_3 C11_3 C12_3 C13_3 -0.1
C1_3 C2_3 C12_3 C11_3 0.0
C3_3 C2_3 C12_3 C11_3 -141.7
C1_3 C2_3 C12_3 C13_3 142.3
C3_3 C2_3 C12_3 C13_3 0.5
C11_3 C12_3 C13_3 C30_3 -0.7
C2_3 C12_3 C13_3 C30_3 -143.2
C11_3 C12_3 C13_3 C14_3 142.4
C2_3 C12_3 C13_3 C14_3 -0.1
C30_3 C13_3 C14_3 C15_3 1.1
C12_3 C13_3 C14_3 C15_3 -142.4
C30_3 C13_3 C14_3 C3_3 143.1
C12_3 C13_3 C14_3 C3_3 -0.4
C4_3 C3_3 C14_3 C15_3 0.3
C2_3 C3_3 C14_3 C15_3 143.4
C4_3 C3_3 C14_3 C13_3 -142.4
C2_3 C3_3 C14_3 C13_3 0.7
C13_3 C14_3 C15_3 C16_3 138.2
C3_3 C14_3 C15_3 C16_3 0.5
C13_3 C14_3 C15_3 C32_3 -0.9
C3_3 C14_3 C15_3 C32_3 -138.6
C14_3 C15_3 C16_3 C17_3 -1.1
C32_3 C15_3 C16_3 C17_3 142.0
C14_3 C15_3 C16_3 C34_3 -142.4
C32_3 C15_3 C16_3 C34_3 0.6
C15_3 C16_3 C17_3 C18_3 -137.4
C34_3 C16_3 C17_3 C18_3 -0.5
C15_3 C16_3 C17_3 C4_3 0.8
C34_3 C16_3 C17_3 C4_3 137.7
C3_3 C4_3 C17_3 C16_3 0.0
C5_3 C4_3 C17_3 C16_3 -143.3
C3_3 C4_3 C17_3 C18_3 143.0
C5_3 C4_3 C17_3 C18_3 -0.3
C16_3 C17_3 C18_3 C36_3 0.4
C4_3 C17_3 C18_3 C36_3 -141.9
C16_3 C17_3 C18_3 C19_3 142.5
C4_3 C17_3 C18_3 C19_3 0.2
C6_3 C5_3 C19_3 C20_3 -1.4
C4_3 C5_3 C19_3 C20_3 141.7
C6_3 C5_3 C19_3 C18_3 -143.3
C4_3 C5_3 C19_3 C18_3 -0.2
C36_3 C18_3 C19_3 C20_3 0.9
C17_3 C18_3 C19_3 C20_3 -141.7
C36_3 C18_3 C19_3 C5_3 142.6
C17_3 C18_3 C19_3 C5_3 0.0
C5_3 C19_3 C20_3 C21_3 1.4
C18_3 C19_3 C20_3 C21_3 138.6
C5_3 C19_3 C20_3 C38_3 -138.4
C18_3 C19_3 C20_3 C38_3 -1.2
C6_3 C7_3 C21_3 C20_3 2.2
C8_3 C7_3 C21_3 C20_3 -138.3
C6_3 C7_3 C21_3 C22_3 139.5
C8_3 C7_3 C21_3 C22_3 -0.9
C19_3 C20_3 C21_3 C7_3 -1.8
C38_3 C20_3 C21_3 C7_3 142.3
C19_3 C20_3 C21_3 C22_3 -143.2
C38_3 C20_3 C21_3 C22_3 0.9
C7_3 C21_3 C22_3 C23_3 0.2
C20_3 C21_3 C22_3 C23_3 141.8
C7_3 C21_3 C22_3 C39_3 -141.9
C20_3 C21_3 C22_3 C39_3 -0.3
C21_3 C22_3 C23_3 C42_3 -137.2
C39_3 C22_3 C23_3 C42_3 0.8
C21_3 C22_3 C23_3 C24_3 -0.1
C39_3 C22_3 C23_3 C24_3 137.9
C7_3 C8_3 C24_3 C25_3 136.9
C9_3 C8_3 C24_3 C25_3 -0.7
C7_3 C8_3 C24_3 C23_3 -1.5
C9_3 C8_3 C24_3 C23_3 -139.1
C22_3 C23_3 C24_3 C8_3 0.7
C42_3 C23_3 C24_3 C8_3 142.9
C22_3 C23_3 C24_3 C25_3 -142.2
C42_3 C23_3 C24_3 C25_3 0.0
C8_3 C24_3 C25_3 C26_3 0.3
C23_3 C24_3 C25_3 C26_3 142.8
C8_3 C24_3 C25_3 C43_3 -142.9
C23_3 C24_3 C25_3 C43_3 -0.4
C24_3 C25_3 C26_3 C27_3 -138.5
C43_3 C25_3 C26_3 C27_3 0.4
C24_3 C25_3 C26_3 C10_3 0.3
C43_3 C25_3 C26_3 C10_3 139.2
C9_3 C10_3 C26_3 C25_3 -0.5
C11_3 C10_3 C26_3 C25_3 -142.9
C9_3 C10_3 C26_3 C27_3 142.9
C11_3 C10_3 C26_3 C27_3 0.4
C25_3 C26_3 C27_3 C45_3 0.0
C10_3 C26_3 C27_3 C45_3 -143.0
C25_3 C26_3 C27_3 C28_3 142.1
C10_3 C26_3 C27_3 C28_3 -1.0
C45_3 C27_3 C28_3 C29_3 0.2
C26_3 C27_3 C28_3 C29_3 -142.2
C45_3 C27_3 C28_3 C11_3 143.6
C26_3 C27_3 C28_3 C11_3 1.2
C12_3 C11_3 C28_3 C29_3 0.7
C10_3 C11_3 C28_3 C29_3 142.9
C12_3 C11_3 C28_3 C27_3 -143.1
C10_3 C11_3 C28_3 C27_3 -0.9
C27_3 C28_3 C29_3 C30_3 138.4
C11_3 C28_3 C29_3 C30_3 -0.5
C27_3 C28_3 C29_3 C47_3 0.1
C11_3 C28_3 C29_3 C47_3 -138.8
C14_3 C13_3 C30_3 C29_3 -138.2
C12_3 C13_3 C30_3 C29_3 1.0
C14_3 C13_3 C30_3 C31_3 -0.7
C12_3 C13_3 C30_3 C31_3 138.5
C28_3 C29_3 C30_3 C13_3 -0.4
C47_3 C29_3 C30_3 C13_3 142.1
C28_3 C29_3 C30_3 C31_3 -142.1
C47_3 C29_3 C30_3 C31_3 0.4
C13_3 C30_3 C31_3 C32_3 0.3
C29_3 C30_3 C31_3 C32_3 142.0
C13_3 C30_3 C31_3 C48_3 -142.3
C29_3 C30_3 C31_3 C48_3 -0.6
C30_3 C31_3 C32_3 C33_3 -137.1
C48_3 C31_3 C32_3 C33_3 1.6
C30_3 C31_3 C32_3 C15_3 -0.1
C48_3 C31_3 C32_3 C15_3 138.5
C14_3 C15_3 C32_3 C31_3 0.4
C16_3 C15_3 C32_3 C31_3 -143.0
C14_3 C15_3 C32_3 C33_3 142.7
C16_3 C15_3 C32_3 C33_3 -0.7
C31_3 C32_3 C33_3 C50_3 -1.5
C15_3 C32_3 C33_3 C50_3 -143.0
C31_3 C32_3 C33_3 C34_3 142.1
C15_3 C32_3 C33_3 C34_3 0.6
C50_3 C33_3 C34_3 C35_3 0.2
C32_3 C33_3 C34_3 C35_3 -143.0
C50_3 C33_3 C34_3 C16_3 143.0
C32_3 C33_3 C34_3 C16_3 -0.2
C17_3 C16_3 C34_3 C35_3 0.9
C15_3 C16_3 C34_3 C35_3 142.8
C17_3 C16_3 C34_3 C33_3 -142.2
C15_3 C16_3 C34_3 C33_3 -0.3
C33_3 C34_3 C35_3 C52_3 0.0
C16_3 C34_3 C35_3 C52_3 -138.5
C33_3 C34_3 C35_3 C36_3 137.4
C16_3 C34_3 C35_3 C36_3 -1.1
C17_3 C18_3 C36_3 C37_3 137.6
C19_3 C18_3 C36_3 C37_3 -0.5
C17_3 C18_3 C36_3 C35_3 -0.6
C19_3 C18_3 C36_3 C35_3 -138.7
C34_3 C35_3 C36_3 C18_3 1.0
C52_3 C35_3 C36_3 C18_3 142.6
C34_3 C35_3 C36_3 C37_3 -141.8
C52_3 C35_3 C36_3 C37_3 -0.2
C18_3 C36_3 C37_3 C38_3 0.3
C35_3 C36_3 C37_3 C38_3 142.4
C18_3 C36_3 C37_3 C53_3 -141.9
C35_3 C36_3 C37_3 C53_3 0.2
C36_3 C37_3 C38_3 C39_3 -138.6
C53_3 C37_3 C38_3 C39_3 -0.6
C36_3 C37_3 C38_3 C20_3 -0.5
C53_3 C37_3 C38_3 C20_3 137.5
C19_3 C20_3 C38_3 C37_3 1.0
C21_3 C20_3 C38_3 C37_3 -143.3
C19_3 C20_3 C38_3 C39_3 143.2
C21_3 C20_3 C38_3 C39_3 -1.2
C37_3 C38_3 C39_3 C40_3 0.4
C20_3 C38_3 C39_3 C40_3 -141.6
C37_3 C38_3 C39_3 C22_3 143.0
C20_3 C38_3 C39_3 C22_3 0.9
C23_3 C22_3 C39_3 C40_3 -0.4
C21_3 C22_3 C39_3 C40_3 142.7
C23_3 C22_3 C39_3 C38_3 -143.4
C21_3 C22_3 C39_3 C38_3 -0.4
C38_3 C39_3 C40_3 C54_3 -0.8
C22_3 C39_3 C40_3 C54_3 -138.7
C38_3 C39_3 C40_3 C41_3 137.7
C22_3 C39_3 C40_3 C41_3 -0.2
C39_3 C40_3 C41_3 C42_3 0.4
C54_3 C40_3 C41_3 C42_3 143.0
C39_3 C40_3 C41_3 C56_3 -142.3
C54_3 C40_3 C41_3 C56_3 0.3
C56_3 C41_3 C42_3 C23_3 138.1
C40_3 C41_3 C42_3 C23_3 0.0
C56_3 C41_3 C42_3 C43_3 0.1
C40_3 C41_3 C42_3 C43_3 -138.1
C22_3 C23_3 C42_3 C41_3 -0.6
C24_3 C23_3 C42_3 C41_3 -142.1
C22_3 C23_3 C42_3 C43_3 141.9
C24_3 C23_3 C42_3 C43_3 0.3
C26_3 C25_3 C43_3 C44_3 -0.7
C24_3 C25_3 C43_3 C44_3 142.7
C26_3 C25_3 C43_3 C42_3 -142.8
C24_3 C25_3 C43_3 C42_3 0.6
C41_3 C42_3 C43_3 C44_3 -0.6
C23_3 C42_3 C43_3 C44_3 -143.1
C41_3 C42_3 C43_3 C25_3 141.9
C23_3 C42_3 C43_3 C25_3 -0.6
C25_3 C43_3 C44_3 C57_3 -137.3
C42_3 C43_3 C44_3 C57_3 0.7
C25_3 C43_3 C44_3 C45_3 0.4
C42_3 C43_3 C44_3 C45_3 138.4
C28_3 C27_3 C45_3 C46_3 -0.3
C26_3 C27_3 C45_3 C46_3 137.8
C28_3 C27_3 C45_3 C44_3 -138.4
C26_3 C27_3 C45_3 C44_3 -0.3
C43_3 C44_3 C45_3 C27_3 0.1
C57_3 C44_3 C45_3 C27_3 142.4
C43_3 C44_3 C45_3 C46_3 -142.2
C57_3 C44_3 C45_3 C46_3 0.0
C27_3 C45_3 C46_3 C47_3 0.1
C44_3 C45_3 C46_3 C47_3 142.3
C27_3 C45_3 C46_3 C58_3 -142.3
C44_3 C45_3 C46_3 C58_3 -0.1
C45_3 C46_3 C47_3 C29_3 0.2
C58_3 C46_3 C47_3 C29_3 137.9
C45_3 C46_3 C47_3 C48_3 -138.5
C58_3 C46_3 C47_3 C48_3 -0.8
C28_3 C29_3 C47_3 C46_3 -0.3
C30_3 C29_3 C47_3 C46_3 -143.3
C28_3 C29_3 C47_3 C48_3 143.0
C30_3 C29_3 C47_3 C48_3 -0.1
C32_3 C31_3 C48_3 C49_3 -1.2
C30_3 C31_3 C48_3 C49_3 142.3
C32_3 C31_3 C48_3 C47_3 -143.0
C30_3 C31_3 C48_3 C47_3 0.6
C46_3 C47_3 C48_3 C49_3 0.6
C29_3 C47_3 C48_3 C49_3 -142.5
C46_3 C47_3 C48_3 C31_3 142.8
C29_3 C47_3 C48_3 C31_3 -0.3
C31_3 C48_3 C49_3 C50_3 0.8
C47_3 C48_3 C49_3 C50_3 138.2
C31_3 C48_3 C49_3 C59_3 -137.8
C47_3 C48_3 C49_3 C59_3 -0.4
C34_3 C33_3 C50_3 C49_3 -138.4
C32_3 C33_3 C50_3 C49_3 1.1
C34_3 C33_3 C50_3 C51_3 -0.2
C32_3 C33_3 C50_3 C51_3 139.2
C48_3 C49_3 C50_3 C33_3 -0.8
C59_3 C49_3 C50_3 C33_3 142.3
C48_3 C49_3 C50_3 C51_3 -143.2
C59_3 C49_3 C50_3 C51_3 -0.1
C33_3 C50_3 C51_3 C52_3 0.1
C49_3 C50_3 C51_3 C52_3 142.9
C33_3 C50_3 C51_3 C60_3 -142.8
C49_3 C50_3 C51_3 C60_3 0.0
C60_3 C51_3 C52_3 C35_3 138.8
C50_3 C51_3 C52_3 C35_3 0.1
C60_3 C51_3 C52_3 C53_3 0.6
C50_3 C51_3 C52_3 C53_3 -138.0
C34_3 C35_3 C52_3 C51_3 -0.2
C36_3 C35_3 C52_3 C51_3 -142.5
C34_3 C35_3 C52_3 C53_3 142.6
C36_3 C35_3 C52_3 C53_3 0.2
C38_3 C37_3 C53_3 C54_3 1.1
C36_3 C37_3 C53_3 C54_3 143.8
C38_3 C37_3 C53_3 C52_3 -142.8
C36_3 C37_3 C53_3 C52_3 0.0
C51_3 C52_3 C53_3 C54_3 -0.7
C35_3 C52_3 C53_3 C54_3 -143.8
C51_3 C52_3 C53_3 C37_3 143.0
C35_3 C52_3 C53_3 C37_3 -0.1
C37_3 C53_3 C54_3 C40_3 -1.5
C52_3 C53_3 C54_3 C40_3 138.0
C37_3 C53_3 C54_3 C55_3 -139.2
C52_3 C53_3 C54_3 C55_3 0.3
C39_3 C40_3 C54_3 C53_3 1.4
C41_3 C40_3 C54_3 C53_3 -141.8
C39_3 C40_3 C54_3 C55_3 143.1
C41_3 C40_3 C54_3 C55_3 0.0
C53_3 C54_3 C55_3 C60_3 0.1
C40_3 C54_3 C55_3 C60_3 -142.3
C53_3 C54_3 C55_3 C56_3 142.1
C40_3 C54_3 C55_3 C56_3 -0.3
C42_3 C41_3 C56_3 C57_3 0.4
C40_3 C41_3 C56_3 C57_3 142.9
C42_3 C41_3 C56_3 C55_3 -143.0
C40_3 C41_3 C56_3 C55_3 -0.5
C60_3 C55_3 C56_3 C57_3 -0.4
C54_3 C55_3 C56_3 C57_3 -142.7
C60_3 C55_3 C56_3 C41_3 142.7
C54_3 C55_3 C56_3 C41_3 0.5
C41_3 C56_3 C57_3 C58_3 -138.5
C55_3 C56_3 C57_3 C58_3 0.5
C41_3 C56_3 C57_3 C44_3 -0.2
C55_3 C56_3 C57_3 C44_3 138.7
C43_3 C44_3 C57_3 C56_3 -0.3
C45_3 C44_3 C57_3 C56_3 -142.5
C43_3 C44_3 C57_3 C58_3 142.3
C45_3 C44_3 C57_3 C58_3 0.1
C56_3 C57_3 C58_3 C59_3 0.0
C44_3 C57_3 C58_3 C59_3 -142.9
C56_3 C57_3 C58_3 C46_3 142.7
C44_3 C57_3 C58_3 C46_3 -0.2
C47_3 C46_3 C58_3 C59_3 0.7
C45_3 C46_3 C58_3 C59_3 143.3
C47_3 C46_3 C58_3 C57_3 -142.4
C45_3 C46_3 C58_3 C57_3 0.1
C57_3 C58_3 C59_3 C49_3 138.2
C46_3 C58_3 C59_3 C49_3 -0.5
C57_3 C58_3 C59_3 C60_3 -0.4
C46_3 C58_3 C59_3 C60_3 -139.1
C48_3 C49_3 C59_3 C58_3 0.3
C50_3 C49_3 C59_3 C58_3 -142.5
C48_3 C49_3 C59_3 C60_3 143.1
C50_3 C49_3 C59_3 C60_3 0.2
C56_3 C55_3 C60_3 C51_3 -137.7
C54_3 C55_3 C60_3 C51_3 -0.2
C56_3 C55_3 C60_3 C59_3 0.0
C54_3 C55_3 C60_3 C59_3 137.5
C52_3 C51_3 C60_3 C55_3 -0.2
C50_3 C51_3 C60_3 C55_3 142.7
C52_3 C51_3 C60_3 C59_3 -142.7
C50_3 C51_3 C60_3 C59_3 0.1
C58_3 C59_3 C60_3 C55_3 0.4
C49_3 C59_3 C60_3 C55_3 -142.8
C58_3 C59_3 C60_3 C51_3 143.0
C49_3 C59_3 C60_3 C51_3 -0.2
C9_4 C1_4 C2_4 C12_4 0.1
C6_4 C1_4 C2_4 C12_4 -138.4
C9_4 C1_4 C2_4 C3_4 137.4
C6_4 C1_4 C2_4 C3_4 -1.1
C1_4 C2_4 C3_4 C4_4 0.8
C12_4 C2_4 C3_4 C4_4 142.2
C1_4 C2_4 C3_4 C14_4 -142.1
C12_4 C2_4 C3_4 C14_4 -0.8
C2_4 C3_4 C4_4 C5_4 0.0
C14_4 C3_4 C4_4 C5_4 138.5
C2_4 C3_4 C4_4 C17_4 -139.0
C14_4 C3_4 C4_4 C17_4 -0.5
C3_4 C4_4 C5_4 C6_4 -0.5
C17_4 C4_4 C5_4 C6_4 143.0
C3_4 C4_4 C5_4 C19_4 -143.1
C17_4 C4_4 C5_4 C19_4 0.3
C4_4 C5_4 C6_4 C7_4 -136.7
C19_4 C5_4 C6_4 C7_4 1.8
C4_4 C5_4 C6_4 C1_4 0.1
C19_4 C5_4 C6_4 C1_4 138.6
C2_4 C1_4 C6_4 C5_4 0.6
C9_4 C1_4 C6_4 C5_4 -142.8
C2_4 C1_4 C6_4 C7_4 142.6
C9_4 C1_4 C6_4 C7_4 -0.9
C5_4 C6_4 C7_4 C21_4 -2.2
C1_4 C6_4 C7_4 C21_4 -143.5
C5_4 C6_4 C7_4 C8_4 142.0
C1_4 C6_4 C7_4 C8_4 0.7
C21_4 C7_4 C8_4 C24_4 1.6
C6_4 C7_4 C8_4 C24_4 -142.4
C21_4 C7_4 C8_4 C9_4 143.8
C6_4 C7_4 C8_4 C9_4 -0.2
C2_4 C1_4 C9_4 C10_4 -0.2
C6_4 C1_4 C9_4 C10_4 142.7
C2_4 C1_4 C9_4 C8_4 -142.1
C6_4 C1_4 C9_4 C8_4 0.8
C24_4 C8_4 C9_4 C10_4 0.5
C7_4 C8_4 C9_4 C10_4 -142.1
C24_4 C8_4 C9_4 C1_4 142.3
C7_4 C8_4 C9_4 C1_4 -0.3
C1_4 C9_4 C10_4 C11_4 0.2
C8_4 C9_4 C10_4 C11_4 137.9
C1_4 C9_4 C10_4 C26_4 -137.7
C8_4 C9_4 C10_4 C26_4 0.0
C9_4 C10_4 C11_4 C12_4 0.0
C26_4 C10_4 C11_4 C12_4 142.3
C9_4 C10_4 C11_4 C28_4 -142.0
C26_4 C10_4 C11_4 C28_4 0.3
C10_4 C11_4 C12_4 C2_4 -0.1
C28_4 C11_4 C12_4 C2_4 137.6
C10_4 C11_4 C12_4 C13_4 -137.9
C28_4 C11_4 C12_4 C13_4 -0.2
C1_4 C2_4 C12_4 C11_4 0.0
C3_4 C2_4 C12_4 C11_4 -141.7
C1_4 C2_4 C12_4 C13_4 142.3
C3_4 C2_4 C12_4 C13_4 0.5
C11_4 C12_4 C13_4 C30_4 -0.7
C2_4 C12_4 C13_4 C30_4 -143.2
C11_4 C12_4 C13_4 C14_4 142.4
C2_4 C12_4 C13_4 C14_4 -0.1
C30_4 C13_4 C14_4 C15_4 1.1
C12_4 C13_4 C14_4 C15_4 -142.4
C30_4 C13_4 C14_4 C3_4 143.1
C12_4 C13_4 C14_4 C3_4 -0.4
C4_4 C3_4 C14_4 C15_4 0.3
C2_4 C3_4 C14_4 C15_4 143.4
C4_4 C3_4 C14_4 C13_4 -142.4
C2_4 C3_4 C14_4 C13_4 0.7
C13_4 C14_4 C15_4 C16_4 138.2
C3_4 C14_4 C15_4 C16_4 0.5
C13_4 C14_4 C15_4 C32_4 -1.0
C3_4 C14_4 C15_4 C32_4 -138.6
C14_4 C15_4 C16_4 C17_4 -1.1
C32_4 C15_4 C16_4 C17_4 142.0
C14_4 C15_4 C16_4 C34_4 -142.4
C32_4 C15_4 C16_4 C34_4 0.6
C15_4 C16_4 C17_4 C18_4 -137.4
C34_4 C16_4 C17_4 C18_4 -0.5
C15_4 C16_4 C17_4 C4_4 0.8
C34_4 C16_4 C17_4 C4_4 137.7
C3_4 C4_4 C17_4 C16_4 0.0
C5_4 C4_4 C17_4 C16_4 -143.3
C3_4 C4_4 C17_4 C18_4 143.0
C5_4 C4_4 C17_4 C18_4 -0.3
C16_4 C17_4 C18_4 C36_4 0.4
C4_4 C17_4 C18_4 C36_4 -141.9
C16_4 C17_4 C18_4 C19_4 142.5
C4_4 C17_4 C18_4 C19_4 0.2
C6_4 C5_4 C19_4 C20_4 -1.4
C4_4 C5_4 C19_4 C20_4 141.7
C6_4 C5_4 C19_4 C18_4 -143.3
C4_4 C5_4 C19_4 C18_4 -0.2
C36_4 C18_4 C19_4 C20_4 0.9
C17_4 C18_4 C19_4 C20_4 -141.7
C36_4 C18_4 C19_4 C5_4 142.6
C17_4 C18_4 C19_4 C5_4 0.0
C5_4 C19_4 C20_4 C21_4 1.4
C18_4 C19_4 C20_4 C21_4 138.6
C5_4 C19_4 C20_4 C38_4 -138.4
C18_4 C19_4 C20_4 C38_4 -1.2
C6_4 C7_4 C21_4 C20_4 2.2
C8_4 C7_4 C21_4 C20_4 -138.3
C6_4 C7_4 C21_4 C22_4 139.5
C8_4 C7_4 C21_4 C22_4 -0.9
C19_4 C20_4 C21_4 C7_4 -1.8
C38_4 C20_4 C21_4 C7_4 142.3
C19_4 C20_4 C21_4 C22_4 -143.2
C38_4 C20_4 C21_4 C22_4 0.9
C7_4 C21_4 C22_4 C23_4 0.2
C20_4 C21_4 C22_4 C23_4 141.8
C7_4 C21_4 C22_4 C39_4 -141.9
C20_4 C21_4 C22_4 C39_4 -0.3
C21_4 C22_4 C23_4 C42_4 -137.2
C39_4 C22_4 C23_4 C42_4 0.8
C21_4 C22_4 C23_4 C24_4 -0.1
C39_4 C22_4 C23_4 C24_4 137.9
C7_4 C8_4 C24_4 C25_4 136.9
C9_4 C8_4 C24_4 C25_4 -0.7
C7_4 C8_4 C24_4 C23_4 -1.5
C9_4 C8_4 C24_4 C23_4 -139.1
C22_4 C23_4 C24_4 C8_4 0.7
C42_4 C23_4 C24_4 C8_4 142.9
C22_4 C23_4 C24_4 C25_4 -142.2
C42_4 C23_4 C24_4 C25_4 0.0
C8_4 C24_4 C25_4 C26_4 0.2
C23_4 C24_4 C25_4 C26_4 142.8
C8_4 C24_4 C25_4 C43_4 -142.9
C23_4 C24_4 C25_4 C43_4 -0.4
C24_4 C25_4 C26_4 C27_4 -138.5
C43_4 C25_4 C26_4 C27_4 0.4
C24_4 C25_4 C26_4 C10_4 0.3
C43_4 C25_4 C26_4 C10_4 139.3
C9_4 C10_4 C26_4 C25_4 -0.5
C11_4 C10_4 C26_4 C25_4 -142.9
C9_4 C10_4 C26_4 C27_4 142.9
C11_4 C10_4 C26_4 C27_4 0.4
C25_4 C26_4 C27_4 C45_4 0.1
C10_4 C26_4 C27_4 C45_4 -143.0
C25_4 C26_4 C27_4 C28_4 142.1
C10_4 C26_4 C27_4 C28_4 -1.0
C45_4 C27_4 C28_4 C29_4 0.2
C26_4 C27_4 C28_4 C29_4 -142.2
C45_4 C27_4 C28_4 C11_4 143.6
C26_4 C27_4 C28_4 C11_4 1.2
C12_4 C11_4 C28_4 C29_4 0.7
C10_4 C11_4 C28_4 C29_4 142.9
C12_4 C11_4 C28_4 C27_4 -143.1
C10_4 C11_4 C28_4 C27_4 -1.0
C27_4 C28_4 C29_4 C30_4 138.4
C11_4 C28_4 C29_4 C30_4 -0.5
C27_4 C28_4 C29_4 C47_4 0.1
C11_4 C28_4 C29_4 C47_4 -138.8
C14_4 C13_4 C30_4 C29_4 -138.2
C12_4 C13_4 C30_4 C29_4 1.0
C14_4 C13_4 C30_4 C31_4 -0.7
C12_4 C13_4 C30_4 C31_4 138.4
C28_4 C29_4 C30_4 C13_4 -0.4
C47_4 C29_4 C30_4 C13_4 142.1
C28_4 C29_4 C30_4 C31_4 -142.1
C47_4 C29_4 C30_4 C31_4 0.4
C13_4 C30_4 C31_4 C32_4 0.3
C29_4 C30_4 C31_4 C32_4 142.0
C13_4 C30_4 C31_4 C48_4 -142.3
C29_4 C30_4 C31_4 C48_4 -0.6
C30_4 C31_4 C32_4 C33_4 -137.1
C48_4 C31_4 C32_4 C33_4 1.6
C30_4 C31_4 C32_4 C15_4 -0.1
C48_4 C31_4 C32_4 C15_4 138.5
C14_4 C15_4 C32_4 C31_4 0.5
C16_4 C15_4 C32_4 C31_4 -143.0
C14_4 C15_4 C32_4 C33_4 142.7
C16_4 C15_4 C32_4 C33_4 -0.7
C31_4 C32_4 C33_4 C50_4 -1.5
C15_4 C32_4 C33_4 C50_4 -143.0
C31_4 C32_4 C33_4 C34_4 142.1
C15_4 C32_4 C33_4 C34_4 0.6
C50_4 C33_4 C34_4 C35_4 0.2
C32_4 C33_4 C34_4 C35_4 -143.0
C50_4 C33_4 C34_4 C16_4 143.0
C32_4 C33_4 C34_4 C16_4 -0.2
C17_4 C16_4 C34_4 C35_4 0.9
C15_4 C16_4 C34_4 C35_4 142.8
C17_4 C16_4 C34_4 C33_4 -142.2
C15_4 C16_4 C34_4 C33_4 -0.3
C33_4 C34_4 C35_4 C52_4 0.0
C16_4 C34_4 C35_4 C52_4 -138.5
C33_4 C34_4 C35_4 C36_4 137.4
C16_4 C34_4 C35_4 C36_4 -1.1
C17_4 C18_4 C36_4 C37_4 137.6
C19_4 C18_4 C36_4 C37_4 -0.5
C17_4 C18_4 C36_4 C35_4 -0.6
C19_4 C18_4 C36_4 C35_4 -138.7
C34_4 C35_4 C36_4 C18_4 1.0
C52_4 C35_4 C36_4 C18_4 142.6
C34_4 C35_4 C36_4 C37_4 -141.8
C52_4 C35_4 C36_4 C37_4 -0.2
C18_4 C36_4 C37_4 C38_4 0.3
C35_4 C36_4 C37_4 C38_4 142.4
C18_4 C36_4 C37_4 C53_4 -141.9
C35_4 C36_4 C37_4 C53_4 0.2
C36_4 C37_4 C38_4 C39_4 -138.6
C53_4 C37_4 C38_4 C39_4 -0.6
C36_4 C37_4 C38_4 C20_4 -0.5
C53_4 C37_4 C38_4 C20_4 137.5
C19_4 C20_4 C38_4 C37_4 1.0
C21_4 C20_4 C38_4 C37_4 -143.3
C19_4 C20_4 C38_4 C39_4 143.2
C21_4 C20_4 C38_4 C39_4 -1.2
C37_4 C38_4 C39_4 C40_4 0.5
C20_4 C38_4 C39_4 C40_4 -141.6
C37_4 C38_4 C39_4 C22_4 143.0
C20_4 C38_4 C39_4 C22_4 1.0
C23_4 C22_4 C39_4 C40_4 -0.4
C21_4 C22_4 C39_4 C40_4 142.7
C23_4 C22_4 C39_4 C38_4 -143.4
C21_4 C22_4 C39_4 C38_4 -0.4
C38_4 C39_4 C40_4 C54_4 -0.8
C22_4 C39_4 C40_4 C54_4 -138.8
C38_4 C39_4 C40_4 C41_4 137.7
C22_4 C39_4 C40_4 C41_4 -0.2
C39_4 C40_4 C41_4 C42_4 0.4
C54_4 C40_4 C41_4 C42_4 143.1
C39_4 C40_4 C41_4 C56_4 -142.3
C54_4 C40_4 C41_4 C56_4 0.3
C56_4 C41_4 C42_4 C23_4 138.1
C40_4 C41_4 C42_4 C23_4 0.0
C56_4 C41_4 C42_4 C43_4 0.0
C40_4 C41_4 C42_4 C43_4 -138.1
C22_4 C23_4 C42_4 C41_4 -0.6
C24_4 C23_4 C42_4 C41_4 -142.1
C22_4 C23_4 C42_4 C43_4 141.9
C24_4 C23_4 C42_4 C43_4 0.3
C26_4 C25_4 C43_4 C44_4 -0.7
C24_4 C25_4 C43_4 C44_4 142.7
C26_4 C25_4 C43_4 C42_4 -142.8
C24_4 C25_4 C43_4 C42_4 0.6
C41_4 C42_4 C43_4 C44_4 -0.6
C23_4 C42_4 C43_4 C44_4 -143.1
C41_4 C42_4 C43_4 C25_4 141.9
C23_4 C42_4 C43_4 C25_4 -0.6
C25_4 C43_4 C44_4 C57_4 -137.3
C42_4 C43_4 C44_4 C57_4 0.7
C25_4 C43_4 C44_4 C45_4 0.4
C42_4 C43_4 C44_4 C45_4 138.3
C28_4 C27_4 C45_4 C46_4 -0.3
C26_4 C27_4 C45_4 C46_4 137.8
C28_4 C27_4 C45_4 C44_4 -138.4
C26_4 C27_4 C45_4 C44_4 -0.4
C43_4 C44_4 C45_4 C27_4 0.1
C57_4 C44_4 C45_4 C27_4 142.4
C43_4 C44_4 C45_4 C46_4 -142.3
C57_4 C44_4 C45_4 C46_4 0.0
C27_4 C45_4 C46_4 C47_4 0.1
C44_4 C45_4 C46_4 C47_4 142.3
C27_4 C45_4 C46_4 C58_4 -142.3
C44_4 C45_4 C46_4 C58_4 -0.1
C45_4 C46_4 C47_4 C29_4 0.2
C58_4 C46_4 C47_4 C29_4 137.9
C45_4 C46_4 C47_4 C48_4 -138.5
C58_4 C46_4 C47_4 C48_4 -0.8
C28_4 C29_4 C47_4 C46_4 -0.3
C30_4 C29_4 C47_4 C46_4 -143.3
C28_4 C29_4 C47_4 C48_4 143.0
C30_4 C29_4 C47_4 C48_4 0.0
C32_4 C31_4 C48_4 C49_4 -1.3
C30_4 C31_4 C48_4 C49_4 142.3
C32_4 C31_4 C48_4 C47_4 -143.0
C30_4 C31_4 C48_4 C47_4 0.6
C46_4 C47_4 C48_4 C49_4 0.7
C29_4 C47_4 C48_4 C49_4 -142.5
C46_4 C47_4 C48_4 C31_4 142.9
C29_4 C47_4 C48_4 C31_4 -0.4
C31_4 C48_4 C49_4 C50_4 0.8
C47_4 C48_4 C49_4 C50_4 138.2
C31_4 C48_4 C49_4 C59_4 -137.8
C47_4 C48_4 C49_4 C59_4 -0.4
C34_4 C33_4 C50_4 C49_4 -138.3
C32_4 C33_4 C50_4 C49_4 1.0
C34_4 C33_4 C50_4 C51_4 -0.2
C32_4 C33_4 C50_4 C51_4 139.2
C48_4 C49_4 C50_4 C33_4 -0.8
C59_4 C49_4 C50_4 C33_4 142.3
C48_4 C49_4 C50_4 C51_4 -143.2
C59_4 C49_4 C50_4 C51_4 -0.1
C33_4 C50_4 C51_4 C52_4 0.1
C49_4 C50_4 C51_4 C52_4 142.9
C33_4 C50_4 C51_4 C60_4 -142.8
C49_4 C50_4 C51_4 C60_4 0.0
C60_4 C51_4 C52_4 C35_4 138.8
C50_4 C51_4 C52_4 C35_4 0.1
C60_4 C51_4 C52_4 C53_4 0.6
C50_4 C51_4 C52_4 C53_4 -138.0
C34_4 C35_4 C52_4 C51_4 -0.1
C36_4 C35_4 C52_4 C51_4 -142.5
C34_4 C35_4 C52_4 C53_4 142.6
C36_4 C35_4 C52_4 C53_4 0.2
C38_4 C37_4 C53_4 C54_4 1.1
C36_4 C37_4 C53_4 C54_4 143.8
C38_4 C37_4 C53_4 C52_4 -142.8
C36_4 C37_4 C53_4 C52_4 -0.1
C51_4 C52_4 C53_4 C54_4 -0.7
C35_4 C52_4 C53_4 C54_4 -143.8
C51_4 C52_4 C53_4 C37_4 143.0
C35_4 C52_4 C53_4 C37_4 -0.1
C37_4 C53_4 C54_4 C40_4 -1.5
C52_4 C53_4 C54_4 C40_4 138.0
C37_4 C53_4 C54_4 C55_4 -139.2
C52_4 C53_4 C54_4 C55_4 0.4
C39_4 C40_4 C54_4 C53_4 1.4
C41_4 C40_4 C54_4 C53_4 -141.8
C39_4 C40_4 C54_4 C55_4 143.1
C41_4 C40_4 C54_4 C55_4 0.0
C53_4 C54_4 C55_4 C60_4 0.1
C40_4 C54_4 C55_4 C60_4 -142.3
C53_4 C54_4 C55_4 C56_4 142.1
C40_4 C54_4 C55_4 C56_4 -0.3
C42_4 C41_4 C56_4 C57_4 0.4
C40_4 C41_4 C56_4 C57_4 142.9
C42_4 C41_4 C56_4 C55_4 -143.0
C40_4 C41_4 C56_4 C55_4 -0.5
C60_4 C55_4 C56_4 C57_4 -0.5
C54_4 C55_4 C56_4 C57_4 -142.7
C60_4 C55_4 C56_4 C41_4 142.8
C54_4 C55_4 C56_4 C41_4 0.5
C41_4 C56_4 C57_4 C58_4 -138.5
C55_4 C56_4 C57_4 C58_4 0.5
C41_4 C56_4 C57_4 C44_4 -0.3
C55_4 C56_4 C57_4 C44_4 138.7
C43_4 C44_4 C57_4 C56_4 -0.3
C45_4 C44_4 C57_4 C56_4 -142.5
C43_4 C44_4 C57_4 C58_4 142.3
C45_4 C44_4 C57_4 C58_4 0.1
C56_4 C57_4 C58_4 C59_4 0.0
C44_4 C57_4 C58_4 C59_4 -142.9
C56_4 C57_4 C58_4 C46_4 142.7
C44_4 C57_4 C58_4 C46_4 -0.1
C47_4 C46_4 C58_4 C59_4 0.8
C45_4 C46_4 C58_4 C59_4 143.3
C47_4 C46_4 C58_4 C57_4 -142.4
C45_4 C46_4 C58_4 C57_4 0.1
C57_4 C58_4 C59_4 C49_4 138.2
C46_4 C58_4 C59_4 C49_4 -0.5
C57_4 C58_4 C59_4 C60_4 -0.4
C46_4 C58_4 C59_4 C60_4 -139.2
C48_4 C49_4 C59_4 C58_4 0.4
C50_4 C49_4 C59_4 C58_4 -142.5
C48_4 C49_4 C59_4 C60_4 143.1
C50_4 C49_4 C59_4 C60_4 0.2
C56_4 C55_4 C60_4 C51_4 -137.7
C54_4 C55_4 C60_4 C51_4 -0.2
C56_4 C55_4 C60_4 C59_4 0.0
C54_4 C55_4 C60_4 C59_4 137.5
C52_4 C51_4 C60_4 C55_4 -0.2
C50_4 C51_4 C60_4 C55_4 142.7
C52_4 C51_4 C60_4 C59_4 -142.7
C50_4 C51_4 C60_4 C59_4 0.1
C58_4 C59_4 C60_4 C55_4 0.4
C49_4 C59_4 C60_4 C55_4 -142.8
C58_4 C59_4 C60_4 C51_4 143.0
C49_4 C59_4 C60_4 C51_4 -0.2
C9_5 C1_5 C2_5 C12_5 0.1
C6_5 C1_5 C2_5 C12_5 -138.5
C9_5 C1_5 C2_5 C3_5 137.4
C6_5 C1_5 C2_5 C3_5 -1.1
C1_5 C2_5 C3_5 C4_5 0.8
C12_5 C2_5 C3_5 C4_5 142.2
C1_5 C2_5 C3_5 C14_5 -142.1
C12_5 C2_5 C3_5 C14_5 -0.7
C2_5 C3_5 C4_5 C5_5 0.0
C14_5 C3_5 C4_5 C5_5 138.5
C2_5 C3_5 C4_5 C17_5 -139.1
C14_5 C3_5 C4_5 C17_5 -0.5
C3_5 C4_5 C5_5 C6_5 -0.4
C17_5 C4_5 C5_5 C6_5 143.0
C3_5 C4_5 C5_5 C19_5 -143.1
C17_5 C4_5 C5_5 C19_5 0.3
C4_5 C5_5 C6_5 C7_5 -136.7
C19_5 C5_5 C6_5 C7_5 1.8
C4_5 C5_5 C6_5 C1_5 0.1
C19_5 C5_5 C6_5 C1_5 138.6
C2_5 C1_5 C6_5 C5_5 0.7
C9_5 C1_5 C6_5 C5_5 -142.8
C2_5 C1_5 C6_5 C7_5 142.6
C9_5 C1_5 C6_5 C7_5 -0.9
C5_5 C6_5 C7_5 C21_5 -2.2
C1_5 C6_5 C7_5 C21_5 -143.5
C5_5 C6_5 C7_5 C8_5 142.0
C1_5 C6_5 C7_5 C8_5 0.7
C21_5 C7_5 C8_5 C24_5 1.6
C6_5 C7_5 C8_5 C24_5 -142.4
C21_5 C7_5 C8_5 C9_5 143.8
C6_5 C7_5 C8_5 C9_5 -0.3
C2_5 C1_5 C9_5 C10_5 -0.2
C6_5 C1_5 C9_5 C10_5 142.7
C2_5 C1_5 C9_5 C8_5 -142.1
C6_5 C1_5 C9_5 C8_5 0.8
C24_5 C8_5 C9_5 C10_5 0.5
C7_5 C8_5 C9_5 C10_5 -142.1
C24_5 C8_5 C9_5 C1_5 142.3
C7_5 C8_5 C9_5 C1_5 -0.3
C1_5 C9_5 C10_5 C11_5 0.1
C8_5 C9_5 C10_5 C11_5 137.8
C1_5 C9_5 C10_5 C26_5 -137.7
C8_5 C9_5 C10_5 C26_5 0.0
C9_5 C10_5 C11_5 C12_5 0.0
C26_5 C10_5 C11_5 C12_5 142.3
C9_5 C10_5 C11_5 C28_5 -142.0
C26_5 C10_5 C11_5 C28_5 0.3
C10_5 C11_5 C12_5 C2_5 -0.1
C28_5 C11_5 C12_5 C2_5 137.6
C10_5 C11_5 C12_5 C13_5 -137.9
C28_5 C11_5 C12_5 C13_5 -0.1
C1_5 C2_5 C12_5 C11_5 0.1
C3_5 C2_5 C12_5 C11_5 -141.7
C1_5 C2_5 C12_5 C13_5 142.3
C3_5 C2_5 C12_5 C13_5 0.5
C11_5 C12_5 C13_5 C30_5 -0.7
C2_5 C12_5 C13_5 C30_5 -143.2
C11_5 C12_5 C13_5 C14_5 142.4
C2_5 C12_5 C13_5 C14_5 -0.1
C30_5 C13_5 C14_5 C15_5 1.1
C12_5 C13_5 C14_5 C15_5 -142.4
C30_5 C13_5 C14_5 C3_5 143.1
C12_5 C13_5 C14_5 C3_5 -0.4
C4_5 C3_5 C14_5 C15_5 0.3
C2_5 C3_5 C14_5 C15_5 143.4
C4_5 C3_5 C14_5 C13_5 -142.4
C2_5 C3_5 C14_5 C13_5 0.7
C13_5 C14_5 C15_5 C16_5 138.2
C3_5 C14_5 C15_5 C16_5 0.5
C13_5 C14_5 C15_5 C32_5 -0.9
C3_5 C14_5 C15_5 C32_5 -138.6
C14_5 C15_5 C16_5 C17_5 -1.1
C32_5 C15_5 C16_5 C17_5 142.0
C14_5 C15_5 C16_5 C34_5 -142.4
C32_5 C15_5 C16_5 C34_5 0.6
C15_5 C16_5 C17_5 C18_5 -137.4
C34_5 C16_5 C17_5 C18_5 -0.5
C15_5 C16_5 C17_5 C4_5 0.8
C34_5 C16_5 C17_5 C4_5 137.7
C3_5 C4_5 C17_5 C16_5 0.0
C5_5 C4_5 C17_5 C16_5 -143.3
C3_5 C4_5 C17_5 C18_5 143.0
C5_5 C4_5 C17_5 C18_5 -0.3
C16_5 C17_5 C18_5 C36_5 0.4
C4_5 C17_5 C18_5 C36_5 -141.9
C16_5 C17_5 C18_5 C19_5 142.5
C4_5 C17_5 C18_5 C19_5 0.2
C6_5 C5_5 C19_5 C20_5 -1.4
C4_5 C5_5 C19_5 C20_5 141.7
C6_5 C5_5 C19_5 C18_5 -143.3
C4_5 C5_5 C19_5 C18_5 -0.2
C36_5 C18_5 C19_5 C20_5 0.9
C17_5 C18_5 C19_5 C20_5 -141.7
C36_5 C18_5 C19_5 C5_5 142.6
C17_5 C18_5 C19_5 C5_5 0.0
C5_5 C19_5 C20_5 C21_5 1.4
C18_5 C19_5 C20_5 C21_5 138.6
C5_5 C19_5 C20_5 C38_5 -138.4
C18_5 C19_5 C20_5 C38_5 -1.2
C6_5 C7_5 C21_5 C20_5 2.2
C8_5 C7_5 C21_5 C20_5 -138.3
C6_5 C7_5 C21_5 C22_5 139.5
C8_5 C7_5 C21_5 C22_5 -0.9
C19_5 C20_5 C21_5 C7_5 -1.8
C38_5 C20_5 C21_5 C7_5 142.3
C19_5 C20_5 C21_5 C22_5 -143.2
C38_5 C20_5 C21_5 C22_5 0.9
C7_5 C21_5 C22_5 C23_5 0.2
C20_5 C21_5 C22_5 C23_5 141.8
C7_5 C21_5 C22_5 C39_5 -141.9
C20_5 C21_5 C22_5 C39_5 -0.3
C21_5 C22_5 C23_5 C42_5 -137.2
C39_5 C22_5 C23_5 C42_5 0.8
C21_5 C22_5 C23_5 C24_5 -0.1
C39_5 C22_5 C23_5 C24_5 137.9
C7_5 C8_5 C24_5 C25_5 136.9
C9_5 C8_5 C24_5 C25_5 -0.7
C7_5 C8_5 C24_5 C23_5 -1.5
C9_5 C8_5 C24_5 C23_5 -139.1
C22_5 C23_5 C24_5 C8_5 0.7
C42_5 C23_5 C24_5 C8_5 142.9
C22_5 C23_5 C24_5 C25_5 -142.2
C42_5 C23_5 C24_5 C25_5 0.0
C8_5 C24_5 C25_5 C26_5 0.3
C23_5 C24_5 C25_5 C26_5 142.8
C8_5 C24_5 C25_5 C43_5 -142.9
C23_5 C24_5 C25_5 C43_5 -0.4
C24_5 C25_5 C26_5 C27_5 -138.5
C43_5 C25_5 C26_5 C27_5 0.4
C24_5 C25_5 C26_5 C10_5 0.3
C43_5 C25_5 C26_5 C10_5 139.3
C9_5 C10_5 C26_5 C25_5 -0.5
C11_5 C10_5 C26_5 C25_5 -142.9
C9_5 C10_5 C26_5 C27_5 142.9
C11_5 C10_5 C26_5 C27_5 0.4
C25_5 C26_5 C27_5 C45_5 0.1
C10_5 C26_5 C27_5 C45_5 -143.0
C25_5 C26_5 C27_5 C28_5 142.1
C10_5 C26_5 C27_5 C28_5 -1.0
C45_5 C27_5 C28_5 C29_5 0.2
C26_5 C27_5 C28_5 C29_5 -142.2
C45_5 C27_5 C28_5 C11_5 143.6
C26_5 C27_5 C28_5 C11_5 1.2
C12_5 C11_5 C28_5 C29_5 0.7
C10_5 C11_5 C28_5 C29_5 142.9
C12_5 C11_5 C28_5 C27_5 -143.1
C10_5 C11_5 C28_5 C27_5 -1.0
C27_5 C28_5 C29_5 C30_5 138.4
C11_5 C28_5 C29_5 C30_5 -0.5
C27_5 C28_5 C29_5 C47_5 0.1
C11_5 C28_5 C29_5 C47_5 -138.8
C14_5 C13_5 C30_5 C29_5 -138.2
C12_5 C13_5 C30_5 C29_5 1.0
C14_5 C13_5 C30_5 C31_5 -0.7
C12_5 C13_5 C30_5 C31_5 138.5
C28_5 C29_5 C30_5 C13_5 -0.4
C47_5 C29_5 C30_5 C13_5 142.1
C28_5 C29_5 C30_5 C31_5 -142.1
C47_5 C29_5 C30_5 C31_5 0.4
C13_5 C30_5 C31_5 C32_5 0.3
C29_5 C30_5 C31_5 C32_5 142.0
C13_5 C30_5 C31_5 C48_5 -142.3
C29_5 C30_5 C31_5 C48_5 -0.6
C30_5 C31_5 C32_5 C33_5 -137.1
C48_5 C31_5 C32_5 C33_5 1.6
C30_5 C31_5 C32_5 C15_5 -0.1
C48_5 C31_5 C32_5 C15_5 138.5
C14_5 C15_5 C32_5 C31_5 0.5
C16_5 C15_5 C32_5 C31_5 -143.0
C14_5 C15_5 C32_5 C33_5 142.7
C16_5 C15_5 C32_5 C33_5 -0.7
C31_5 C32_5 C33_5 C50_5 -1.5
C15_5 C32_5 C33_5 C50_5 -143.0
C31_5 C32_5 C33_5 C34_5 142.1
C15_5 C32_5 C33_5 C34_5 0.5
C50_5 C33_5 C34_5 C35_5 0.1
C32_5 C33_5 C34_5 C35_5 -143.0
C50_5 C33_5 C34_5 C16_5 142.9
C32_5 C33_5 C34_5 C16_5 -0.2
C17_5 C16_5 C34_5 C35_5 0.9
C15_5 C16_5 C34_5 C35_5 142.8
C17_5 C16_5 C34_5 C33_5 -142.2
C15_5 C16_5 C34_5 C33_5 -0.3
C33_5 C34_5 C35_5 C52_5 0.0
C16_5 C34_5 C35_5 C52_5 -138.5
C33_5 C34_5 C35_5 C36_5 137.4
C16_5 C34_5 C35_5 C36_5 -1.1
C17_5 C18_5 C36_5 C37_5 137.6
C19_5 C18_5 C36_5 C37_5 -0.5
C17_5 C18_5 C36_5 C35_5 -0.6
C19_5 C18_5 C36_5 C35_5 -138.7
C34_5 C35_5 C36_5 C18_5 1.0
C52_5 C35_5 C36_5 C18_5 142.6
C34_5 C35_5 C36_5 C37_5 -141.8
C52_5 C35_5 C36_5 C37_5 -0.2
C18_5 C36_5 C37_5 C38_5 0.3
C35_5 C36_5 C37_5 C38_5 142.4
C18_5 C36_5 C37_5 C53_5 -142.0
C35_5 C36_5 C37_5 C53_5 0.2
C36_5 C37_5 C38_5 C39_5 -138.6
C53_5 C37_5 C38_5 C39_5 -0.6
C36_5 C37_5 C38_5 C20_5 -0.5
C53_5 C37_5 C38_5 C20_5 137.5
C19_5 C20_5 C38_5 C37_5 1.0
C21_5 C20_5 C38_5 C37_5 -143.4
C19_5 C20_5 C38_5 C39_5 143.2
C21_5 C20_5 C38_5 C39_5 -1.2
C37_5 C38_5 C39_5 C40_5 0.4
C20_5 C38_5 C39_5 C40_5 -141.6
C37_5 C38_5 C39_5 C22_5 143.0
C20_5 C38_5 C39_5 C22_5 1.0
C23_5 C22_5 C39_5 C40_5 -0.4
C21_5 C22_5 C39_5 C40_5 142.7
C23_5 C22_5 C39_5 C38_5 -143.4
C21_5 C22_5 C39_5 C38_5 -0.4
C38_5 C39_5 C40_5 C54_5 -0.8
C22_5 C39_5 C40_5 C54_5 -138.8
C38_5 C39_5 C40_5 C41_5 137.7
C22_5 C39_5 C40_5 C41_5 -0.2
C39_5 C40_5 C41_5 C42_5 0.4
C54_5 C40_5 C41_5 C42_5 143.0
C39_5 C40_5 C41_5 C56_5 -142.3
C54_5 C40_5 C41_5 C56_5 0.3
C56_5 C41_5 C42_5 C23_5 138.1
C40_5 C41_5 C42_5 C23_5 0.0
C56_5 C41_5 C42_5 C43_5 0.0
C40_5 C41_5 C42_5 C43_5 -138.1
C22_5 C23_5 C42_5 C41_5 -0.6
C24_5 C23_5 C42_5 C41_5 -142.1
C22_5 C23_5 C42_5 C43_5 141.9
C24_5 C23_5 C42_5 C43_5 0.3
C26_5 C25_5 C43_5 C44_5 -0.7
C24_5 C25_5 C43_5 C44_5 142.7
C26_5 C25_5 C43_5 C42_5 -142.8
C24_5 C25_5 C43_5 C42_5 0.6
C41_5 C42_5 C43_5 C44_5 -0.6
C23_5 C42_5 C43_5 C44_5 -143.1
C41_5 C42_5 C43_5 C25_5 141.9
C23_5 C42_5 C43_5 C25_5 -0.6
C25_5 C43_5 C44_5 C57_5 -137.3
C42_5 C43_5 C44_5 C57_5 0.7
C25_5 C43_5 C44_5 C45_5 0.4
C42_5 C43_5 C44_5 C45_5 138.4
C28_5 C27_5 C45_5 C46_5 -0.3
C26_5 C27_5 C45_5 C46_5 137.8
C28_5 C27_5 C45_5 C44_5 -138.4
C26_5 C27_5 C45_5 C44_5 -0.4
C43_5 C44_5 C45_5 C27_5 0.1
C57_5 C44_5 C45_5 C27_5 142.4
C43_5 C44_5 C45_5 C46_5 -142.3
C57_5 C44_5 C45_5 C46_5 0.0
C27_5 C45_5 C46_5 C47_5 0.1
C44_5 C45_5 C46_5 C47_5 142.3
C27_5 C45_5 C46_5 C58_5 -142.3
C44_5 C45_5 C46_5 C58_5 -0.1
C45_5 C46_5 C47_5 C29_5 0.2
C58_5 C46_5 C47_5 C29_5 137.9
C45_5 C46_5 C47_5 C48_5 -138.5
C58_5 C46_5 C47_5 C48_5 -0.9
C28_5 C29_5 C47_5 C46_5 -0.3
C30_5 C29_5 C47_5 C46_5 -143.4
C28_5 C29_5 C47_5 C48_5 143.0
C30_5 C29_5 C47_5 C48_5 0.0
C32_5 C31_5 C48_5 C49_5 -1.3
C30_5 C31_5 C48_5 C49_5 142.3
C32_5 C31_5 C48_5 C47_5 -143.0
C30_5 C31_5 C48_5 C47_5 0.6
C46_5 C47_5 C48_5 C49_5 0.7
C29_5 C47_5 C48_5 C49_5 -142.5
C46_5 C47_5 C48_5 C31_5 142.9
C29_5 C47_5 C48_5 C31_5 -0.3
C31_5 C48_5 C49_5 C50_5 0.8
C47_5 C48_5 C49_5 C50_5 138.2
C31_5 C48_5 C49_5 C59_5 -137.8
C47_5 C48_5 C49_5 C59_5 -0.4
C34_5 C33_5 C50_5 C49_5 -138.3
C32_5 C33_5 C50_5 C49_5 1.0
C34_5 C33_5 C50_5 C51_5 -0.2
C32_5 C33_5 C50_5 C51_5 139.2
C48_5 C49_5 C50_5 C33_5 -0.8
C59_5 C49_5 C50_5 C33_5 142.3
C48_5 C49_5 C50_5 C51_5 -143.2
C59_5 C49_5 C50_5 C51_5 -0.1
C33_5 C50_5 C51_5 C52_5 0.0
C49_5 C50_5 C51_5 C52_5 142.9
C33_5 C50_5 C51_5 C60_5 -142.8
C49_5 C50_5 C51_5 C60_5 0.0
C60_5 C51_5 C52_5 C35_5 138.7
C50_5 C51_5 C52_5 C35_5 0.1
C60_5 C51_5 C52_5 C53_5 0.6
C50_5 C51_5 C52_5 C53_5 -138.0
C34_5 C35_5 C52_5 C51_5 -0.1
C36_5 C35_5 C52_5 C51_5 -142.5
C34_5 C35_5 C52_5 C53_5 142.5
C36_5 C35_5 C52_5 C53_5 0.2
C38_5 C37_5 C53_5 C54_5 1.1
C36_5 C37_5 C53_5 C54_5 143.8
C38_5 C37_5 C53_5 C52_5 -142.8
C36_5 C37_5 C53_5 C52_5 -0.1
C51_5 C52_5 C53_5 C54_5 -0.7
C35_5 C52_5 C53_5 C54_5 -143.8
C51_5 C52_5 C53_5 C37_5 143.0
C35_5 C52_5 C53_5 C37_5 -0.1
C37_5 C53_5 C54_5 C40_5 -1.5
C52_5 C53_5 C54_5 C40_5 138.0
C37_5 C53_5 C54_5 C55_5 -139.2
C52_5 C53_5 C54_5 C55_5 0.4
C39_5 C40_5 C54_5 C53_5 1.4
C41_5 C40_5 C54_5 C53_5 -141.8
C39_5 C40_5 C54_5 C55_5 143.1
C41_5 C40_5 C54_5 C55_5 0.0
C53_5 C54_5 C55_5 C60_5 0.1
C40_5 C54_5 C55_5 C60_5 -142.3
C53_5 C54_5 C55_5 C56_5 142.1
C40_5 C54_5 C55_5 C56_5 -0.3
C42_5 C41_5 C56_5 C57_5 0.4
C40_5 C41_5 C56_5 C57_5 142.9
C42_5 C41_5 C56_5 C55_5 -143.0
C40_5 C41_5 C56_5 C55_5 -0.5
C60_5 C55_5 C56_5 C57_5 -0.5
C54_5 C55_5 C56_5 C57_5 -142.7
C60_5 C55_5 C56_5 C41_5 142.7
C54_5 C55_5 C56_5 C41_5 0.5
C41_5 C56_5 C57_5 C58_5 -138.5
C55_5 C56_5 C57_5 C58_5 0.5
C41_5 C56_5 C57_5 C44_5 -0.3
C55_5 C56_5 C57_5 C44_5 138.7
C43_5 C44_5 C57_5 C56_5 -0.3
C45_5 C44_5 C57_5 C56_5 -142.5
C43_5 C44_5 C57_5 C58_5 142.3
C45_5 C44_5 C57_5 C58_5 0.1
C56_5 C57_5 C58_5 C59_5 -0.1
C44_5 C57_5 C58_5 C59_5 -142.9
C56_5 C57_5 C58_5 C46_5 142.7
C44_5 C57_5 C58_5 C46_5 -0.1
C47_5 C46_5 C58_5 C59_5 0.8
C45_5 C46_5 C58_5 C59_5 143.3
C47_5 C46_5 C58_5 C57_5 -142.4
C45_5 C46_5 C58_5 C57_5 0.1
C57_5 C58_5 C59_5 C49_5 138.3
C46_5 C58_5 C59_5 C49_5 -0.5
C57_5 C58_5 C59_5 C60_5 -0.4
C46_5 C58_5 C59_5 C60_5 -139.2
C48_5 C49_5 C59_5 C58_5 0.3
C50_5 C49_5 C59_5 C58_5 -142.5
C48_5 C49_5 C59_5 C60_5 143.1
C50_5 C49_5 C59_5 C60_5 0.2
C56_5 C55_5 C60_5 C51_5 -137.7
C54_5 C55_5 C60_5 C51_5 -0.2
C56_5 C55_5 C60_5 C59_5 0.0
C54_5 C55_5 C60_5 C59_5 137.5
C52_5 C51_5 C60_5 C55_5 -0.1
C50_5 C51_5 C60_5 C55_5 142.7
C52_5 C51_5 C60_5 C59_5 -142.7
C50_5 C51_5 C60_5 C59_5 0.1
C58_5 C59_5 C60_5 C55_5 0.4
C49_5 C59_5 C60_5 C55_5 -142.8
C58_5 C59_5 C60_5 C51_5 143.0
C49_5 C59_5 C60_5 C51_5 -0.2
